data_1570468
loop_
_publ_author_name
'Tian, Yi-Qi'
'Dai, Lin-Fang'
'Mu, Wen-Lei'
'Yu, Wei-Dong'
'Yan, Jun'
'Liu, Chao'

_publ_section_title
;
 Atomically accurate site-specific ligand tailoring of highly acid- and
 alkali-resistant Ti(iv)-based metallamacrocycle for enhanced
 CO<sub>2</sub> photoreduction.
;
_journal_issue 48
_journal_name_full 'Chemical science'
_journal_page_first 14280
_journal_page_last 14289
_journal_paper_doi 10.1039/d3sc06046b
_journal_volume 14
_journal_year 2023
_chemical_formula_moiety 'C392 H480 O72 Ti16, 2(C2 H3 N)'
_chemical_formula_sum 'C396 H486 N2 O72 Ti16'
_chemical_formula_weight 7192.24
_space_group_crystal_system monoclinic
_space_group_IT_number 15
_space_group_name_Hall '-C 2yc'
_space_group_name_H-M_alt 'C 1 2/c 1'
_atom_sites_solution_hydrogens mixed
_atom_sites_solution_primary iterative
_audit_block_doi 10.5517/ccdc.csd.cc2bznww
_audit_creation_date 2022-05-01
_audit_creation_method
;
Olex2 1.5
(compiled 2021.12.09 svn.r5202d8cf for OlexSys, GUI svn.r6439)
;
_audit_update_record
;
2022-05-23 deposited with the CCDC.	2023-11-29 downloaded from the CCDC.
;
_cell_angle_alpha 90
_cell_angle_beta 115.461(2)
_cell_angle_gamma 90
_cell_formula_units_Z 4
_cell_length_a 39.1900(19)
_cell_length_b 32.5046(16)
_cell_length_c 38.1646(18)
_cell_measurement_reflns_used 9787
_cell_measurement_temperature 150.0
_cell_measurement_theta_max 52.852
_cell_measurement_theta_min 3.106
_cell_volume 43894(4)
_computing_cell_refinement 'SAINT V8.40B (?, 2016)'
_computing_data_reduction 'SAINT V8.40B (?, 2016)'
_computing_molecular_graphics 'Olex2 1.5 (Dolomanov et al., 2009)'
_computing_publication_material 'Olex2 1.5 (Dolomanov et al., 2009)'
_computing_structure_refinement 'SHELXL 2013/2 (Sheldrick, 2015)'
_computing_structure_solution 'olex2.solve 1.5 (Bourhis et al., 2015)'
_diffrn_ambient_temperature 150.0
_diffrn_detector 'Image Plate'
_diffrn_detector_area_resol_mean 7.9
_diffrn_detector_type 'Rigaku IP'
_diffrn_measured_fraction_theta_full 0.976
_diffrn_measured_fraction_theta_max 0.995
_diffrn_measurement_device 'four-circle diffractometer'
_diffrn_measurement_device_type 'Rigaku R-AXIS SPIDER IP'
_diffrn_measurement_method '\w scans'
_diffrn_radiation_monochromator graphite
_diffrn_radiation_probe x-ray
_diffrn_radiation_type GaK\a
_diffrn_radiation_wavelength 1.34139
_diffrn_reflns_av_R_equivalents 0.0589
_diffrn_reflns_av_unetI/netI 0.0387
_diffrn_reflns_Laue_measured_fraction_full 0.976
_diffrn_reflns_Laue_measured_fraction_max 0.995
_diffrn_reflns_limit_h_max 46
_diffrn_reflns_limit_h_min -46
_diffrn_reflns_limit_k_max 37
_diffrn_reflns_limit_k_min -38
_diffrn_reflns_limit_l_max 45
_diffrn_reflns_limit_l_min -45
_diffrn_reflns_number 285986
_diffrn_reflns_point_group_measured_fraction_full 0.976
_diffrn_reflns_point_group_measured_fraction_max 0.995
_diffrn_reflns_theta_full 53.594
_diffrn_reflns_theta_max 53.086
_diffrn_reflns_theta_min 2.339
_diffrn_source 'sealed X-ray tube'
_diffrn_source_current 2.86
_diffrn_source_power 0.1997996
_diffrn_source_target Mo
_diffrn_source_type 'Incoatec I\ms'
_diffrn_source_voltage 69.86
_exptl_absorpt_coefficient_mu 1.921
_exptl_absorpt_correction_T_max 0.7505
_exptl_absorpt_correction_T_min 0.5862
_exptl_absorpt_correction_type multi-scan
_exptl_absorpt_process_details
;
SADABS-2016/2 (Bruker,2016/2) was used for absorption correction.
wR2(int) was 0.1116 before and 0.0708 after correction.
The Ratio of minimum to maximum transmission is 0.7811.
The \l/2 correction factor is Not present.
;
_exptl_crystal_colour 'clear reddish red'
_exptl_crystal_colour_lustre clear
_exptl_crystal_colour_modifier reddish
_exptl_crystal_colour_primary red
_exptl_crystal_density_diffrn 1.088
_exptl_crystal_description block
_exptl_crystal_F_000 15216
_exptl_crystal_size_max 0.5
_exptl_crystal_size_mid 0.4
_exptl_crystal_size_min 0.3
_refine_diff_density_max 1.982
_refine_diff_density_min -1.242
_refine_diff_density_rms 0.085
_refine_ls_extinction_method none
_refine_ls_goodness_of_fit_ref 1.108
_refine_ls_hydrogen_treatment constr
_refine_ls_matrix_type full
_refine_ls_number_parameters 2343
_refine_ls_number_reflns 38766
_refine_ls_number_restraints 326
_refine_ls_restrained_S_all 1.136
_refine_ls_R_factor_all 0.1168
_refine_ls_R_factor_gt 0.0999
_refine_ls_shift/su_max 0.002
_refine_ls_shift/su_mean 0.000
_refine_ls_structure_factor_coef Fsqd
_refine_ls_weighting_details
;
 w=1/[\s^2^(Fo^2^)+(0.1855P)^2^+95.7495P]
 where P=(Fo^2^+2Fc^2^)/3
;
_refine_ls_weighting_scheme calc
_refine_ls_wR_factor_gt 0.2974
_refine_ls_wR_factor_ref 0.3146
_reflns_Friedel_coverage 0.000
_reflns_number_gt 29181
_reflns_number_total 38766
_reflns_threshold_expression 'I > 2\s(I)'
_cod_data_source_file d3sc06046b2.cif
_cod_data_source_block Ti16L4-1
_cod_depositor_comments 'Adding full bibliography for 1570454--1570469.cif.'
_cod_database_code 1570468
_shelxl_version_number 2013-2
_shelx_space_group_comment
;
The symmetry employed for this shelxl refinement is uniquely defined
by the following loop, which should always be used as a source of
symmetry information in preference to the above space-group names.
They are only intended as comments.
;
_shelx_estimated_absorpt_t_max 0.597
_shelx_estimated_absorpt_t_min 0.447
_olex2_refinement_description
;
1. Fixed Uiso
 At 1.2 times of:
  All C(H) groups, All C(H,H) groups
 At 1.5 times of:
  All C(H,H,H) groups
2. Restrained distances
 C102-C105
 2.2 with sigma of 0.01
 C101-C97
 2.5 with sigma of 0.01
 C04E-C108 \\sim C04E-C89
 with sigma of 0.02
 C04E-C92 \\sim C04E-C90
 with sigma of 0.02
 C04E-C103 \\sim C04E-C93
 with sigma of 0.02
 C94-C102 \\sim C94-C91
 with sigma of 0.02
 C94-C105 \\sim C94-C96
 with sigma of 0.02
 C94-C104 \\sim C94-C98
 with sigma of 0.02
3. Uiso/Uaniso restraints and constraints
C102 \\sim C91: within 2A with sigma of 0.01 and sigma for terminal atoms of
0.02 within 2A
C97 \\sim C101 \\sim C106 \\sim C107: within 2A with sigma of 0.01 and sigma
for terminal atoms of 0.02 within 2A
C86 \\sim C85 \\sim C87 \\sim C88: within 2A with sigma of 0.01 and sigma for
terminal atoms of 0.02 within 2A
C43 \\sim C44 \\sim C45 \\sim O7: within 2A with sigma of 0.01 and sigma for
terminal atoms of 0.02 within 2A
Uanis(C25) \\sim Ueq, Uanis(C26) \\sim Ueq, Uanis(C28) \\sim Ueq, Uanis(C95)
\\sim Ueq, Uanis(C29) \\sim Ueq, Uanis(C32) \\sim Ueq, Uanis(C40) \\sim Ueq,
Uanis(C41) \\sim Ueq, Uanis(C42) \\sim Ueq, Uanis(C44) \\sim Ueq, Uanis(C58)
\\sim Ueq, Uanis(C60) \\sim Ueq, Uanis(C101) \\sim Ueq, Uanis(C93) \\sim Ueq,
Uanis(C108) \\sim Ueq, Uanis(C89) \\sim Ueq, Uanis(C92) \\sim Ueq, Uanis(C92)
\\sim Ueq, Uanis(C103) \\sim Ueq, Uanis(C64) \\sim Ueq, Uanis(C57) \\sim Ueq,
Uanis(C56) \\sim Ueq, Uanis(C54) \\sim Ueq, Uanis(C55) \\sim Ueq, Uanis(C63)
\\sim Ueq, Uanis(C31) \\sim Ueq, Uanis(C56) \\sim Ueq, Uanis(C109) \\sim Ueq,
Uanis(C45) \\sim Ueq, Uanis(C10A) \\sim Ueq, Uanis(C94) \\sim Ueq, Uanis(C104)
\\sim Ueq, Uanis(C98) \\sim Ueq, Uanis(C105) \\sim Ueq, Uanis(C96) \\sim Ueq,
Uanis(C102) \\sim Ueq, Uanis(C91) \\sim Ueq, Uanis(C86) \\sim Ueq, Uanis(C85)
\\sim Ueq, Uanis(C87) \\sim Ueq, Uanis(C88) \\sim Ueq, Uanis(C97) \\sim Ueq,
Uanis(C101) \\sim Ueq, Uanis(C106) \\sim Ueq, Uanis(C107) \\sim Ueq,
Uanis(C101) \\sim Ueq: with sigma of 0.01 and sigma for terminal atoms of 0.02
Uanis(O1) \\sim Ueq: with sigma of 0.001 and sigma for terminal atoms of 0.002
4. Others
 Sof(C93)=Sof(H93A)=Sof(H93B)=Sof(H93C)=Sof(C89)=Sof(H89A)=Sof(H89B)=Sof(H89C)=
 Sof(C90)=Sof(H90A)=Sof(H90B)=Sof(H90C)=1-FVAR(1)
 Sof(C108)=Sof(H10J)=Sof(H10K)=Sof(H10L)=Sof(C92)=Sof(H92A)=Sof(H92B)=
 Sof(H92C)=Sof(C103)=Sof(H10M)=Sof(H10N)=Sof(H10O)=FVAR(1)
 Sof(C63)=Sof(H63A)=Sof(H63B)=Sof(H63C)=1-FVAR(2)
 Sof(C64)=Sof(H64A)=Sof(H64B)=Sof(H64C)=FVAR(2)
 Sof(C10A)=Sof(H10R)=Sof(H10S)=Sof(H10T)=1-FVAR(3)
 Sof(C95)=Sof(H95A)=Sof(H95B)=Sof(H95C)=FVAR(3)
 Sof(C96)=Sof(H96A)=Sof(H96B)=Sof(H96C)=Sof(C91)=Sof(H91A)=Sof(H91B)=Sof(H91C)=
 Sof(C98)=Sof(H98A)=Sof(H98B)=Sof(H98C)=1-FVAR(4)
 Sof(C104)=Sof(H10U)=Sof(H10V)=Sof(H10W)=Sof(C102)=Sof(H10X)=Sof(H10Y)=Sof(HJ)=
 Sof(C105)=Sof(H10Z)=Sof(HK)=Sof(HL)=FVAR(4)
 Sof(C31A)=Sof(H31D)=Sof(H31E)=Sof(H31F)=1-FVAR(5)
 Sof(C45)=Sof(H45A)=Sof(H45B)=Sof(H45C)=FVAR(5)
5.a Riding coordinates:
 C101(H10G,H10H,H10I)
5.b Ternary CH refined with riding coordinates:
 C043(H043), C04W(H04W)
5.c Secondary CH2 refined with riding coordinates:
 C018(H01A,H01B), C01F(H01C,H01D), C021(H02A,H02B), C024(H02C,H02D), C39(H39A,
 H39B), C029(H02E,H02F), C02A(H02G,H02H), C71(H71A,H71B), C02W(H02J,H02K),
 C030(H03A,H03B), C03D(H03D,H03E), C79(H79A,H79B), C03I(H03G,H03H), C18(H18A,
 H18B), C11(H11A,H11B), C100(H10P,H10Q)
5.d Aromatic/amide H refined with riding coordinates:
 C51(H51), C01S(H01S), C47(H47), C02B(H02I), C6(H6), C02O(H02O), C02P(H02P),
 C02R(H02R), C02S(H02S), C34(H34), C67(H67), C032(H032), C10(H10), C039(H039),
 C03A(H03C), C03F(H03F), C33(H33), C68(H68), C03N(H03N), C03P(H03P), C75(H75),
 C03U(H03U), C03X(H03X), C040(H040), C23(H23), C82(H82), C80(H80), C047(H047),
 C15(H15), C20(H20), C73(H73), C13(H13)
5.e Idealised Me refined as rotating group:
 C83(H83A,H83B,H83C), C04G(H04A,H04B,H04C), C04I(H04D,H04E,H04F), C04M(H04G,
 H04H,H04I), C04O(H04J,H04K,H04L), C04P(H04M,H04N,H04O), C2(H2A,H2B,H2C),
 C3(H3A,H3B,H3C), C04T(H04P,H04Q,H04R), C04V(H04S,H04T,H04U), C4(H4A,H4B,H4C),
 C04Y(H04V,H04X,H04Y), C053(H05A,H05B,H05C), C054(H05D,H05E,H05F), C055(H2,H,
 HA), C55(H55A,H55B,H55C), C059(H05G,H05H,H05I), C05A(H05J,H05K,H05L),
 C05C(H05M,H05N,H05O), C52(H52A,H52B,H52C), C05E(H05P,H05Q,H05R), C05G(H05S,
 H05T,H05U), C30(H30A,H30B,H30C), C54(H54A,H54B,H54C), C05L(H05V,H05W,H05X),
 C32(H32A,H32B,H32C), C05S(H05Y,HB,HC), C05T(H05Z,HD,HE), C05U(H05,HF,HG),
 C05W(H1,HH,HI), C58(H58A,H58B,H58C), C41(H41A,H41B,H41C), C85(H85A,H85B,H85C),
 C97(H97A,H97B,H97C), C61(H61A,H61B,H61C), C57(H57A,H57B,H57C), C43(H43A,H43B,
 H43C), C28(H28A,H28B,H28C), C95(H95A,H95B,H95C), C107(H10A,H10B,H10C),
 C99(H99A,H99B,H99C), C59(H59A,H59B,H59C), C86(H86A,H86B,H86C), C88(H88A,H88B,
 H88C), C109(H10D,H10E,H10F), C31(H31A,H31B,H31C), C60(H60A,H60B,H60C),
 C64(H64A,H64B,H64C), C40(H40A,H40B,H40C), C25(H25A,H25B,H25C), C26(H26A,H26B,
 H26C), C108(H10J,H10K,H10L), C92(H92A,H92B,H92C), C103(H10M,H10N,H10O),
 C93(H93A,H93B,H93C), C89(H89A,H89B,H89C), C90(H90A,H90B,H90C), C63(H63A,H63B,
 H63C), C45(H45A,H45B,H45C), C10A(H10R,H10S,H10T), C104(H10U,H10V,H10W),
 C102(H10X,H10Y,HJ), C105(H10Z,HK,HL), C96(H96A,H96B,H96C), C91(H91A,H91B,H91C),
  C98(H98A,H98B,H98C), C31A(H31D,H31E,H31F)
;
_smtbx_masks_void_probe_radius 1.2
_smtbx_masks_void_truncation_radius 1.2
_olex2_submission_special_instructions 'No special instructions were received'

loop_
_space_group_symop_operation_xyz
'x, y, z'
'-x, y, -z+1/2'
'x+1/2, y+1/2, z'
'-x+1/2, y+1/2, -z+1/2'
'-x, -y, -z'
'x, -y, z-1/2'
'-x+1/2, -y+1/2, -z'
'x+1/2, -y+1/2, z-1/2'

loop_
_atom_site_label
_atom_site_type_symbol
_atom_site_fract_x
_atom_site_fract_y
_atom_site_fract_z
_atom_site_U_iso_or_equiv
_atom_site_adp_type
_atom_site_occupancy
_atom_site_site_symmetry_order
_atom_site_calc_flag
_atom_site_refinement_flags_posn
_atom_site_refinement_flags_adp
_atom_site_refinement_flags_occupancy
_atom_site_disorder_assembly
_atom_site_disorder_group
Ti1 Ti 0.56500(2) 0.04665(3) 0.73777(2) 0.0486(2) Uani 1 1 d . . . . .
Ti4 Ti 0.59608(2) 0.17601(3) 0.63859(2) 0.0517(2) Uani 1 1 d . . . . .
Ti5 Ti 0.64033(2) 0.33586(3) 0.68802(2) 0.0530(2) Uani 1 1 d . . . . .
Ti2 Ti 0.54505(2) 0.08819(3) 0.65493(2) 0.0531(2) Uani 1 1 d . . . . .
Ti3 Ti 0.61704(2) 0.12838(3) 0.71658(2) 0.0567(2) Uani 1 1 d . . . . .
Ti8 Ti 0.52719(3) 0.46136(3) 0.69439(2) 0.0595(2) Uani 1 1 d . . . . .
Ti6 Ti 0.56566(3) 0.39186(4) 0.64537(3) 0.0710(3) Uani 1 1 d . . . . .
Ti7 Ti 0.60507(4) 0.41532(4) 0.73153(3) 0.0900(4) Uani 1 1 d . . . . .
O009 O 0.52585(8) 0.08720(9) 0.74402(8) 0.0482(7) Uani 1 1 d . . . . .
O00A O 0.57905(8) 0.09097(10) 0.71549(8) 0.0504(7) Uani 1 1 d . . . . .
O00B O 0.47366(8) 0.00611(9) 0.75542(8) 0.0503(7) Uani 1 1 d . . . . .
O00C O 0.53011(8) 0.04017(10) 0.67777(8) 0.0559(8) Uani 1 1 d . . . . .
O00D O 0.64345(8) 0.15978(11) 0.69000(8) 0.0556(8) Uani 1 1 d . . . . .
O00E O 0.58619(8) 0.22401(10) 0.66952(8) 0.0526(7) Uani 1 1 d . . . . .
O00F O 0.63294(8) 0.22250(11) 0.63663(8) 0.0550(7) Uani 1 1 d . . . . .
O00G O 0.57714(8) 0.13664(10) 0.66181(8) 0.0525(7) Uani 1 1 d . . . . .
O00H O 0.59504(8) 0.05324(10) 0.78961(8) 0.0540(7) Uani 1 1 d . . . . .
O00I O 0.60338(8) 0.28929(11) 0.68895(8) 0.0548(7) Uani 1 1 d . . . . .
O00J O 0.51262(9) 0.42116(10) 0.72864(9) 0.0563(7) Uani 1 1 d . . . . .
O00K O 0.55458(9) 0.19503(11) 0.59702(8) 0.0583(8) Uani 1 1 d . . . . .
O00L O 0.65051(8) 0.28781(11) 0.65634(8) 0.0552(7) Uani 1 1 d . . . . .
O00M O 0.61004(9) 0.37341(11) 0.69867(9) 0.0606(8) Uani 1 1 d . . . . .
O3 O 0.60054(9) 0.35558(12) 0.63268(8) 0.0612(8) Uani 1 1 d . . . . .
O00O O 0.67346(8) 0.31728(11) 0.73619(8) 0.0572(8) Uani 1 1 d . . . . .
O00P O 0.67588(9) 0.36575(11) 0.68137(9) 0.0592(8) Uani 1 1 d . . . . .
O00Q O 0.47823(10) 0.45345(11) 0.65836(10) 0.0669(9) Uani 1 1 d . . . . .
O00R O 0.51225(10) 0.50208(10) 0.72862(10) 0.0624(8) Uani 1 1 d . . . . .
O00S O 0.52710(10) 0.07101(12) 0.60678(9) 0.0656(9) Uani 1 1 d . . . . .
O00T O 0.50243(8) 0.11852(12) 0.64685(9) 0.0621(8) Uani 1 1 d . . . . .
O4 O 0.59368(9) 0.05216(12) 0.65976(10) 0.0649(9) Uani 1 1 d . . . . .
O00V O 0.58161(10) 0.46664(12) 0.74002(9) 0.0673(9) Uani 1 1 d . . . . .
O00W O 0.59108(8) 0.00271(10) 0.73395(9) 0.0574(8) Uani 1 1 d . . . . .
O2 O 0.64292(9) 0.07982(12) 0.70880(10) 0.0674(9) Uani 1 1 d . . . . .
O00Y O 0.55491(9) 0.41982(11) 0.68434(9) 0.0610(8) Uani 1 1 d . . . . .
O00Z O 0.61141(9) 0.14531(11) 0.60936(9) 0.0597(8) Uani 1 1 d . . . . .
O010 O 0.65212(11) 0.13716(12) 0.76536(10) 0.0727(10) Uani 1 1 d . . . . .
O011 O 0.53457(12) 0.50508(12) 0.67040(10) 0.0754(10) Uani 1 1 d . . . . .
C012 C 0.5000 0.02306(19) 0.7500 0.0484(14) Uani 1 2 d S T P . .
O7 O 0.59134(12) 0.17609(13) 0.73082(11) 0.0751(10) Uani 1 1 d . U . . .
C014 C 0.5000 0.07009(19) 0.7500 0.0481(14) Uani 1 2 d S T P . .
O015 O 0.52718(11) 0.35492(14) 0.63136(12) 0.0837(11) Uani 1 1 d . . . . .
O016 O 0.60538(13) 0.44304(16) 0.65281(13) 0.0930(13) Uani 1 1 d . . . . .
C017 C 0.5000 0.4856(2) 0.7500 0.0562(16) Uani 1 2 d S T P . .
C018 C 0.68142(12) 0.21447(16) 0.75399(12) 0.0561(11) Uani 1 1 d . . . . .
H01A H 0.6539 0.2140 0.7374 0.067 Uiso 1 1 calc R U . . .
H01B H 0.6896 0.2436 0.7575 0.067 Uiso 1 1 calc R U . . .
C019 C 0.60498(11) 0.25618(15) 0.67259(11) 0.0499(10) Uani 1 1 d . . . . .
C01A C 0.63222(12) 0.25535(16) 0.65348(11) 0.0515(11) Uani 1 1 d . . . . .
O01B O 0.54108(14) 0.41894(15) 0.59988(13) 0.0950(13) Uani 1 1 d . . . . .
C01C C 0.68211(12) 0.16584(16) 0.70226(13) 0.0558(11) Uani 1 1 d . . . . .
C01D C 0.5000 0.4386(2) 0.7500 0.0530(15) Uani 1 2 d S T P . .
C50 C 0.68860(13) 0.19686(16) 0.79351(13) 0.0564(11) Uani 1 1 d . . . . .
C01F C 0.45215(13) 0.38733(15) 0.60746(15) 0.0614(12) Uani 1 1 d . . . . .
H01C H 0.4728 0.3868 0.6341 0.074 Uiso 1 1 calc R U . . .
H01D H 0.4289 0.3781 0.6093 0.074 Uiso 1 1 calc R U . . .
C49 C 0.67002(14) 0.16122(16) 0.79644(13) 0.0605(12) Uani 1 1 d . . . . .
C01H C 0.70979(12) 0.34304(18) 0.79896(12) 0.0604(12) Uani 1 1 d . . . . .
C51 C 0.71243(13) 0.21650(16) 0.82740(13) 0.0601(12) Uani 1 1 d . . . . .
H51 H 0.7262 0.2400 0.8259 0.072 Uiso 1 1 calc R U . . .
C01J C 0.70111(13) 0.19234(16) 0.73265(13) 0.0563(11) Uani 1 1 d . . . . .
C7 C 0.44611(13) 0.43277(16) 0.59361(14) 0.0608(12) Uani 1 1 d . . . . .
C84 C 0.50410(13) 0.00913(18) 0.65812(13) 0.0630(13) Uani 1 1 d . . . . .
C01M C 0.46537(12) 0.01805(18) 0.64660(13) 0.0628(13) Uani 1 1 d . . . . .
C8 C 0.45877(14) 0.46344(15) 0.62014(14) 0.0619(12) Uani 1 1 d . . . . .
C01O C 0.69966(13) 0.36088(17) 0.66404(13) 0.0589(12) Uani 1 1 d . . . . .
C01P C 0.49627(13) 0.16617(18) 0.55405(13) 0.0641(13) Uani 1 1 d . . . . .
C01Q C 0.70766(12) 0.33139(17) 0.76309(12) 0.0564(11) Uani 1 1 d . . . . .
C01R C 0.73218(15) 0.33745(18) 0.68288(14) 0.0639(13) Uani 1 1 d . . . . .
C01S C 0.75587(15) 0.33237(19) 0.66443(15) 0.0681(14) Uani 1 1 d . . . . .
H01S H 0.7783 0.3167 0.6769 0.082 Uiso 1 1 calc R U . . .
C01T C 0.59706(14) 0.34891(17) 0.59556(12) 0.0602(12) Uani 1 1 d . . . . .
C38 C 0.66852(13) 0.36500(18) 0.83384(14) 0.0621(12) Uani 1 1 d . . . . .
C76 C 0.65557(14) 0.07346(17) 0.83533(14) 0.0658(13) Uani 1 1 d . . . . .
C66 C 0.60365(13) -0.05811(16) 0.77098(17) 0.0671(13) Uani 1 1 d . . . . .
C77 C 0.63003(13) 0.04180(16) 0.81513(14) 0.0613(12) Uani 1 1 d . . . . .
C22 C 0.60370(14) 0.48970(18) 0.80508(15) 0.0696(14) Uani 1 1 d . . . . .
C01Z C 0.53296(14) 0.17825(18) 0.56145(13) 0.0619(12) Uani 1 1 d . . . . .
C020 C 0.50670(14) 0.31215(16) 0.57428(13) 0.0605(12) Uani 1 1 d . . . . .
C021 C 0.48075(14) 0.17594(18) 0.58298(14) 0.0652(13) Uani 1 1 d . . . . .
H02A H 0.5023 0.1794 0.6088 0.078 Uiso 1 1 calc R U . . .
H02B H 0.4675 0.2027 0.5758 0.078 Uiso 1 1 calc R U . . .
C48 C 0.66980(14) 0.14993(16) 0.83137(13) 0.0598(12) Uani 1 1 d . . . . .
C023 C 0.57006(14) 0.32005(17) 0.57214(13) 0.0619(12) Uani 1 1 d . . . . .
C024 C 0.54593(14) 0.29591(16) 0.58704(13) 0.0603(12) Uani 1 1 d . . . . .
H02C H 0.5444 0.2670 0.5782 0.072 Uiso 1 1 calc R U . . .
H02D H 0.5586 0.2958 0.6158 0.072 Uiso 1 1 calc R U . . .
C47 C 0.69364(15) 0.17081(17) 0.86447(14) 0.0649(13) Uani 1 1 d . . . . .
H47 H 0.6941 0.1630 0.8886 0.078 Uiso 1 1 calc R U . . .
C026 C 0.62025(15) 0.36966(17) 0.58208(14) 0.0640(12) Uani 1 1 d . . . . .
C69 C 0.57578(14) -0.06086(17) 0.70016(16) 0.0653(13) Uani 1 1 d . . . . .
C39 C 0.67683(14) 0.33414(18) 0.80902(13) 0.0626(12) Uani 1 1 d . . . . .
H39A H 0.6538 0.3311 0.7844 0.075 Uiso 1 1 calc R U . . .
H39B H 0.6816 0.3072 0.8224 0.075 Uiso 1 1 calc R U . . .
C029 C 0.73957(15) 0.31127(19) 0.71927(13) 0.0661(13) Uani 1 1 d . . . . .
H02E H 0.7205 0.2890 0.7113 0.079 Uiso 1 1 calc R U . . .
H02F H 0.7645 0.2980 0.7274 0.079 Uiso 1 1 calc R U . . .
C02A C 0.45201(13) 0.05899(19) 0.65451(14) 0.0689(14) Uani 1 1 d . . . . .
H02G H 0.4304 0.0543 0.6610 0.083 Uiso 1 1 calc R U . . .
H02H H 0.4726 0.0717 0.6774 0.083 Uiso 1 1 calc R U . . .
C02B C 0.74420(14) 0.3590(2) 0.82619(14) 0.0725(15) Uani 1 1 d . . . . .
H02I H 0.7458 0.3682 0.8505 0.087 Uiso 1 1 calc R U . . .
C46 C 0.71685(15) 0.20264(17) 0.86387(14) 0.0674(13) Uani 1 1 d . . . . .
C36 C 0.62765(13) 0.42035(18) 0.83719(15) 0.0633(12) Uani 1 1 d . . . . .
C02E C 0.70107(13) 0.14569(18) 0.68285(14) 0.0627(12) Uani 1 1 d . . . . .
C70 C 0.59091(12) -0.03873(16) 0.73509(15) 0.0603(12) Uani 1 1 d . . . . .
C02G C 0.46118(14) 0.35663(17) 0.58422(16) 0.0674(14) Uani 1 1 d . . . . .
C21 C 0.59759(15) 0.49785(18) 0.76766(15) 0.0701(14) Uani 1 1 d . . . . .
C6 C 0.42562(13) 0.44253(17) 0.55456(15) 0.0649(13) Uani 1 1 d . . . . .
H6 H 0.4174 0.4210 0.5359 0.078 Uiso 1 1 calc R U . . .
C02J C 0.62704(15) 0.05157(18) 0.68372(15) 0.0660(13) Uani 1 1 d . . . . .
O02K O 0.63458(14) 0.44921(18) 0.71750(18) 0.1118(16) Uani 1 1 d . . . . .
C02L C 0.73920(13) 0.33184(18) 0.75499(13) 0.0620(12) Uani 1 1 d . . . . .
C02M C 0.63406(14) 0.14795(18) 0.59080(14) 0.0632(12) Uani 1 1 d . . . . .
C71 C 0.61123(15) -0.03387(18) 0.80780(16) 0.0737(15) Uani 1 1 d . . . . .
H71A H 0.5868 -0.0219 0.8044 0.088 Uiso 1 1 calc R U . . .
H71B H 0.6184 -0.0541 0.8292 0.088 Uiso 1 1 calc R U . . .
C02O C 0.40321(14) 0.0885(2) 0.59299(15) 0.0737(16) Uani 1 1 d . . . . .
H02O H 0.3859 0.0691 0.5949 0.088 Uiso 1 1 calc R U . . .
C02P C 0.71394(16) 0.37158(18) 0.60999(15) 0.0681(13) Uani 1 1 d . . . . .
H02P H 0.7073 0.3830 0.5850 0.082 Uiso 1 1 calc R U . . .
C02Q C 0.68973(15) 0.37712(17) 0.62771(14) 0.0642(13) Uani 1 1 d . . . . .
C02R C 0.73954(13) 0.19963(18) 0.74507(15) 0.0647(13) Uani 1 1 d . . . . .
H02R H 0.7522 0.2179 0.7661 0.078 Uiso 1 1 calc R U . . .
C02S C 0.77283(14) 0.3474(2) 0.78335(15) 0.0784(17) Uani 1 1 d . . . . .
H02S H 0.7945 0.3484 0.7783 0.094 Uiso 1 1 calc R U . . .
C02T C 0.46563(13) 0.11693(19) 0.61812(13) 0.0641(13) Uani 1 1 d . . . . .
C78 C 0.51576(14) -0.02824(18) 0.65038(15) 0.0660(13) Uani 1 1 d . . . . .
C34 C 0.64417(14) 0.4156(2) 0.87741(14) 0.0723(15) Uani 1 1 d . . . . .
H34 H 0.6350 0.4318 0.8923 0.087 Uiso 1 1 calc R U . . .
C02W C 0.64234(14) 0.11682(17) 0.83170(14) 0.0633(13) Uani 1 1 d . . . . .
H02J H 0.6357 0.1227 0.8535 0.076 Uiso 1 1 calc R U . . .
H02K H 0.6188 0.1193 0.8074 0.076 Uiso 1 1 calc R U . . .
C67 C 0.60469(16) -0.10126(19) 0.7717(2) 0.0813(17) Uani 1 1 d . . . . .
H67 H 0.6143 -0.1151 0.7959 0.098 Uiso 1 1 calc R U . . .
C5 C 0.41689(14) 0.48300(18) 0.54217(14) 0.0680(14) Uani 1 1 d . . . . .
C02Z C 0.49805(14) 0.34234(18) 0.59538(16) 0.0689(14) Uani 1 1 d . . . . .
C030 C 0.65169(16) 0.39852(19) 0.60632(16) 0.0705(14) Uani 1 1 d . . . . .
H03A H 0.6448 0.4122 0.6256 0.085 Uiso 1 1 calc R U . . .
H03B H 0.6542 0.4201 0.5893 0.085 Uiso 1 1 calc R U . . .
C031 C 0.54726(14) 0.1738(2) 0.53390(13) 0.0687(14) Uani 1 1 d . . . . .
C032 C 0.69340(16) 0.1348(2) 0.59028(16) 0.0765(16) Uani 1 1 d . . . . .
H032 H 0.7185 0.1244 0.6027 0.092 Uiso 1 1 calc R U . . .
C10 C 0.43007(16) 0.51384(18) 0.57012(17) 0.0756(16) Uani 1 1 d . . . . .
H10 H 0.4246 0.5416 0.5618 0.091 Uiso 1 1 calc R U . . .
C9 C 0.45066(17) 0.50623(17) 0.60935(15) 0.0734(15) Uani 1 1 d . . . . .
C035 C 0.67041(15) 0.13198(18) 0.60944(14) 0.0661(13) Uani 1 1 d . . . . .
C036 C 0.45397(13) 0.14498(18) 0.58690(13) 0.0626(13) Uani 1 1 d . . . . .
C037 C 0.62040(15) 0.16820(19) 0.55470(13) 0.0676(14) Uani 1 1 d . . . . .
O1 O 0.63164(17) 0.40384(18) 0.77938(17) 0.1154(16) Uani 1 1 d . U . . .
C039 C 0.47408(14) 0.1469(2) 0.51849(15) 0.0773(17) Uani 1 1 d . . . . .
H039 H 0.4491 0.1384 0.5131 0.093 Uiso 1 1 calc R U . . .
C03A C 0.64495(16) 0.1690(2) 0.53664(15) 0.0759(16) Uani 1 1 d . . . . .
H03C H 0.6364 0.1817 0.5119 0.091 Uiso 1 1 calc R U . . .
C03B C 0.43999(13) 0.0886(2) 0.62104(14) 0.0668(14) Uani 1 1 d . . . . .
C03D C 0.68336(15) 0.11449(18) 0.65026(15) 0.0681(13) Uani 1 1 d . . . . .
H03D H 0.6613 0.1018 0.6523 0.082 Uiso 1 1 calc R U . . .
H03E H 0.7020 0.0924 0.6540 0.082 Uiso 1 1 calc R U . . .
C79 C 0.55742(15) -0.03849(18) 0.66183(16) 0.0710(14) Uani 1 1 d . . . . .
H79A H 0.5592 -0.0558 0.6413 0.085 Uiso 1 1 calc R U . . .
H79B H 0.5714 -0.0127 0.6635 0.085 Uiso 1 1 calc R U . . .
C03F C 0.43295(16) 0.3391(2) 0.55065(17) 0.0772(16) Uani 1 1 d . . . . .
H03F H 0.4076 0.3483 0.5424 0.093 Uiso 1 1 calc R U . . .
O03G O 0.57260(16) 0.3700(2) 0.74829(16) 0.1152(17) Uani 1 1 d . . . . .
C03H C 0.74745(17) 0.3498(2) 0.62791(16) 0.0723(15) Uani 1 1 d . . . . .
C03I C 0.58478(16) 0.1929(2) 0.53946(15) 0.0733(15) Uani 1 1 d . . . . .
H03G H 0.5812 0.2041 0.5140 0.088 Uiso 1 1 calc R U . . .
H03H H 0.5893 0.2168 0.5571 0.088 Uiso 1 1 calc R U . . .
C33 C 0.68392(14) 0.3621(2) 0.87397(14) 0.0701(14) Uani 1 1 d . . . . .
H33 H 0.7023 0.3414 0.8865 0.084 Uiso 1 1 calc R U . . .
C68 C 0.57743(17) -0.10320(19) 0.7022(2) 0.0787(16) Uani 1 1 d . . . . .
H68 H 0.5684 -0.1185 0.6787 0.094 Uiso 1 1 calc R U . . .
C37 C 0.64158(18) 0.3958(2) 0.81625(15) 0.0750(15) Uani 1 1 d . . . . .
C72 C 0.64030(15) 0.00062(18) 0.82223(17) 0.0746(15) Uani 1 1 d . . . . .
C03N C 0.47690(16) 0.29606(19) 0.54091(15) 0.0760(15) Uani 1 1 d . . . . .
H03N H 0.4823 0.2756 0.5262 0.091 Uiso 1 1 calc R U . . .
C03O C 0.39037(14) 0.1160(2) 0.56171(15) 0.0760(16) Uani 1 1 d . . . . .
C03P C 0.56559(19) 0.3153(2) 0.53407(15) 0.0793(16) Uani 1 1 d . . . . .
H03P H 0.5471 0.2964 0.5178 0.095 Uiso 1 1 calc R U . . .
C03Q C 0.68076(17) 0.1525(2) 0.55281(16) 0.0782(16) Uani 1 1 d . . . . .
C110 C 0.6282(2) 0.4558(2) 0.68478(16) 0.087(2) Uani 1 1 d . . . . .
C75 C 0.69180(17) 0.0634(2) 0.8605(2) 0.095(2) Uani 1 1 d . . . . .
H75 H 0.7095 0.0848 0.8725 0.114 Uiso 1 1 calc R U . . .
C03T C 0.77565(14) 0.3618(2) 0.81916(15) 0.0808(18) Uani 1 1 d . . . . .
C03U C 0.41561(14) 0.1442(2) 0.55966(15) 0.0742(16) Uani 1 1 d . . . . .
H03U H 0.4070 0.1638 0.5392 0.089 Uiso 1 1 calc R U . . .
C35 C 0.67346(15) 0.3883(2) 0.89657(16) 0.0828(18) Uani 1 1 d . . . . .
C19 C 0.60736(19) 0.5357(2) 0.75692(17) 0.0833(17) Uani 1 1 d . . . . .
C03X C 0.73984(15) 0.1538(2) 0.69664(16) 0.0715(14) Uani 1 1 d . . . . .
H03X H 0.7533 0.1402 0.6845 0.086 Uiso 1 1 calc R U . . .
C65 C 0.59180(17) -0.12459(19) 0.7372(2) 0.0849(18) Uani 1 1 d . . . . .
C03Z C 0.44035(18) 0.3090(2) 0.52897(19) 0.091(2) Uani 1 1 d . . . . .
C040 C 0.52358(16) 0.1546(2) 0.49861(14) 0.0828(18) Uani 1 1 d . . . . .
H040 H 0.5325 0.1514 0.4792 0.099 Uiso 1 1 calc R U . . .
C23 C 0.62046(19) 0.5201(2) 0.83333(17) 0.0880(19) Uani 1 1 d . . . . .
H23 H 0.6251 0.5145 0.8594 0.106 Uiso 1 1 calc R U . . .
C82 C 0.43944(16) -0.0127(2) 0.62719(17) 0.0836(18) Uani 1 1 d . . . . .
H82 H 0.4134 -0.0074 0.6195 0.100 Uiso 1 1 calc R U . . .
C043 C 0.52552(19) 0.0407(3) 0.57803(18) 0.093(2) Uani 1 1 d . . . . .
H043 H 0.5372 0.0146 0.5918 0.112 Uiso 1 1 calc R U . . .
C1 C 0.39294(18) 0.4943(2) 0.49923(16) 0.0861(18) Uani 1 1 d . . . . .
C80 C 0.48845(17) -0.0581(2) 0.63103(19) 0.0841(18) Uani 1 1 d . . . . .
H80 H 0.4965 -0.0842 0.6263 0.101 Uiso 1 1 calc R U . . .
C18 C 0.6005(2) 0.5469(2) 0.71556(19) 0.096(2) Uani 1 1 d . . . . .
H18A H 0.6217 0.5643 0.7168 0.115 Uiso 1 1 calc R U . . .
H18B H 0.6007 0.5213 0.7016 0.115 Uiso 1 1 calc R U . . .
C047 C 0.61379(18) 0.3633(2) 0.54318(15) 0.0775(16) Uani 1 1 d . . . . .
H047 H 0.6287 0.3780 0.5333 0.093 Uiso 1 1 calc R U . . .
C048 C 0.75984(14) 0.1807(2) 0.72724(17) 0.0739(15) Uani 1 1 d . . . . .
C83 C 0.48438(19) 0.0329(2) 0.55291(17) 0.093(2) Uani 1 1 d . . . . .
H83A H 0.4713 0.0592 0.5440 0.139 Uiso 1 1 calc R U . . .
H83B H 0.4733 0.0181 0.5679 0.139 Uiso 1 1 calc R U . . .
H83C H 0.4817 0.0163 0.5304 0.139 Uiso 1 1 calc R U . . .
C17 C 0.5308(2) 0.54712(19) 0.67103(16) 0.088(2) Uani 1 1 d . . . . .
C11 C 0.4595(2) 0.54041(19) 0.63856(19) 0.092(2) Uani 1 1 d . . . . .
H11A H 0.4583 0.5283 0.6618 0.111 Uiso 1 1 calc R U . . .
H11B H 0.4384 0.5604 0.6276 0.111 Uiso 1 1 calc R U . . .
C16 C 0.5641(2) 0.5694(2) 0.69245(18) 0.097(2) Uani 1 1 d . . . . .
C53 C 0.7441(2) 0.2222(2) 0.90202(16) 0.093(2) Uani 1 1 d . . . . .
C04E C 0.34882(16) 0.1158(3) 0.53019(17) 0.097(2) Uani 1 1 d D . . . .
C04F C 0.48785(16) 0.1401(2) 0.49111(15) 0.0823(18) Uani 1 1 d . . . . .
C04G C 0.5724(2) 0.2878(2) 0.46322(17) 0.099(2) Uani 1 1 d . . . . .
H04A H 0.5967 0.2744 0.4782 0.148 Uiso 1 1 calc R U . . .
H04B H 0.5659 0.2857 0.4355 0.148 Uiso 1 1 calc R U . . .
H04C H 0.5528 0.2744 0.4686 0.148 Uiso 1 1 calc R U . . .
C81 C 0.45002(19) -0.0512(3) 0.6184(2) 0.101(2) Uani 1 1 d . . . . .
C04I C 0.65139(17) 0.0147(2) 0.6848(2) 0.0873(18) Uani 1 1 d . . . . .
H04D H 0.6505 -0.0056 0.7034 0.131 Uiso 1 1 calc R U . . .
H04E H 0.6775 0.0236 0.6927 0.131 Uiso 1 1 calc R U . . .
H04F H 0.6418 0.0022 0.6589 0.131 Uiso 1 1 calc R U . . .
C04J C 0.77497(18) 0.3438(2) 0.60933(18) 0.0840(18) Uani 1 1 d . . . . .
C04K C 0.46334(18) 0.1162(3) 0.45224(16) 0.090(2) Uani 1 1 d . . . . .
C04L C 0.7077(2) 0.1546(3) 0.53293(19) 0.103(2) Uani 1 1 d . . . . .
C04M C 0.81905(17) 0.2167(3) 0.7746(2) 0.113(3) Uani 1 1 d . . . . .
H04G H 0.8041 0.2421 0.7691 0.169 Uiso 1 1 calc R U . . .
H04H H 0.8451 0.2234 0.7796 0.169 Uiso 1 1 calc R U . . .
H04I H 0.8189 0.2034 0.7976 0.169 Uiso 1 1 calc R U . . .
C04N C 0.5865(2) 0.3365(2) 0.51883(16) 0.0820(17) Uani 1 1 d . . . . .
C04O C 0.5483(2) 0.0564(3) 0.5588(2) 0.116(3) Uani 1 1 d . . . . .
H04J H 0.5514 0.0347 0.5425 0.174 Uiso 1 1 calc R U . . .
H04K H 0.5732 0.0649 0.5784 0.174 Uiso 1 1 calc R U . . .
H04L H 0.5355 0.0800 0.5425 0.174 Uiso 1 1 calc R U . . .
C04P C 0.82293(19) 0.1471(3) 0.7503(3) 0.128(3) Uani 1 1 d . . . . .
H04M H 0.8230 0.1364 0.7743 0.192 Uiso 1 1 calc R U . . .
H04N H 0.8490 0.1510 0.7538 0.192 Uiso 1 1 calc R U . . .
H04O H 0.8101 0.1275 0.7292 0.192 Uiso 1 1 calc R U . . .
C15 C 0.5612(3) 0.6113(2) 0.6925(2) 0.125(3) Uani 1 1 d . . . . .
H15 H 0.5836 0.6271 0.7048 0.150 Uiso 1 1 calc R U . . .
C2 C 0.35746(19) 0.5181(3) 0.4964(2) 0.104(2) Uani 1 1 d . . . . .
H2A H 0.3447 0.5308 0.4707 0.156 Uiso 1 1 calc R U . . .
H2B H 0.3652 0.5396 0.5164 0.156 Uiso 1 1 calc R U . . .
H2C H 0.3401 0.4990 0.5004 0.156 Uiso 1 1 calc R U . . .
C3 C 0.3808(3) 0.4567(2) 0.47394(18) 0.125(3) Uani 1 1 d . . . . .
H3A H 0.3656 0.4390 0.4825 0.187 Uiso 1 1 calc R U . . .
H3B H 0.4032 0.4416 0.4759 0.187 Uiso 1 1 calc R U . . .
H3C H 0.3657 0.4651 0.4469 0.187 Uiso 1 1 calc R U . . .
C04T C 0.5257(3) 0.4861(3) 0.5734(3) 0.114(3) Uani 1 1 d . . . . .
H04P H 0.5006 0.4845 0.5730 0.172 Uiso 1 1 calc R U . . .
H04Q H 0.5247 0.5043 0.5525 0.172 Uiso 1 1 calc R U . . .
H04R H 0.5437 0.4972 0.5984 0.172 Uiso 1 1 calc R U . . .
C20 C 0.6233(2) 0.5643(2) 0.7861(2) 0.106(2) Uani 1 1 d . . . . .
H20 H 0.6298 0.5904 0.7793 0.128 Uiso 1 1 calc R U . . .
C04V C 0.4842(2) 0.0771(3) 0.45132(19) 0.101(2) Uani 1 1 d . . . . .
H04S H 0.5090 0.0842 0.4525 0.151 Uiso 1 1 calc R U . . .
H04T H 0.4695 0.0621 0.4272 0.151 Uiso 1 1 calc R U . . .
H04U H 0.4876 0.0598 0.4736 0.151 Uiso 1 1 calc R U . . .
C04W C 0.5378(2) 0.4449(3) 0.56782(19) 0.096(2) Uani 1 1 d . . . . .
H04W H 0.5632 0.4471 0.5677 0.115 Uiso 1 1 calc R U . . .
C4 C 0.4150(2) 0.5235(3) 0.4864(2) 0.107(2) Uani 1 1 d . . . . .
H4A H 0.4004 0.5299 0.4588 0.160 Uiso 1 1 calc R U . . .
H4B H 0.4390 0.5108 0.4904 0.160 Uiso 1 1 calc R U . . .
H4C H 0.4198 0.5489 0.5015 0.160 Uiso 1 1 calc R U . . .
C04Y C 0.4612(3) 0.1459(3) 0.41908(19) 0.127(3) Uani 1 1 d . . . . .
H04V H 0.4519 0.1729 0.4226 0.190 Uiso 1 1 calc R U . . .
H04X H 0.4440 0.1345 0.3939 0.190 Uiso 1 1 calc R U . . .
H04Y H 0.4865 0.1490 0.4200 0.190 Uiso 1 1 calc R U . . .
C12 C 0.4957(2) 0.56519(19) 0.65294(18) 0.106(3) Uani 1 1 d . . . . .
C73 C 0.67694(18) -0.0071(2) 0.8491(2) 0.108(3) Uani 1 1 d . . . . .
H73 H 0.6847 -0.0350 0.8544 0.130 Uiso 1 1 calc R U . . .
C051 C 0.80225(16) 0.1880(2) 0.7403(2) 0.092(2) Uani 1 1 d . . . . .
C052 C 0.81367(17) 0.3784(4) 0.85073(18) 0.120(3) Uani 1 1 d . . . . .
C053 C 0.7836(3) 0.3006(3) 0.6081(3) 0.128(3) Uani 1 1 d . . . . .
H05A H 0.7936 0.2964 0.5889 0.192 Uiso 1 1 calc R U . . .
H05B H 0.7605 0.2843 0.6010 0.192 Uiso 1 1 calc R U . . .
H05C H 0.8025 0.2919 0.6337 0.192 Uiso 1 1 calc R U . . .
C054 C 0.6018(3) 0.3553(3) 0.4629(2) 0.128(3) Uani 1 1 d . . . . .
H05D H 0.6267 0.3423 0.4755 0.192 Uiso 1 1 calc R U . . .
H05E H 0.6037 0.3842 0.4707 0.192 Uiso 1 1 calc R U . . .
H05F H 0.5926 0.3535 0.4347 0.192 Uiso 1 1 calc R U . . .
C055 C 0.6712(3) 0.2693(3) 0.5862(2) 0.121(3) Uani 1 1 d . . . . .
H2 H 0.6458 0.2587 0.5794 0.181 Uiso 1 1 calc R U . . .
H H 0.6753 0.2943 0.6017 0.181 Uiso 1 1 calc R U . . .
HA H 0.6900 0.2485 0.6012 0.181 Uiso 1 1 calc R U . . .
C056 C 0.5751(3) 0.3337(3) 0.47483(19) 0.106(2) Uani 1 1 d . . . . .
C74 C 0.7033(2) 0.0231(3) 0.8690(3) 0.121(3) Uani 1 1 d . . . . .
C55 C 0.7200(3) 0.2416(3) 0.9224(2) 0.135(3) Uani 1 1 d . U . . .
H55A H 0.7008 0.2601 0.9042 0.202 Uiso 1 1 calc R U . . .
H55B H 0.7367 0.2571 0.9454 0.202 Uiso 1 1 calc R U . . .
H55C H 0.7076 0.2195 0.9302 0.202 Uiso 1 1 calc R U . . .
C059 C 0.5117(3) 0.4241(3) 0.5316(2) 0.117(3) Uani 1 1 d . . . . .
H05G H 0.5224 0.3975 0.5294 0.176 Uiso 1 1 calc R U . . .
H05H H 0.5081 0.4414 0.5092 0.176 Uiso 1 1 calc R U . . .
H05I H 0.4873 0.4196 0.5323 0.176 Uiso 1 1 calc R U . . .
C05A C 0.7421(2) 0.1796(3) 0.5586(3) 0.126(3) Uani 1 1 d . . . . .
H05J H 0.7342 0.2075 0.5615 0.190 Uiso 1 1 calc R U . . .
H05K H 0.7598 0.1809 0.5468 0.190 Uiso 1 1 calc R U . . .
H05L H 0.7545 0.1666 0.5842 0.190 Uiso 1 1 calc R U . . .
C13 C 0.4939(3) 0.6085(2) 0.6545(2) 0.126(3) Uani 1 1 d . . . . .
H13 H 0.4700 0.6216 0.6411 0.151 Uiso 1 1 calc R U . . .
C05C C 0.8113(2) 0.3682(3) 0.6336(3) 0.116(3) Uani 1 1 d . . . . .
H05M H 0.8241 0.3557 0.6594 0.174 Uiso 1 1 calc R U . . .
H05N H 0.8048 0.3967 0.6363 0.174 Uiso 1 1 calc R U . . .
H05O H 0.8281 0.3676 0.6207 0.174 Uiso 1 1 calc R U . . .
C52 C 0.7667(3) 0.2566(3) 0.89575(19) 0.138(4) Uani 1 1 d . . . . .
H52A H 0.7803 0.2462 0.8812 0.207 Uiso 1 1 calc R U . . .
H52B H 0.7849 0.2672 0.9209 0.207 Uiso 1 1 calc R U . . .
H52C H 0.7496 0.2788 0.8810 0.207 Uiso 1 1 calc R U . . .
C05E C 0.4254(2) 0.1039(3) 0.4506(2) 0.124(3) Uani 1 1 d . . . . .
H05P H 0.4292 0.0847 0.4717 0.186 Uiso 1 1 calc R U . . .
H05Q H 0.4101 0.0907 0.4256 0.186 Uiso 1 1 calc R U . . .
H05R H 0.4122 0.1285 0.4533 0.186 Uiso 1 1 calc R U . . .
C24 C 0.6305(2) 0.5579(3) 0.8244(2) 0.109(3) Uani 1 1 d . . . . .
C05G C 0.6891(3) 0.1766(3) 0.4934(2) 0.129(3) Uani 1 1 d . . . . .
H05S H 0.6698 0.1587 0.4745 0.193 Uiso 1 1 calc R U . . .
H05T H 0.7083 0.1829 0.4842 0.193 Uiso 1 1 calc R U . . .
H05U H 0.6773 0.2022 0.4962 0.193 Uiso 1 1 calc R U . . .
C30 C 0.7252(2) 0.3594(3) 0.95782(19) 0.123(3) Uani 1 1 d . . . . .
H30A H 0.7172 0.3308 0.9513 0.184 Uiso 1 1 calc R U . . .
H30B H 0.7372 0.3627 0.9861 0.184 Uiso 1 1 calc R U . . .
H30C H 0.7434 0.3665 0.9474 0.184 Uiso 1 1 calc R U . . .
C05I C 0.6752(2) 0.2785(3) 0.5512(2) 0.107(2) Uani 1 1 d . . . . .
C106 C 0.4082(2) 0.2908(3) 0.4921(2) 0.118(3) Uani 1 1 d . U . . .
C54 C 0.7699(3) 0.1894(3) 0.9287(2) 0.138(4) Uani 1 1 d . U . . .
H54A H 0.7546 0.1681 0.9333 0.207 Uiso 1 1 calc R U . . .
H54B H 0.7869 0.2020 0.9534 0.207 Uiso 1 1 calc R U . . .
H54C H 0.7849 0.1770 0.9164 0.207 Uiso 1 1 calc R U . . .
C05L C 0.8079(2) 0.2077(3) 0.7062(3) 0.117(3) Uani 1 1 d . . . . .
H05V H 0.7969 0.1897 0.6834 0.175 Uiso 1 1 calc R U . . .
H05W H 0.8350 0.2111 0.7136 0.175 Uiso 1 1 calc R U . . .
H05X H 0.7955 0.2346 0.7000 0.175 Uiso 1 1 calc R U . . .
C14 C 0.5251(3) 0.6325(2) 0.6744(2) 0.144(4) Uani 1 1 d . . . . .
C62 C 0.5947(3) -0.1715(2) 0.7377(3) 0.113(3) Uani 1 1 d . . . . .
C87 C 0.5208(4) 0.6801(3) 0.6770(3) 0.134(3) Uani 1 1 d . U . . .
N05P N 0.6800(3) 0.2843(4) 0.5238(2) 0.159(4) Uani 1 1 d . . . . .
C32 C 0.6670(3) 0.3888(4) 0.9578(2) 0.151(4) Uani 1 1 d . U . . .
H32A H 0.6463 0.4076 0.9430 0.226 Uiso 1 1 calc R U . . .
H32B H 0.6804 0.3988 0.9845 0.226 Uiso 1 1 calc R U . . .
H32C H 0.6569 0.3613 0.9579 0.226 Uiso 1 1 calc R U . . .
C29 C 0.6919(2) 0.3869(3) 0.94069(19) 0.112(3) Uani 1 1 d . U . . .
C05S C 0.5369(3) 0.3541(3) 0.4520(2) 0.135(4) Uani 1 1 d . . . . .
H05Y H 0.5332 0.3589 0.4252 0.203 Uiso 1 1 calc R U . . .
HB H 0.5361 0.3805 0.4641 0.203 Uiso 1 1 calc R U . . .
HC H 0.5168 0.3361 0.4519 0.203 Uiso 1 1 calc R U . . .
C05T C 0.8375(3) 0.3977(4) 0.8349(2) 0.150(5) Uani 1 1 d . . . . .
H05Z H 0.8506 0.3764 0.8272 0.225 Uiso 1 1 calc R U . . .
HD H 0.8562 0.4154 0.8547 0.225 Uiso 1 1 calc R U . . .
HE H 0.8219 0.4143 0.8123 0.225 Uiso 1 1 calc R U . . .
C05U C 0.7175(4) 0.1132(3) 0.5269(4) 0.159(5) Uani 1 1 d . . . . .
H05 H 0.7336 0.1008 0.5521 0.238 Uiso 1 1 calc R U . . .
HF H 0.7312 0.1140 0.5107 0.238 Uiso 1 1 calc R U . . .
HG H 0.6944 0.0969 0.5140 0.238 Uiso 1 1 calc R U . . .
C94 C 0.4186(2) -0.0816(3) 0.5930(3) 0.136(3) Uani 1 1 d D U . . .
C05W C 0.7588(3) 0.3621(3) 0.5680(3) 0.131(3) Uani 1 1 d . . . . .
H1 H 0.7774 0.3592 0.5573 0.197 Uiso 1 1 calc R U . . .
HH H 0.7530 0.3913 0.5690 0.197 Uiso 1 1 calc R U . . .
HI H 0.7356 0.3474 0.5513 0.197 Uiso 1 1 calc R U . . .
C58 C 0.7604(2) -0.0159(3) 0.8846(4) 0.171(5) Uani 1 1 d . U . . .
H58A H 0.7459 -0.0415 0.8763 0.256 Uiso 1 1 calc R U . . .
H58B H 0.7859 -0.0220 0.9042 0.256 Uiso 1 1 calc R U . . .
H58C H 0.7618 -0.0026 0.8622 0.256 Uiso 1 1 calc R U . . .
C56 C 0.7422(2) 0.0109(3) 0.9006(3) 0.130(3) Uani 1 1 d . U . . .
C41 C 0.5301(3) 0.3214(3) 0.7008(4) 0.153(4) Uani 1 1 d . U . . .
H41A H 0.5276 0.2915 0.7012 0.229 Uiso 1 1 calc R U . . .
H41B H 0.5442 0.3286 0.6858 0.229 Uiso 1 1 calc R U . . .
H41C H 0.5049 0.3340 0.6887 0.229 Uiso 1 1 calc R U . . .
C85 C 0.5403(4) 0.6966(4) 0.6534(3) 0.181(5) Uani 1 1 d . U . . .
H85A H 0.5678 0.6947 0.6685 0.271 Uiso 1 1 calc R U . . .
H85B H 0.5332 0.7255 0.6467 0.271 Uiso 1 1 calc R U . . .
H85C H 0.5327 0.6805 0.6295 0.271 Uiso 1 1 calc R U . . .
C97 C 0.3806(3) 0.2668(4) 0.5080(3) 0.179(5) Uani 1 1 d D U . . .
H97A H 0.3960 0.2547 0.5335 0.269 Uiso 1 1 calc R U . . .
H97B H 0.3667 0.2449 0.4898 0.269 Uiso 1 1 calc R U . . .
H97C H 0.3626 0.2863 0.5102 0.269 Uiso 1 1 calc R U . . .
C61 C 0.5902(4) -0.1883(3) 0.7713(4) 0.161(5) Uani 1 1 d . . . . .
H61A H 0.5942 -0.1663 0.7903 0.242 Uiso 1 1 calc R U . . .
H61B H 0.6088 -0.2102 0.7832 0.242 Uiso 1 1 calc R U . . .
H61C H 0.5647 -0.1994 0.7626 0.242 Uiso 1 1 calc R U . . .
C57 C 0.7394(3) -0.0094(4) 0.9351(3) 0.171(5) Uani 1 1 d . U . . .
H57A H 0.7347 0.0115 0.9509 0.257 Uiso 1 1 calc R U . . .
H57B H 0.7632 -0.0236 0.9509 0.257 Uiso 1 1 calc R U . . .
H57C H 0.7187 -0.0294 0.9259 0.257 Uiso 1 1 calc R U . . .
C43 C 0.5858(4) 0.2377(3) 0.7598(4) 0.171(4) Uani 1 1 d . U . . .
H43A H 0.5986 0.2373 0.7882 0.257 Uiso 1 1 calc R U . . .
H43B H 0.5626 0.2539 0.7513 0.257 Uiso 1 1 calc R U . . .
H43C H 0.6026 0.2499 0.7496 0.257 Uiso 1 1 calc R U . . .
C28 C 0.6496(4) 0.5822(4) 0.8930(3) 0.190(6) Uani 1 1 d . U . . .
H28A H 0.6267 0.5667 0.8888 0.285 Uiso 1 1 calc R U . . .
H28B H 0.6492 0.6088 0.9050 0.285 Uiso 1 1 calc R U . . .
H28C H 0.6719 0.5665 0.9102 0.285 Uiso 1 1 calc R U . . .
C42 C 0.5505(3) 0.3369(4) 0.7408(4) 0.152(4) Uani 1 1 d . U . . .
C95 C 0.8151(3) 0.3836(6) 0.8863(3) 0.113(6) Uani 0.596(17) 1 d . U P A 1
H95A H 0.7898 0.3904 0.8839 0.170 Uiso 0.596(17) 1 calc R U P A 1
H95B H 0.8325 0.4061 0.8996 0.170 Uiso 0.596(17) 1 calc R U P A 1
H95C H 0.8239 0.3582 0.9013 0.170 Uiso 0.596(17) 1 calc R U P A 1
C107 C 0.3837(3) 0.3234(4) 0.4676(3) 0.176(5) Uani 1 1 d . U . . .
H10A H 0.3622 0.3273 0.4739 0.264 Uiso 1 1 calc R U . . .
H10B H 0.3744 0.3155 0.4402 0.264 Uiso 1 1 calc R U . . .
H10C H 0.3981 0.3491 0.4722 0.264 Uiso 1 1 calc R U . . .
C99 C 0.6625(3) 0.4802(4) 0.6806(3) 0.167(5) Uani 1 1 d . . . . .
H99A H 0.6780 0.4605 0.6744 0.250 Uiso 1 1 calc R U . . .
H99B H 0.6780 0.4940 0.7051 0.250 Uiso 1 1 calc R U . . .
H99C H 0.6520 0.5006 0.6598 0.250 Uiso 1 1 calc R U . . .
C59 C 0.7673(3) 0.0494(3) 0.9198(4) 0.191(7) Uani 1 1 d . . . . .
H59A H 0.7778 0.0603 0.9025 0.286 Uiso 1 1 calc R U . . .
H59B H 0.7880 0.0414 0.9446 0.286 Uiso 1 1 calc R U . . .
H59C H 0.7519 0.0706 0.9244 0.286 Uiso 1 1 calc R U . . .
C27 C 0.6510(4) 0.5890(4) 0.8561(3) 0.159(5) Uani 1 1 d . . . . .
C86 C 0.4815(4) 0.6954(3) 0.6587(4) 0.178(5) Uani 1 1 d . U . . .
H86A H 0.4671 0.6798 0.6350 0.267 Uiso 1 1 calc R U . . .
H86B H 0.4815 0.7246 0.6524 0.267 Uiso 1 1 calc R U . . .
H86C H 0.4699 0.6920 0.6768 0.267 Uiso 1 1 calc R U . . .
C88 C 0.5424(4) 0.6923(4) 0.7215(3) 0.184(5) Uani 1 1 d . U . . .
H88A H 0.5379 0.6712 0.7374 0.277 Uiso 1 1 calc R U . . .
H88B H 0.5330 0.7189 0.7258 0.277 Uiso 1 1 calc R U . . .
H88C H 0.5695 0.6943 0.7287 0.277 Uiso 1 1 calc R U . . .
C109 C 0.8397(3) 0.3349(4) 0.8641(4) 0.200(6) Uani 1 1 d . U . . .
H10D H 0.8291 0.3164 0.8771 0.300 Uiso 1 1 calc R U . . .
H10E H 0.8658 0.3418 0.8819 0.300 Uiso 1 1 calc R U . . .
H10F H 0.8394 0.3213 0.8410 0.300 Uiso 1 1 calc R U . . .
C101 C 0.4213(3) 0.2566(4) 0.4743(3) 0.208(6) Uani 1 1 d D U . . .
H10G H 0.4419 0.2644 0.4675 0.313 Uiso 1 1 d R U . . .
H10H H 0.4299 0.2344 0.4936 0.313 Uiso 1 1 d R U . . .
H10I H 0.3997 0.2470 0.4509 0.313 Uiso 1 1 d R U . . .
C31 C 0.7129(5) 0.4311(5) 0.9560(4) 0.215(7) Uani 1 1 d . U . . .
H31A H 0.7254 0.4395 0.9397 0.322 Uiso 1 1 calc R U . . .
H31B H 0.7318 0.4284 0.9830 0.322 Uiso 1 1 calc R U . . .
H31C H 0.6942 0.4518 0.9544 0.322 Uiso 1 1 calc R U . . .
C60 C 0.6383(4) -0.1825(4) 0.7501(4) 0.178(5) Uani 1 1 d . U . . .
H60A H 0.6474 -0.1673 0.7337 0.267 Uiso 1 1 calc R U . . .
H60B H 0.6407 -0.2122 0.7469 0.267 Uiso 1 1 calc R U . . .
H60C H 0.6532 -0.1750 0.7774 0.267 Uiso 1 1 calc R U . . .
C64 C 0.5824(5) -0.1918(4) 0.6999(4) 0.129(6) Uani 0.617(18) 1 d . U P B 1
H64A H 0.5550 -0.1889 0.6852 0.193 Uiso 0.617(18) 1 calc R U P B 1
H64B H 0.5890 -0.2210 0.7038 0.193 Uiso 0.617(18) 1 calc R U P B 1
H64C H 0.5951 -0.1790 0.6853 0.193 Uiso 0.617(18) 1 calc R U P B 1
C44 C 0.5762(3) 0.1942(4) 0.7449(4) 0.144(3) Uani 1 1 d . U . . .
C40 C 0.5493(6) 0.3309(6) 0.7839(6) 0.272(9) Uani 1 1 d . U . . .
H40A H 0.5327 0.3079 0.7825 0.408 Uiso 1 1 calc R U . . .
H40B H 0.5397 0.3562 0.7905 0.408 Uiso 1 1 calc R U . . .
H40C H 0.5748 0.3253 0.8038 0.408 Uiso 1 1 calc R U . . .
C25 C 0.6859(5) 0.6050(6) 0.8529(5) 0.245(8) Uani 1 1 d . U . . .
H25A H 0.7084 0.5909 0.8719 0.367 Uiso 1 1 calc R U . . .
H25B H 0.6883 0.6346 0.8579 0.367 Uiso 1 1 calc R U . . .
H25C H 0.6837 0.5996 0.8267 0.367 Uiso 1 1 calc R U . . .
C26 C 0.6314(6) 0.6292(5) 0.8435(5) 0.256(9) Uani 1 1 d . U . . .
H26A H 0.6337 0.6385 0.8201 0.385 Uiso 1 1 calc R U . . .
H26B H 0.6431 0.6495 0.8642 0.385 Uiso 1 1 calc R U . . .
H26C H 0.6047 0.6260 0.8377 0.385 Uiso 1 1 calc R U . . .
C108 C 0.3219(4) 0.1185(7) 0.5483(4) 0.100(5) Uani 0.544(15) 1 d D U P C 1
H10J H 0.3262 0.1443 0.5629 0.150 Uiso 0.544(15) 1 calc R U P C 1
H10K H 0.3260 0.0952 0.5659 0.150 Uiso 0.544(15) 1 calc R U P C 1
H10L H 0.2959 0.1178 0.5280 0.150 Uiso 0.544(15) 1 calc R U P C 1
C92 C 0.3410(4) 0.1455(6) 0.4987(4) 0.110(5) Uani 0.544(15) 1 d D U P C 1
H92A H 0.3171 0.1382 0.4767 0.165 Uiso 0.544(15) 1 calc R U P C 1
H92B H 0.3616 0.1448 0.4906 0.165 Uiso 0.544(15) 1 calc R U P C 1
H92C H 0.3390 0.1731 0.5078 0.165 Uiso 0.544(15) 1 calc R U P C 1
C103 C 0.3439(5) 0.0728(6) 0.5094(6) 0.144(8) Uani 0.544(15) 1 d D U P C 1
H10M H 0.3451 0.0508 0.5274 0.216 Uiso 0.544(15) 1 calc R U P C 1
H10N H 0.3641 0.0690 0.5011 0.216 Uiso 0.544(15) 1 calc R U P C 1
H10O H 0.3193 0.0719 0.4866 0.216 Uiso 0.544(15) 1 calc R U P C 1
C93 C 0.3242(4) 0.0887(6) 0.5428(4) 0.086(5) Uani 0.456(15) 1 d D U P C 2
H93A H 0.3287 0.0958 0.5694 0.129 Uiso 0.456(15) 1 calc R U P C 2
H93B H 0.3305 0.0597 0.5417 0.129 Uiso 0.456(15) 1 calc R U P C 2
H93C H 0.2975 0.0933 0.5254 0.129 Uiso 0.456(15) 1 calc R U P C 2
C89 C 0.3307(4) 0.1566(6) 0.5358(6) 0.116(7) Uani 0.456(15) 1 d D U P C 2
H89A H 0.3048 0.1588 0.5156 0.174 Uiso 0.456(15) 1 calc R U P C 2
H89B H 0.3455 0.1801 0.5339 0.174 Uiso 0.456(15) 1 calc R U P C 2
H89C H 0.3305 0.1565 0.5614 0.174 Uiso 0.456(15) 1 calc R U P C 2
C90 C 0.3461(4) 0.1101(9) 0.4921(4) 0.107(7) Uani 0.456(15) 1 d D . P C 2
H90A H 0.3203 0.1019 0.4746 0.160 Uiso 0.456(15) 1 calc R U P C 2
H90B H 0.3638 0.0885 0.4925 0.160 Uiso 0.456(15) 1 calc R U P C 2
H90C H 0.3524 0.1359 0.4829 0.160 Uiso 0.456(15) 1 calc R U P C 2
C63 C 0.5454(6) -0.1860(6) 0.7118(8) 0.118(9) Uani 0.383(18) 1 d . U P B 2
H63A H 0.5329 -0.1833 0.7291 0.178 Uiso 0.383(18) 1 calc R U P B 2
H63B H 0.5437 -0.2146 0.7031 0.178 Uiso 0.383(18) 1 calc R U P B 2
H63C H 0.5329 -0.1680 0.6893 0.178 Uiso 0.383(18) 1 calc R U P B 2
C100 C 0.59456(14) 0.44860(17) 0.81771(15) 0.0646(13) Uani 1 1 d . . . . .
H10P H 0.5829 0.4537 0.8357 0.078 Uiso 1 1 calc R U . . .
H10Q H 0.5755 0.4345 0.7946 0.078 Uiso 1 1 calc R U . . .
C45 C 0.5273(4) 0.1862(5) 0.7037(5) 0.126(5) Uani 0.608(13) 1 d . U P D 2
H45A H 0.5227 0.2070 0.6836 0.189 Uiso 0.608(13) 1 calc R U P D 2
H45B H 0.5082 0.1887 0.7137 0.189 Uiso 0.608(13) 1 calc R U P D 2
H45C H 0.5259 0.1587 0.6925 0.189 Uiso 0.608(13) 1 calc R U P D 2
C10A C 0.8046(6) 0.4269(8) 0.8622(7) 0.125(9) Uani 0.404(17) 1 d . U P A 2
H10R H 0.7973 0.4447 0.8394 0.188 Uiso 0.404(17) 1 calc R U P A 2
H10S H 0.8274 0.4379 0.8834 0.188 Uiso 0.404(17) 1 calc R U P A 2
H10T H 0.7840 0.4258 0.8702 0.188 Uiso 0.404(17) 1 calc R U P A 2
C104 C 0.3881(6) -0.0886(7) 0.6021(7) 0.106(7) Uani 0.475(14) 1 d D U P E 1
H10U H 0.3961 -0.1069 0.6247 0.159 Uiso 0.475(14) 1 calc R U P E 1
H10V H 0.3674 -0.1015 0.5800 0.159 Uiso 0.475(14) 1 calc R U P E 1
H10W H 0.3796 -0.0624 0.6082 0.159 Uiso 0.475(14) 1 calc R U P E 1
C102 C 0.4401(6) -0.1266(5) 0.5881(6) 0.111(6) Uani 0.475(14) 1 d D U P E 1
H10X H 0.4567 -0.1203 0.5757 0.167 Uiso 0.475(14) 1 calc R U P E 1
H10Y H 0.4207 -0.1462 0.5722 0.167 Uiso 0.475(14) 1 calc R U P E 1
HJ H 0.4550 -0.1385 0.6139 0.167 Uiso 0.475(14) 1 calc R U P E 1
C105 C 0.4088(5) -0.0738(5) 0.5522(4) 0.129(7) Uani 0.475(14) 1 d D U P E 1
H10Z H 0.3960 -0.0472 0.5447 0.193 Uiso 0.475(14) 1 calc R U P E 1
HK H 0.3920 -0.0956 0.5363 0.193 Uiso 0.475(14) 1 calc R U P E 1
HL H 0.4318 -0.0735 0.5482 0.193 Uiso 0.475(14) 1 calc R U P E 1
C96 C 0.4298(7) -0.1081(7) 0.5720(7) 0.135(8) Uani 0.525(14) 1 d D U P E 2
H96A H 0.4268 -0.0948 0.5478 0.202 Uiso 0.525(14) 1 calc R U P E 2
H96B H 0.4142 -0.1331 0.5659 0.202 Uiso 0.525(14) 1 calc R U P E 2
H96C H 0.4564 -0.1155 0.5872 0.202 Uiso 0.525(14) 1 calc R U P E 2
C91 C 0.4238(5) -0.1158(5) 0.6304(5) 0.132(6) Uani 0.525(14) 1 d D U P E 2
H91A H 0.4488 -0.1288 0.6403 0.198 Uiso 0.525(14) 1 calc R U P E 2
H91B H 0.4043 -0.1371 0.6204 0.198 Uiso 0.525(14) 1 calc R U P E 2
H91C H 0.4214 -0.1008 0.6514 0.198 Uiso 0.525(14) 1 calc R U P E 2
C98 C 0.3800(3) -0.0674(6) 0.5849(6) 0.109(6) Uani 0.525(14) 1 d D U P E 2
H98A H 0.3793 -0.0590 0.6093 0.164 Uiso 0.525(14) 1 calc R U P E 2
H98B H 0.3619 -0.0898 0.5732 0.164 Uiso 0.525(14) 1 calc R U P E 2
H98C H 0.3732 -0.0440 0.5671 0.164 Uiso 0.525(14) 1 calc R U P E 2
C31A C 0.5620(4) 0.1734(4) 0.7686(4) 0.058(4) Uani 0.392(13) 1 d . . P D 3
H31D H 0.5367 0.1627 0.7524 0.087 Uiso 0.392(13) 1 calc R U P D 3
H31E H 0.5606 0.1926 0.7877 0.087 Uiso 0.392(13) 1 calc R U P D 3
H31F H 0.5788 0.1505 0.7821 0.087 Uiso 0.392(13) 1 calc R U P D 3

loop_
_atom_site_aniso_label
_atom_site_aniso_U_11
_atom_site_aniso_U_22
_atom_site_aniso_U_33
_atom_site_aniso_U_23
_atom_site_aniso_U_13
_atom_site_aniso_U_12
Ti1 0.0350(4) 0.0599(5) 0.0398(4) -0.0059(3) 0.0056(3) -0.0052(3)
Ti4 0.0436(4) 0.0720(5) 0.0321(4) -0.0052(3) 0.0093(3) -0.0059(4)
Ti5 0.0423(4) 0.0757(6) 0.0341(4) 0.0010(3) 0.0098(3) -0.0092(4)
Ti2 0.0360(4) 0.0742(6) 0.0370(4) -0.0081(3) 0.0041(3) -0.0071(3)
Ti3 0.0468(4) 0.0770(6) 0.0332(4) -0.0051(4) 0.0048(3) -0.0166(4)
Ti8 0.0584(5) 0.0608(5) 0.0437(4) 0.0079(4) 0.0071(4) -0.0008(4)
Ti6 0.0453(5) 0.1019(8) 0.0511(5) -0.0160(5) 0.0067(4) -0.0067(5)
Ti7 0.1037(8) 0.1061(9) 0.0334(4) 0.0031(5) 0.0040(5) 0.0418(7)
O009 0.0422(15) 0.0531(17) 0.0417(15) -0.0027(12) 0.0110(12) -0.0030(13)
O00A 0.0376(14) 0.0688(19) 0.0346(14) -0.0056(13) 0.0060(11) -0.0065(13)
O00B 0.0378(14) 0.0537(17) 0.0483(16) 0.0058(13) 0.0079(12) -0.0009(13)
O00C 0.0381(15) 0.077(2) 0.0398(15) -0.0137(14) 0.0048(12) -0.0144(14)
O00D 0.0402(15) 0.082(2) 0.0381(15) -0.0033(14) 0.0102(12) -0.0085(14)
O00E 0.0467(16) 0.070(2) 0.0366(14) -0.0048(13) 0.0139(12) -0.0082(15)
O00F 0.0487(16) 0.075(2) 0.0399(15) -0.0038(15) 0.0179(13) -0.0057(15)
O00G 0.0410(15) 0.072(2) 0.0360(14) -0.0069(13) 0.0086(12) -0.0083(14)
O00H 0.0429(15) 0.0651(19) 0.0406(15) -0.0028(13) 0.0052(12) -0.0049(14)
O00I 0.0456(16) 0.080(2) 0.0340(14) -0.0015(14) 0.0124(12) -0.0103(15)
O00J 0.0584(18) 0.0534(18) 0.0459(16) 0.0054(14) 0.0119(14) 0.0039(14)
O00K 0.0528(17) 0.079(2) 0.0338(14) -0.0079(14) 0.0096(13) -0.0061(15)
O00L 0.0470(16) 0.079(2) 0.0380(15) -0.0007(14) 0.0165(13) -0.0101(15)
O00M 0.0584(19) 0.076(2) 0.0381(15) 0.0078(14) 0.0119(14) 0.0044(16)
O3 0.0445(16) 0.093(2) 0.0363(15) -0.0019(15) 0.0078(13) -0.0046(16)
O00O 0.0426(16) 0.084(2) 0.0346(14) 0.0008(14) 0.0066(12) -0.0097(15)
O00P 0.0525(17) 0.080(2) 0.0405(16) -0.0001(15) 0.0156(14) -0.0130(16)
O00Q 0.062(2) 0.065(2) 0.0526(19) 0.0114(16) 0.0041(15) 0.0006(16)
O00R 0.0614(19) 0.0542(19) 0.0518(18) 0.0059(15) 0.0057(15) 0.0014(15)
O00S 0.0580(19) 0.086(2) 0.0426(17) -0.0151(16) 0.0122(14) -0.0025(17)
O00T 0.0375(15) 0.094(2) 0.0409(16) -0.0074(16) 0.0040(13) -0.0011(15)
O4 0.0530(19) 0.082(2) 0.0523(18) -0.0083(16) 0.0159(16) -0.0035(16)
O00V 0.063(2) 0.077(2) 0.0442(17) -0.0004(16) 0.0061(15) 0.0059(17)
O00W 0.0418(15) 0.064(2) 0.0542(18) -0.0095(15) 0.0095(13) -0.0045(14)
O2 0.0497(18) 0.079(2) 0.062(2) -0.0053(18) 0.0123(16) -0.0032(16)
O00Y 0.0551(18) 0.073(2) 0.0438(16) 0.0034(15) 0.0104(14) -0.0050(15)
O00Z 0.0530(17) 0.081(2) 0.0408(16) -0.0071(15) 0.0159(14) -0.0039(16)
O010 0.078(2) 0.081(2) 0.0453(18) -0.0133(16) 0.0132(17) -0.0232(19)
O011 0.085(3) 0.067(2) 0.0521(19) 0.0075(16) 0.0092(18) -0.0134(19)
C012 0.034(3) 0.051(3) 0.043(3) 0.000 0.000(2) 0.000
O7 0.087(3) 0.083(3) 0.061(2) -0.0101(18) 0.037(2) -0.001(2)
C014 0.039(3) 0.056(4) 0.034(3) 0.000 0.000(2) 0.000
O015 0.055(2) 0.098(3) 0.076(3) -0.014(2) 0.0067(18) -0.009(2)
O016 0.079(3) 0.121(4) 0.081(3) 0.014(3) 0.037(2) -0.005(3)
C017 0.048(3) 0.051(4) 0.044(3) 0.000 -0.005(3) 0.000
C018 0.043(2) 0.071(3) 0.041(2) -0.006(2) 0.0053(18) -0.009(2)
C019 0.040(2) 0.072(3) 0.0286(18) 0.0003(19) 0.0055(16) -0.003(2)
C01A 0.041(2) 0.075(3) 0.0307(19) 0.003(2) 0.0084(16) -0.007(2)
O01B 0.100(3) 0.103(3) 0.072(3) 0.020(2) 0.027(2) -0.004(3)
C01C 0.035(2) 0.074(3) 0.043(2) 0.003(2) 0.0033(18) -0.006(2)
C01D 0.043(3) 0.058(4) 0.040(3) 0.000 0.000(3) 0.000
C50 0.048(2) 0.066(3) 0.045(2) -0.006(2) 0.0114(19) -0.003(2)
C01F 0.046(2) 0.061(3) 0.060(3) 0.008(2) 0.006(2) -0.003(2)
C49 0.061(3) 0.068(3) 0.044(2) -0.011(2) 0.014(2) -0.016(2)
C01H 0.039(2) 0.097(4) 0.036(2) 0.007(2) 0.0072(18) 0.002(2)
C51 0.045(2) 0.070(3) 0.046(2) 0.000(2) 0.0004(19) -0.011(2)
C01J 0.043(2) 0.071(3) 0.047(2) -0.001(2) 0.0128(19) -0.005(2)
C7 0.045(2) 0.067(3) 0.054(3) 0.015(2) 0.006(2) 0.003(2)
C84 0.047(2) 0.084(4) 0.044(2) -0.017(2) 0.0055(19) -0.023(2)
C01M 0.036(2) 0.096(4) 0.045(2) -0.013(2) 0.0066(18) -0.018(2)
C8 0.052(3) 0.059(3) 0.051(3) 0.008(2) -0.001(2) -0.005(2)
C01O 0.047(2) 0.081(3) 0.048(2) -0.008(2) 0.020(2) -0.018(2)
C01P 0.045(2) 0.099(4) 0.035(2) -0.009(2) 0.0046(18) 0.000(2)
C01Q 0.035(2) 0.087(3) 0.037(2) 0.002(2) 0.0066(17) -0.005(2)
C01R 0.062(3) 0.086(4) 0.044(2) -0.005(2) 0.022(2) -0.016(3)
C01S 0.056(3) 0.093(4) 0.059(3) -0.014(3) 0.028(2) -0.013(3)
C01T 0.056(3) 0.085(3) 0.030(2) 0.002(2) 0.0099(19) 0.000(2)
C38 0.048(2) 0.090(4) 0.046(2) 0.007(2) 0.018(2) 0.004(2)
C76 0.054(3) 0.074(3) 0.046(2) -0.001(2) -0.001(2) -0.012(2)
C66 0.044(2) 0.063(3) 0.076(3) -0.009(3) 0.008(2) -0.006(2)
C77 0.048(2) 0.071(3) 0.046(2) 0.001(2) 0.003(2) -0.007(2)
C22 0.052(3) 0.084(4) 0.053(3) -0.001(3) 0.004(2) -0.006(3)
C01Z 0.053(3) 0.086(4) 0.034(2) -0.007(2) 0.0068(19) 0.001(2)
C020 0.053(3) 0.066(3) 0.044(2) 0.005(2) 0.003(2) -0.002(2)
C021 0.048(3) 0.093(4) 0.042(2) -0.006(2) 0.007(2) 0.004(2)
C48 0.061(3) 0.066(3) 0.042(2) -0.003(2) 0.012(2) -0.009(2)
C023 0.056(3) 0.079(3) 0.036(2) 0.006(2) 0.007(2) 0.003(2)
C024 0.062(3) 0.063(3) 0.041(2) 0.000(2) 0.009(2) 0.000(2)
C47 0.062(3) 0.078(3) 0.039(2) -0.004(2) 0.006(2) -0.012(2)
C026 0.068(3) 0.070(3) 0.046(2) 0.003(2) 0.017(2) -0.004(2)
C69 0.054(3) 0.068(3) 0.069(3) -0.014(3) 0.022(2) -0.009(2)
C39 0.052(3) 0.093(4) 0.039(2) 0.011(2) 0.016(2) 0.005(2)
C029 0.055(3) 0.100(4) 0.042(2) -0.005(2) 0.019(2) -0.005(3)
C02A 0.036(2) 0.108(4) 0.049(3) -0.012(3) 0.0057(19) -0.016(2)
C02B 0.050(3) 0.122(5) 0.035(2) -0.007(3) 0.008(2) -0.004(3)
C46 0.061(3) 0.077(3) 0.043(2) -0.005(2) 0.002(2) -0.015(3)
C36 0.046(2) 0.083(4) 0.055(3) -0.001(2) 0.016(2) -0.004(2)
C02E 0.046(2) 0.086(4) 0.048(3) -0.002(2) 0.013(2) -0.007(2)
C70 0.037(2) 0.063(3) 0.068(3) -0.004(2) 0.011(2) -0.004(2)
C02G 0.049(3) 0.068(3) 0.066(3) 0.014(3) 0.006(2) -0.006(2)
C21 0.055(3) 0.080(4) 0.051(3) -0.012(2) 0.000(2) -0.012(3)
C6 0.042(2) 0.074(3) 0.056(3) 0.006(2) 0.000(2) -0.001(2)
C02J 0.054(3) 0.077(3) 0.060(3) -0.009(3) 0.018(2) 0.000(2)
O02K 0.083(3) 0.123(4) 0.123(5) -0.001(3) 0.038(3) -0.020(3)
C02L 0.046(2) 0.093(4) 0.042(2) -0.003(2) 0.0139(19) -0.007(2)
C02M 0.056(3) 0.083(3) 0.049(3) -0.015(2) 0.020(2) -0.010(2)
C71 0.054(3) 0.069(3) 0.067(3) 0.006(3) -0.004(2) -0.004(2)
C02O 0.042(2) 0.123(5) 0.048(3) -0.013(3) 0.011(2) -0.010(3)
C02P 0.070(3) 0.084(4) 0.053(3) -0.001(3) 0.029(3) -0.013(3)
C02Q 0.068(3) 0.076(3) 0.048(3) -0.005(2) 0.024(2) -0.019(3)
C02R 0.041(2) 0.082(3) 0.060(3) -0.006(2) 0.011(2) -0.011(2)
C02S 0.039(2) 0.140(5) 0.048(3) -0.006(3) 0.010(2) -0.006(3)
C02T 0.039(2) 0.100(4) 0.043(2) -0.011(2) 0.0073(19) 0.001(2)
C78 0.051(3) 0.084(4) 0.053(3) -0.019(3) 0.013(2) -0.017(2)
C34 0.044(3) 0.116(5) 0.046(3) -0.014(3) 0.009(2) -0.001(3)
C02W 0.058(3) 0.081(3) 0.042(2) -0.009(2) 0.013(2) -0.018(2)
C67 0.055(3) 0.070(4) 0.091(4) 0.001(3) 0.005(3) -0.002(3)
C5 0.055(3) 0.076(3) 0.050(3) 0.013(2) 0.000(2) -0.001(2)
C02Z 0.045(3) 0.077(3) 0.064(3) -0.002(3) 0.003(2) -0.010(2)
C030 0.074(3) 0.082(4) 0.055(3) 0.002(3) 0.028(3) -0.007(3)
C031 0.049(3) 0.111(4) 0.036(2) -0.004(2) 0.0084(19) 0.001(3)
C032 0.062(3) 0.109(5) 0.059(3) -0.016(3) 0.026(3) 0.001(3)
C10 0.065(3) 0.063(3) 0.068(3) 0.015(3) -0.001(3) 0.002(2)
C9 0.074(3) 0.062(3) 0.053(3) 0.010(2) -0.002(2) 0.001(3)
C035 0.063(3) 0.083(4) 0.049(3) -0.019(2) 0.022(2) -0.006(3)
C036 0.038(2) 0.096(4) 0.044(2) -0.010(2) 0.0088(19) 0.003(2)
C037 0.065(3) 0.094(4) 0.038(2) -0.015(2) 0.016(2) -0.008(3)
O1 0.1186(19) 0.1171(19) 0.1116(18) 0.0010(10) 0.0506(11) 0.0055(10)
C039 0.043(2) 0.123(5) 0.049(3) -0.027(3) 0.003(2) -0.004(3)
C03A 0.066(3) 0.115(5) 0.041(2) -0.011(3) 0.018(2) -0.008(3)
C03B 0.038(2) 0.110(4) 0.042(2) -0.013(3) 0.0079(19) -0.004(2)
C03D 0.059(3) 0.083(4) 0.058(3) -0.008(3) 0.021(2) 0.004(3)
C79 0.066(3) 0.078(4) 0.064(3) -0.026(3) 0.023(3) -0.016(3)
C03F 0.052(3) 0.086(4) 0.063(3) 0.008(3) -0.005(2) 0.002(3)
O03G 0.103(4) 0.138(5) 0.100(4) 0.027(3) 0.039(3) 0.015(3)
C03H 0.073(3) 0.093(4) 0.059(3) -0.013(3) 0.037(3) -0.023(3)
C03I 0.070(3) 0.104(4) 0.045(3) 0.000(3) 0.023(2) -0.004(3)
C33 0.050(3) 0.108(4) 0.041(2) 0.000(3) 0.010(2) 0.009(3)
C68 0.069(3) 0.072(4) 0.087(4) -0.018(3) 0.025(3) -0.013(3)
C37 0.089(4) 0.100(4) 0.044(3) 0.018(3) 0.035(3) 0.015(3)
C72 0.052(3) 0.071(3) 0.067(3) 0.002(3) -0.007(2) -0.007(2)
C03N 0.067(3) 0.085(4) 0.046(3) -0.005(3) -0.004(2) 0.003(3)
C03O 0.039(2) 0.124(5) 0.050(3) -0.010(3) 0.005(2) -0.002(3)
C03P 0.094(4) 0.086(4) 0.040(3) -0.002(3) 0.012(3) -0.010(3)
C03Q 0.069(3) 0.115(5) 0.051(3) -0.018(3) 0.027(3) 0.001(3)
C110 0.106(5) 0.085(4) 0.039(3) 0.009(3) 0.001(3) -0.012(3)
C75 0.061(3) 0.080(4) 0.096(5) -0.001(3) -0.011(3) -0.015(3)
C03T 0.045(3) 0.143(6) 0.042(3) -0.012(3) 0.007(2) -0.018(3)
C03U 0.044(3) 0.122(5) 0.044(3) -0.007(3) 0.008(2) 0.002(3)
C35 0.046(3) 0.137(6) 0.054(3) -0.005(3) 0.010(2) 0.017(3)
C19 0.081(4) 0.091(4) 0.058(3) 0.004(3) 0.011(3) -0.010(3)
C03X 0.050(3) 0.099(4) 0.062(3) 0.000(3) 0.021(2) 0.003(3)
C65 0.067(3) 0.064(3) 0.103(5) -0.013(3) 0.016(3) -0.012(3)
C03Z 0.067(4) 0.088(4) 0.072(4) -0.005(3) -0.014(3) 0.009(3)
C040 0.058(3) 0.143(6) 0.036(2) -0.019(3) 0.009(2) -0.001(3)
C23 0.088(4) 0.096(5) 0.053(3) -0.014(3) 0.005(3) -0.026(4)
C82 0.051(3) 0.122(5) 0.064(3) -0.024(3) 0.011(2) -0.026(3)
C043 0.081(4) 0.122(5) 0.064(3) -0.047(4) 0.019(3) -0.016(4)
C1 0.071(4) 0.107(5) 0.051(3) 0.019(3) -0.002(3) 0.001(3)
C80 0.065(3) 0.093(4) 0.086(4) -0.032(3) 0.024(3) -0.029(3)
C18 0.095(5) 0.105(5) 0.066(4) 0.004(3) 0.015(3) -0.029(4)
C047 0.089(4) 0.095(4) 0.050(3) 0.007(3) 0.031(3) 0.000(3)
C048 0.045(3) 0.102(4) 0.067(3) -0.001(3) 0.017(2) 0.000(3)
C83 0.092(4) 0.112(5) 0.053(3) -0.034(3) 0.011(3) -0.030(4)
C17 0.119(5) 0.067(4) 0.050(3) 0.012(3) 0.010(3) -0.018(3)
C11 0.106(5) 0.061(3) 0.068(4) 0.004(3) -0.003(3) 0.009(3)
C16 0.119(6) 0.080(4) 0.058(3) 0.010(3) 0.006(3) -0.025(4)
C53 0.091(4) 0.104(5) 0.044(3) 0.001(3) -0.009(3) -0.041(4)
C04E 0.045(3) 0.164(7) 0.056(3) 0.001(4) -0.002(2) -0.003(4)
C04F 0.056(3) 0.137(6) 0.040(3) -0.017(3) 0.008(2) -0.010(3)
C04G 0.139(6) 0.107(5) 0.050(3) -0.004(3) 0.040(4) 0.000(5)
C81 0.071(4) 0.120(6) 0.096(5) -0.051(4) 0.021(3) -0.045(4)
C04I 0.063(3) 0.088(4) 0.095(4) -0.014(3) 0.018(3) 0.001(3)
C04J 0.080(4) 0.119(5) 0.065(3) -0.010(3) 0.043(3) -0.010(4)
C04K 0.068(3) 0.150(6) 0.042(3) -0.012(3) 0.013(3) -0.002(4)
C04L 0.077(4) 0.175(8) 0.066(4) -0.016(4) 0.038(3) 0.013(5)
C04M 0.041(3) 0.150(7) 0.127(6) -0.022(5) 0.017(3) -0.024(4)
C04N 0.098(4) 0.096(4) 0.044(3) 0.003(3) 0.023(3) -0.012(3)
C04O 0.098(5) 0.175(8) 0.080(5) -0.053(5) 0.043(4) -0.017(5)
C04P 0.050(4) 0.144(8) 0.159(8) -0.018(6) 0.015(4) -0.001(4)
C15 0.155(8) 0.083(5) 0.073(4) 0.008(4) -0.012(5) -0.041(5)
C2 0.070(4) 0.118(6) 0.085(4) 0.028(4) -0.004(3) 0.013(4)
C3 0.158(8) 0.102(5) 0.046(3) 0.004(3) -0.021(4) -0.004(5)
C04T 0.122(6) 0.098(6) 0.117(6) 0.043(5) 0.045(5) 0.008(5)
C20 0.117(6) 0.101(5) 0.078(4) -0.017(4) 0.020(4) -0.047(5)
C04V 0.076(4) 0.147(7) 0.065(4) -0.027(4) 0.016(3) -0.022(4)
C04W 0.097(5) 0.121(6) 0.064(4) 0.025(4) 0.029(3) -0.011(4)
C4 0.111(6) 0.118(6) 0.066(4) 0.027(4) 0.015(4) -0.007(5)
C04Y 0.139(7) 0.144(7) 0.047(3) -0.008(4) -0.009(4) 0.013(6)
C12 0.143(6) 0.059(4) 0.056(3) 0.011(3) -0.013(4) -0.015(4)
C73 0.066(4) 0.080(4) 0.112(5) -0.003(4) -0.025(4) 0.004(3)
C051 0.045(3) 0.117(5) 0.105(5) -0.018(4) 0.022(3) -0.010(3)
C052 0.048(3) 0.242(11) 0.051(3) -0.009(5) 0.003(3) -0.037(5)
C053 0.157(8) 0.132(7) 0.151(8) -0.025(6) 0.119(7) -0.016(6)
C054 0.216(11) 0.122(6) 0.064(4) 0.005(4) 0.077(6) -0.015(7)
C055 0.147(7) 0.145(7) 0.090(5) -0.034(5) 0.070(5) -0.049(6)
C056 0.140(7) 0.117(6) 0.054(3) 0.004(4) 0.035(4) -0.009(5)
C74 0.067(4) 0.095(5) 0.128(6) -0.005(5) -0.026(4) 0.000(4)
C55 0.174(8) 0.135(7) 0.084(5) -0.041(5) 0.045(5) -0.053(6)
C059 0.121(6) 0.140(7) 0.073(4) 0.036(5) 0.025(4) 0.011(5)
C05A 0.094(5) 0.194(10) 0.111(6) 0.006(6) 0.063(5) 0.002(6)
C13 0.148(7) 0.061(4) 0.090(5) 0.006(3) -0.023(5) -0.007(4)
C05C 0.092(5) 0.149(7) 0.135(7) -0.010(6) 0.077(5) -0.022(5)
C52 0.147(7) 0.164(8) 0.049(3) -0.004(4) -0.009(4) -0.093(7)
C05E 0.084(5) 0.201(10) 0.060(4) -0.031(5) 0.005(3) -0.024(5)
C24 0.118(6) 0.110(6) 0.070(4) -0.022(4) 0.012(4) -0.037(5)
C05G 0.120(6) 0.209(10) 0.079(5) 0.016(5) 0.062(5) 0.029(6)
C30 0.077(4) 0.209(10) 0.050(3) 0.008(4) -0.003(3) 0.040(5)
C05I 0.110(6) 0.122(6) 0.092(5) -0.004(4) 0.047(5) 0.001(5)
C106 0.081(4) 0.138(5) 0.085(4) -0.026(4) -0.013(3) 0.017(4)
C54 0.128(6) 0.134(7) 0.070(4) 0.023(4) -0.035(4) -0.047(5)
C05L 0.083(5) 0.141(7) 0.151(8) -0.016(6) 0.074(5) -0.021(5)
C14 0.200(10) 0.065(4) 0.081(5) 0.006(4) -0.020(6) -0.024(5)
C62 0.139(7) 0.069(4) 0.100(6) -0.006(4) 0.022(5) -0.010(4)
C87 0.166(6) 0.095(5) 0.114(5) -0.006(4) 0.033(5) -0.027(5)
N05P 0.173(8) 0.229(10) 0.096(5) -0.004(6) 0.079(6) 0.007(7)
C32 0.103(6) 0.286(12) 0.054(4) 0.031(6) 0.024(4) 0.043(7)
C29 0.088(4) 0.165(6) 0.059(3) -0.015(4) 0.009(3) 0.047(4)
C05S 0.181(9) 0.138(7) 0.049(4) 0.024(4) 0.013(5) 0.031(7)
C05T 0.119(7) 0.235(12) 0.073(5) -0.022(6) 0.020(5) -0.099(8)
C05U 0.201(11) 0.155(9) 0.188(11) 0.003(8) 0.149(10) 0.048(8)
C94 0.087(5) 0.144(6) 0.146(7) -0.062(6) 0.021(5) -0.045(5)
C05W 0.162(8) 0.168(8) 0.111(6) 0.025(6) 0.103(7) 0.032(7)
C58 0.063(4) 0.153(8) 0.228(11) -0.088(8) -0.002(5) 0.007(5)
C56 0.091(5) 0.110(5) 0.126(6) -0.015(5) -0.012(4) 0.002(4)
C41 0.130(7) 0.137(8) 0.184(10) 0.056(7) 0.061(7) -0.024(6)
C85 0.245(11) 0.137(8) 0.134(8) 0.025(6) 0.057(8) -0.035(8)
C97 0.136(7) 0.146(8) 0.155(8) 0.000(7) -0.033(6) -0.036(6)
C61 0.200(12) 0.070(5) 0.250(15) -0.022(7) 0.131(11) -0.023(6)
C57 0.130(8) 0.177(10) 0.126(8) 0.012(7) -0.021(6) 0.013(7)
C43 0.291(12) 0.116(7) 0.179(9) -0.027(6) 0.169(9) -0.015(8)
C28 0.248(12) 0.178(10) 0.097(7) -0.063(7) 0.031(7) -0.099(9)
C42 0.135(7) 0.159(7) 0.162(8) 0.043(6) 0.064(6) -0.040(6)
C95 0.074(7) 0.197(14) 0.039(5) -0.026(6) -0.005(4) -0.050(8)
C107 0.139(7) 0.167(8) 0.101(6) 0.009(6) -0.063(5) 0.007(6)
C99 0.151(9) 0.220(13) 0.140(9) -0.014(8) 0.072(8) -0.085(9)
C59 0.092(6) 0.134(8) 0.212(12) -0.056(8) -0.062(7) 0.010(6)
C27 0.202(12) 0.140(9) 0.107(7) -0.063(6) 0.038(7) -0.087(9)
C86 0.234(11) 0.097(6) 0.141(8) 0.001(6) 0.023(8) 0.009(7)
C88 0.240(11) 0.122(7) 0.139(8) -0.022(6) 0.032(8) -0.045(8)
C109 0.105(7) 0.206(11) 0.195(11) 0.064(9) -0.025(7) -0.035(7)
C101 0.147(8) 0.197(9) 0.147(8) -0.073(7) -0.063(6) 0.027(7)
C31 0.228(13) 0.198(11) 0.131(9) -0.048(8) -0.007(8) 0.002(10)
C60 0.218(12) 0.144(8) 0.200(11) 0.019(8) 0.117(10) 0.069(8)
C64 0.174(14) 0.076(7) 0.118(10) -0.015(7) 0.045(9) 0.004(8)
C44 0.156(5) 0.135(5) 0.163(6) -0.025(5) 0.090(5) -0.002(5)
C40 0.346(18) 0.249(15) 0.303(16) 0.061(12) 0.219(14) -0.022(13)
C25 0.236(14) 0.263(14) 0.210(13) -0.055(11) 0.072(11) -0.152(12)
C26 0.351(18) 0.176(12) 0.177(12) -0.093(10) 0.051(11) -0.009(12)
C108 0.049(6) 0.156(14) 0.087(8) 0.019(9) 0.022(6) 0.019(8)
C92 0.060(7) 0.175(14) 0.060(7) 0.009(9) -0.006(5) -0.008(9)
C103 0.100(10) 0.180(15) 0.106(11) -0.047(11) 0.002(8) -0.021(10)
C93 0.039(6) 0.118(11) 0.066(8) 0.005(8) -0.010(5) -0.019(7)
C89 0.040(6) 0.163(15) 0.116(12) -0.014(11) 0.006(7) 0.025(8)
C90 0.054(8) 0.18(2) 0.052(8) -0.012(10) -0.015(6) -0.018(11)
C63 0.098(13) 0.064(10) 0.157(16) -0.017(10) 0.020(11) -0.026(9)
C100 0.047(2) 0.086(4) 0.052(3) -0.009(2) 0.012(2) -0.010(2)
C45 0.125(9) 0.139(9) 0.152(10) -0.048(8) 0.096(8) -0.005(7)
C10A 0.094(12) 0.153(16) 0.113(14) -0.065(12) 0.029(10) -0.052(11)
C104 0.100(11) 0.125(13) 0.115(13) -0.046(10) 0.067(10) -0.070(10)
C102 0.117(11) 0.105(11) 0.109(11) -0.038(9) 0.046(9) -0.058(9)
C105 0.121(12) 0.161(14) 0.090(10) -0.079(10) 0.033(9) -0.078(11)
C96 0.131(14) 0.131(15) 0.133(15) -0.070(13) 0.049(12) -0.046(12)
C91 0.116(10) 0.103(9) 0.166(12) -0.059(9) 0.050(9) -0.029(8)
C98 0.076(8) 0.135(13) 0.111(12) -0.053(10) 0.034(8) -0.067(9)
C31A 0.062(7) 0.063(8) 0.061(7) -0.009(6) 0.038(6) -0.013(6)

loop_
_atom_type_symbol
_atom_type_description
_atom_type_scat_dispersion_real
_atom_type_scat_dispersion_imag
_atom_type_scat_source
C C 0.0137 0.0067 'International Tables Vol C Tables 4.2.6.8 and 6.1.1.4'
H H 0.0000 0.0000 'International Tables Vol C Tables 4.2.6.8 and 6.1.1.4'
N N 0.0241 0.0134 'International Tables Vol C Tables 4.2.6.8 and 6.1.1.4'
O O 0.0389 0.0241 'International Tables Vol C Tables 4.2.6.8 and 6.1.1.4'
Ti Ti 0.3343 1.4243 'International Tables Vol C Tables 4.2.6.8 and 6.1.1.4'

loop_
_geom_angle_atom_site_label_1
_geom_angle_atom_site_label_2
_geom_angle_atom_site_label_3
_geom_angle
_geom_angle_site_symmetry_1
_geom_angle_site_symmetry_3
_geom_angle_publ_flag
O009 Ti1 Ti2 88.14(8) . . ?
O009 Ti1 O00C 91.24(12) . . ?
O00A Ti1 Ti2 39.06(8) . . ?
O00A Ti1 O009 86.60(13) . . ?
O00A Ti1 O00B 154.81(12) . 2_656 ?
O00A Ti1 O00C 76.35(12) . . ?
O00B Ti1 Ti2 120.06(8) 2_656 . ?
O00B Ti1 O009 77.33(11) 2_656 . ?
O00B Ti1 O00C 84.64(12) 2_656 . ?
O00C Ti1 Ti2 37.30(9) . . ?
O00H Ti1 Ti2 141.93(11) . . ?
O00H Ti1 O009 88.03(13) . . ?
O00H Ti1 O00A 102.89(13) . . ?
O00H Ti1 O00B 95.89(13) . 2_656 ?
O00H Ti1 O00C 178.98(15) . . ?
O00W Ti1 Ti2 99.24(11) . . ?
O00W Ti1 O009 166.02(14) . . ?
O00W Ti1 O00A 106.63(15) . . ?
O00W Ti1 O00B 88.69(13) . 2_656 ?
O00W Ti1 O00C 87.62(14) . . ?
O00W Ti1 O00H 93.26(14) . . ?
O00D Ti4 Ti3 39.31(8) . . ?
O00D Ti4 O00F 82.52(12) . . ?
O00E Ti4 Ti3 82.47(9) . . ?
O00E Ti4 O00D 87.94(12) . . ?
O00E Ti4 O00F 77.40(12) . . ?
O00F Ti4 Ti3 118.84(9) . . ?
O00G Ti4 Ti3 38.02(8) . . ?
O00G Ti4 O00D 76.07(12) . . ?
O00G Ti4 O00E 92.01(13) . . ?
O00G Ti4 O00F 156.46(12) . . ?
O00K Ti4 Ti3 139.90(11) . . ?
O00K Ti4 O00D 173.64(15) . . ?
O00K Ti4 O00E 85.74(13) . . ?
O00K Ti4 O00F 95.42(14) . . ?
O00K Ti4 O00G 104.80(14) . . ?
O00Z Ti4 Ti3 107.25(12) . . ?
O00Z Ti4 O00D 92.50(14) . . ?
O00Z Ti4 O00E 164.86(15) . . ?
O00Z Ti4 O00F 87.64(14) . . ?
O00Z Ti4 O00G 102.79(15) . . ?
O00Z Ti4 O00K 93.43(15) . . ?
O00I Ti5 Ti6 86.15(9) . . ?
O00I Ti5 O00L 77.22(12) . . ?
O00I Ti5 O3 91.00(13) . . ?
O00L Ti5 Ti6 118.73(9) . . ?
O00M Ti5 Ti6 38.50(9) . . ?
O00M Ti5 O00I 87.70(15) . . ?
O00M Ti5 O00L 154.39(14) . . ?
O00M Ti5 O3 75.77(13) . . ?
O3 Ti5 Ti6 37.48(9) . . ?
O3 Ti5 O00L 83.81(13) . . ?
O00O Ti5 Ti6 141.88(11) . . ?
O00O Ti5 O00I 86.69(13) . . ?
O00O Ti5 O00L 95.94(14) . . ?
O00O Ti5 O00M 103.83(14) . . ?
O00O Ti5 O3 177.67(14) . . ?
O00P Ti5 Ti6 102.29(12) . . ?
O00P Ti5 O00I 165.47(15) . . ?
O00P Ti5 O00L 88.31(14) . . ?
O00P Ti5 O00M 106.30(16) . . ?
O00P Ti5 O3 88.79(14) . . ?
O00P Ti5 O00O 93.53(14) . . ?
Ti3 Ti2 Ti1 70.79(3) . . ?
O00A Ti2 Ti1 33.89(9) . . ?
O00A Ti2 Ti3 37.62(8) . . ?
O00A Ti2 O4 79.23(12) . . ?
O00C Ti2 Ti1 39.94(8) . . ?
O00C Ti2 Ti3 110.03(8) . . ?
O00C Ti2 O00A 73.82(12) . . ?
O00C Ti2 O4 87.29(14) . . ?
O00G Ti2 Ti1 109.59(9) . . ?
O00G Ti2 Ti3 39.96(9) . . ?
O00G Ti2 O00A 75.71(12) . . ?
O00G Ti2 O00C 149.52(12) . . ?
O00G Ti2 O4 86.16(14) . . ?
O00S Ti2 Ti1 135.77(14) . . ?
O00S Ti2 Ti3 139.35(12) . . ?
O00S Ti2 O00A 159.92(16) . . ?
O00S Ti2 O00C 98.50(16) . . ?
O00S Ti2 O00G 109.96(16) . . ?
O00S Ti2 O00T 93.92(15) . . ?
O00S Ti2 O4 81.92(15) . . ?
O00T Ti2 Ti1 102.05(11) . . ?
O00T Ti2 Ti3 111.50(11) . . ?
O00T Ti2 O00A 105.01(13) . . ?
O00T Ti2 O00C 94.38(15) . . ?
O00T Ti2 O00G 94.33(15) . . ?
O00T Ti2 O4 175.72(13) . . ?
O4 Ti2 Ti1 81.75(10) . . ?
O4 Ti2 Ti3 71.49(9) . . ?
Ti2 Ti3 Ti4 72.80(3) . . ?
O00A Ti3 Ti4 114.23(9) . . ?
O00A Ti3 Ti2 42.59(8) . . ?
O00A Ti3 O00D 151.40(12) . . ?
O00A Ti3 O00G 79.20(12) . . ?
O00A Ti3 O2 86.19(14) . . ?
O00A Ti3 O7 91.16(15) . . ?
O00D Ti3 Ti4 41.59(9) . . ?
O00D Ti3 Ti2 109.32(9) . . ?
O00D Ti3 O00G 75.38(12) . . ?
O00D Ti3 O7 99.67(15) . . ?
O00G Ti3 Ti4 35.03(9) . . ?
O00G Ti3 Ti2 38.61(9) . . ?
O00G Ti3 O7 85.62(15) . . ?
O2 Ti3 Ti4 101.22(11) . . ?
O2 Ti3 Ti2 84.65(10) . . ?
O2 Ti3 O00D 85.44(15) . . ?
O2 Ti3 O00G 99.82(14) . . ?
O2 Ti3 O7 173.38(16) . . ?
O010 Ti3 Ti4 132.52(13) . . ?
O010 Ti3 Ti2 154.02(13) . . ?
O010 Ti3 O00A 111.44(15) . . ?
O010 Ti3 O00D 96.39(15) . . ?
O010 Ti3 O00G 163.21(17) . . ?
O010 Ti3 O2 93.98(17) . . ?
O010 Ti3 O7 81.34(18) . . ?
O7 Ti3 Ti4 85.40(11) . . ?
O7 Ti3 Ti2 97.50(12) . . ?
O00J Ti8 Ti7 83.90(9) . . ?
O00J Ti8 O00R 77.43(13) . . ?
O00J Ti8 O00V 89.17(14) . . ?
O00Q Ti8 Ti7 140.54(13) . . ?
O00Q Ti8 O00J 84.40(14) . . ?
O00Q Ti8 O00R 94.18(16) . . ?
O00Q Ti8 O00V 173.53(16) . . ?
O00Q Ti8 O00Y 104.89(16) . . ?
O00R Ti8 Ti7 119.61(9) . . ?
O00V Ti8 Ti7 38.84(10) . . ?
O00V Ti8 O00R 83.61(14) . . ?
O00Y Ti8 Ti7 37.95(10) . . ?
O00Y Ti8 O00J 90.90(14) . . ?
O00Y Ti8 O00R 156.62(13) . . ?
O00Y Ti8 O00V 75.95(14) . . ?
O011 Ti8 Ti7 105.75(15) . . ?
O011 Ti8 O00J 165.35(18) . . ?
O011 Ti8 O00Q 94.32(17) . . ?
O011 Ti8 O00R 88.13(17) . . ?
O011 Ti8 O00V 91.70(16) . . ?
O011 Ti8 O00Y 103.50(18) . . ?
Ti7 Ti6 Ti5 70.75(3) . . ?
O00M Ti6 Ti5 33.27(9) . . ?
O00M Ti6 Ti7 38.13(10) . . ?
O00M Ti6 O016 81.23(16) . . ?
O3 Ti6 Ti5 39.67(9) . . ?
O3 Ti6 Ti7 108.79(9) . . ?
O3 Ti6 O00M 72.74(13) . . ?
O3 Ti6 O016 87.62(17) . . ?
O00Y Ti6 Ti5 109.05(10) . . ?
O00Y Ti6 Ti7 40.19(10) . . ?
O00Y Ti6 O00M 75.83(14) . . ?
O00Y Ti6 O3 148.49(14) . . ?
O00Y Ti6 O016 85.52(16) . . ?
O015 Ti6 Ti5 103.49(15) . . ?
O015 Ti6 Ti7 116.80(15) . . ?
O015 Ti6 O00M 109.29(18) . . ?
O015 Ti6 O3 96.05(18) . . ?
O015 Ti6 O00Y 96.24(18) . . ?
O015 Ti6 O016 169.46(19) . . ?
O016 Ti6 Ti5 85.65(13) . . ?
O016 Ti6 Ti7 70.93(12) . . ?
O01B Ti6 Ti5 138.64(17) . . ?
O01B Ti6 Ti7 136.21(17) . . ?
O01B Ti6 O00M 159.68(19) . . ?
O01B Ti6 O3 100.97(19) . . ?
O01B Ti6 O00Y 107.8(2) . . ?
O01B Ti6 O015 90.4(2) . . ?
O01B Ti6 O016 79.2(2) . . ?
Ti6 Ti7 Ti8 71.98(3) . . ?
O00M Ti7 Ti8 113.33(10) . . ?
O00M Ti7 Ti6 42.97(10) . . ?
O00M Ti7 O00V 151.99(14) . . ?
O00M Ti7 O00Y 78.58(14) . . ?
O00M Ti7 O03G 87.0(2) . . ?
O00M Ti7 C110 75.77(19) . . ?
O00V Ti7 Ti8 41.30(10) . . ?
O00V Ti7 Ti6 109.08(10) . . ?
O00V Ti7 O00Y 75.23(14) . . ?
O00V Ti7 O03G 98.5(2) . . ?
O00V Ti7 C110 90.5(2) . . ?
O00Y Ti7 Ti8 34.75(10) . . ?
O00Y Ti7 Ti6 38.22(10) . . ?
O00Y Ti7 O03G 81.14(18) . . ?
O00Y Ti7 C110 81.31(17) . . ?
O02K Ti7 Ti8 101.22(19) . . ?
O02K Ti7 Ti6 85.79(19) . . ?
O02K Ti7 O00M 88.9(2) . . ?
O02K Ti7 O00V 86.4(2) . . ?
O02K Ti7 O00Y 101.0(2) . . ?
O02K Ti7 O03G 175.0(2) . . ?
O02K Ti7 C110 21.8(2) . . ?
O1 Ti7 Ti8 127.9(2) . . ?
O1 Ti7 Ti6 152.3(2) . . ?
O1 Ti7 O00M 110.9(2) . . ?
O1 Ti7 O00V 96.9(2) . . ?
O1 Ti7 O00Y 151.6(2) . . ?
O1 Ti7 O02K 105.8(3) . . ?
O1 Ti7 O03G 73.0(3) . . ?
O1 Ti7 C110 126.5(3) . . ?
O03G Ti7 Ti8 83.10(15) . . ?
O03G Ti7 Ti6 93.28(16) . . ?
O03G Ti7 C110 157.5(2) . . ?
C110 Ti7 Ti8 90.40(16) . . ?
C110 Ti7 Ti6 64.26(13) . . ?
C014 O009 Ti1 115.1(3) . . ?
Ti1 O00A Ti2 107.05(13) . . ?
Ti1 O00A Ti3 149.23(16) . . ?
Ti3 O00A Ti2 99.79(13) . . ?
C012 O00B Ti1 115.4(3) . 2_656 ?
Ti2 O00C Ti1 102.76(13) . . ?
C84 O00C Ti1 129.4(3) . . ?
C84 O00C Ti2 127.8(3) . . ?
Ti3 O00D Ti4 99.10(12) . . ?
C01C O00D Ti4 132.2(3) . . ?
C01C O00D Ti3 128.5(3) . . ?
C019 O00E Ti4 115.5(3) . . ?
C01A O00F Ti4 115.1(3) . . ?
Ti4 O00G Ti2 147.49(16) . . ?
Ti4 O00G Ti3 106.95(14) . . ?
Ti2 O00G Ti3 101.43(14) . . ?
C77 O00H Ti1 137.0(3) . . ?
C019 O00I Ti5 115.1(3) . . ?
C01D O00J Ti8 114.4(3) . . ?
C01Z O00K Ti4 132.0(3) . . ?
C01A O00L Ti5 115.5(3) . . ?
Ti5 O00M Ti6 108.23(15) . . ?
Ti5 O00M Ti7 149.39(19) . . ?
Ti7 O00M Ti6 98.90(15) . . ?
Ti6 O3 Ti5 102.85(14) . . ?
C01T O3 Ti5 133.0(3) . . ?
C01T O3 Ti6 124.1(3) . . ?
C01Q O00O Ti5 133.0(3) . . ?
C01O O00P Ti5 137.4(3) . . ?
C8 O00Q Ti8 133.8(3) . . ?
C017 O00R Ti8 115.3(3) . . ?
C043 O00S Ti2 150.9(4) . . ?
C02T O00T Ti2 132.1(3) . . ?
C02J O4 Ti2 133.0(3) . . ?
Ti7 O00V Ti8 99.86(16) . . ?
C21 O00V Ti8 130.4(3) . . ?
C21 O00V Ti7 129.7(3) . . ?
C70 O00W Ti1 141.3(3) . . ?
C02J O2 Ti3 125.0(3) . . ?
Ti8 O00Y Ti6 146.29(19) . . ?
Ti8 O00Y Ti7 107.29(16) . . ?
Ti6 O00Y Ti7 101.59(16) . . ?
C02M O00Z Ti4 139.8(3) . . ?
C49 O010 Ti3 152.3(4) . . ?
C17 O011 Ti8 137.9(4) . . ?
O00B C012 O00B 128.3(6) . 2_656 ?
O00B C012 C014 115.9(3) . . ?
O00B C012 C014 115.9(3) 2_656 . ?
C44 O7 Ti3 161.1(7) . . ?
O009 C014 O009 127.6(6) . 2_656 ?
O009 C014 C012 116.2(3) . . ?
O009 C014 C012 116.2(3) 2_656 . ?
C02Z O015 Ti6 134.1(4) . . ?
C110 O016 Ti6 123.5(4) . . ?
O00R C017 O00R 128.5(7) 2_656 . ?
O00R C017 C01D 115.7(3) 2_656 . ?
O00R C017 C01D 115.7(3) . . ?
H01A C018 H01B 107.4 . . ?
C50 C018 H01A 108.4 . . ?
C50 C018 H01B 108.4 . . ?
C01J C018 H01A 108.4 . . ?
C01J C018 H01B 108.4 . . ?
C01J C018 C50 115.6(4) . . ?
O00E C019 O00I 127.3(4) . . ?
O00E C019 C01A 116.3(4) . . ?
O00I C019 C01A 116.4(4) . . ?
O00F C01A O00L 128.6(4) . . ?
O00F C01A C019 115.7(4) . . ?
O00L C01A C019 115.7(4) . . ?
C04W O01B Ti6 155.8(5) . . ?
O00D C01C C02E 119.9(4) . . ?
C01J C01C O00D 119.1(4) . . ?
C01J C01C C02E 121.0(4) . . ?
O00J C01D O00J 126.4(6) 2_656 . ?
O00J C01D C017 116.8(3) 2_656 . ?
O00J C01D C017 116.8(3) . . ?
C49 C50 C018 120.7(4) . . ?
C51 C50 C018 121.1(4) . . ?
C51 C50 C49 118.2(4) . . ?
H01C C01F H01D 107.1 . . ?
C7 C01F H01C 107.6 . . ?
C7 C01F H01D 107.6 . . ?
C02G C01F H01C 107.6 . . ?
C02G C01F H01D 107.6 . . ?
C02G C01F C7 118.7(5) . . ?
O010 C49 C50 120.3(4) . . ?
O010 C49 C48 118.7(4) . . ?
C48 C49 C50 121.0(4) . . ?
C01Q C01H C39 119.9(4) . . ?
C01Q C01H C02B 117.6(4) . . ?
C02B C01H C39 122.2(4) . . ?
C50 C51 H51 119.1 . . ?
C50 C51 C46 121.7(5) . . ?
C46 C51 H51 119.1 . . ?
C01C C01J C018 122.1(4) . . ?
C01C C01J C02R 120.5(5) . . ?
C02R C01J C018 117.4(4) . . ?
C8 C7 C01F 119.5(4) . . ?
C8 C7 C6 119.3(5) . . ?
C6 C7 C01F 121.0(5) . . ?
O00C C84 C01M 117.0(5) . . ?
C78 C84 O00C 121.3(4) . . ?
C78 C84 C01M 121.7(4) . . ?
C84 C01M C02A 122.4(4) . . ?
C82 C01M C84 117.3(5) . . ?
C82 C01M C02A 120.3(5) . . ?
O00Q C8 C9 119.2(4) . . ?
C7 C8 O00Q 118.8(4) . . ?
C7 C8 C9 122.0(4) . . ?
O00P C01O C01R 118.6(4) . . ?
O00P C01O C02Q 119.2(5) . . ?
C02Q C01O C01R 122.1(5) . . ?
C01Z C01P C021 119.8(4) . . ?
C01Z C01P C039 118.4(5) . . ?
C039 C01P C021 121.6(5) . . ?
O00O C01Q C01H 117.1(4) . . ?
O00O C01Q C02L 120.8(4) . . ?
C01H C01Q C02L 122.1(4) . . ?
C01O C01R C01S 117.7(5) . . ?
C01O C01R C029 122.8(4) . . ?
C01S C01R C029 118.7(5) . . ?
C01R C01S H01S 119.0 . . ?
C01R C01S C03H 121.9(6) . . ?
C03H C01S H01S 119.0 . . ?
O3 C01T C023 118.1(4) . . ?
O3 C01T C026 120.6(4) . . ?
C026 C01T C023 121.2(4) . . ?
C33 C38 C39 122.6(5) . . ?
C33 C38 C37 117.3(5) . . ?
C37 C38 C39 119.8(4) . . ?
C77 C76 C02W 120.2(4) . . ?
C75 C76 C77 119.2(5) . . ?
C75 C76 C02W 120.4(5) . . ?
C70 C66 C71 121.3(5) . . ?
C70 C66 C67 117.8(5) . . ?
C67 C66 C71 120.5(5) . . ?
O00H C77 C76 117.1(5) . . ?
O00H C77 C72 121.7(4) . . ?
C72 C77 C76 121.2(4) . . ?
C21 C22 C23 118.7(6) . . ?
C21 C22 C100 122.9(5) . . ?
C23 C22 C100 118.3(5) . . ?
O00K C01Z C01P 117.2(4) . . ?
O00K C01Z C031 120.8(4) . . ?
C031 C01Z C01P 122.0(4) . . ?
C02Z C020 C024 122.0(4) . . ?
C02Z C020 C03N 118.0(5) . . ?
C03N C020 C024 120.0(5) . . ?
C01P C021 H02A 108.1 . . ?
C01P C021 H02B 108.1 . . ?
H02A C021 H02B 107.3 . . ?
C036 C021 C01P 116.7(5) . . ?
C036 C021 H02A 108.1 . . ?
C036 C021 H02B 108.1 . . ?
C49 C48 C02W 119.4(4) . . ?
C47 C48 C49 117.8(5) . . ?
C47 C48 C02W 122.7(4) . . ?
C01T C023 C024 121.8(4) . . ?
C03P C023 C01T 117.3(5) . . ?
C03P C023 C024 121.0(5) . . ?
C020 C024 C023 114.5(4) . . ?
C020 C024 H02C 108.6 . . ?
C020 C024 H02D 108.6 . . ?
C023 C024 H02C 108.6 . . ?
C023 C024 H02D 108.6 . . ?
H02C C024 H02D 107.6 . . ?
C48 C47 H47 118.6 . . ?
C48 C47 C46 122.8(5) . . ?
C46 C47 H47 118.6 . . ?
C01T C026 C030 124.4(4) . . ?
C01T C026 C047 117.8(5) . . ?
C047 C026 C030 117.9(5) . . ?
C70 C69 C79 120.3(5) . . ?
C68 C69 C70 117.9(5) . . ?
C68 C69 C79 121.8(5) . . ?
C01H C39 H39A 107.8 . . ?
C01H C39 H39B 107.8 . . ?
C38 C39 C01H 117.8(5) . . ?
C38 C39 H39A 107.8 . . ?
C38 C39 H39B 107.8 . . ?
H39A C39 H39B 107.2 . . ?
C01R C029 H02E 107.5 . . ?
C01R C029 H02F 107.5 . . ?
H02E C029 H02F 107.0 . . ?
C02L C029 C01R 119.4(5) . . ?
C02L C029 H02E 107.5 . . ?
C02L C029 H02F 107.5 . . ?
C01M C02A H02G 108.8 . . ?
C01M C02A H02H 108.8 . . ?
H02G C02A H02H 107.7 . . ?
C03B C02A C01M 113.8(4) . . ?
C03B C02A H02G 108.8 . . ?
C03B C02A H02H 108.8 . . ?
C01H C02B H02I 118.7 . . ?
C03T C02B C01H 122.6(5) . . ?
C03T C02B H02I 118.7 . . ?
C51 C46 C53 123.4(5) . . ?
C47 C46 C51 117.1(4) . . ?
C47 C46 C53 119.4(5) . . ?
C34 C36 C37 117.2(5) . . ?
C34 C36 C100 120.4(5) . . ?
C37 C36 C100 122.3(5) . . ?
C01C C02E C03D 125.4(4) . . ?
C03X C02E C01C 116.4(5) . . ?
C03X C02E C03D 118.1(5) . . ?
O00W C70 C66 118.7(5) . . ?
O00W C70 C69 119.2(5) . . ?
C66 C70 C69 122.0(5) . . ?
C02Z C02G C01F 121.7(5) . . ?
C02Z C02G C03F 116.7(6) . . ?
C03F C02G C01F 121.6(5) . . ?
C22 C21 O00V 117.8(5) . . ?
C22 C21 C19 121.9(5) . . ?
C19 C21 O00V 120.3(5) . . ?
C7 C6 H6 119.2 . . ?
C5 C6 C7 121.6(5) . . ?
C5 C6 H6 119.2 . . ?
O4 C02J O2 124.3(5) . . ?
O4 C02J C04I 119.0(5) . . ?
O2 C02J C04I 116.6(5) . . ?
C110 O02K Ti7 123.0(5) . . ?
C01Q C02L C029 122.9(4) . . ?
C02S C02L C01Q 117.6(4) . . ?
C02S C02L C029 119.0(4) . . ?
O00Z C02M C035 117.8(5) . . ?
O00Z C02M C037 118.8(5) . . ?
C035 C02M C037 123.4(5) . . ?
C66 C71 H71A 106.8 . . ?
C66 C71 H71B 106.8 . . ?
H71A C71 H71B 106.6 . . ?
C72 C71 C66 122.2(5) . . ?
C72 C71 H71A 106.8 . . ?
C72 C71 H71B 106.8 . . ?
C03B C02O H02O 118.9 . . ?
C03B C02O C03O 122.3(6) . . ?
C03O C02O H02O 118.9 . . ?
C02Q C02P H02P 119.2 . . ?
C03H C02P H02P 119.2 . . ?
C03H C02P C02Q 121.7(5) . . ?
C01O C02Q C02P 118.9(5) . . ?
C01O C02Q C030 120.2(5) . . ?
C02P C02Q C030 120.8(5) . . ?
C01J C02R H02R 119.3 . . ?
C01J C02R C048 121.3(5) . . ?
C048 C02R H02R 119.3 . . ?
C02L C02S H02S 119.0 . . ?
C02L C02S C03T 122.0(5) . . ?
C03T C02S H02S 119.0 . . ?
O00T C02T C036 119.5(5) . . ?
O00T C02T C03B 119.9(5) . . ?
C03B C02T C036 120.6(4) . . ?
C84 C78 C79 122.8(4) . . ?
C84 C78 C80 118.6(5) . . ?
C80 C78 C79 118.6(5) . . ?
C36 C34 H34 118.7 . . ?
C35 C34 C36 122.6(5) . . ?
C35 C34 H34 118.7 . . ?
C76 C02W C48 116.8(5) . . ?
C76 C02W H02J 108.1 . . ?
C76 C02W H02K 108.1 . . ?
C48 C02W H02J 108.1 . . ?
C48 C02W H02K 108.1 . . ?
H02J C02W H02K 107.3 . . ?
C66 C67 H67 119.2 . . ?
C66 C67 C65 121.6(6) . . ?
C65 C67 H67 119.2 . . ?
C6 C5 C10 117.7(5) . . ?
C6 C5 C1 122.3(5) . . ?
C10 C5 C1 119.9(5) . . ?
C020 C02Z O015 117.8(5) . . ?
C02G C02Z O015 119.7(5) . . ?
C02G C02Z C020 122.1(5) . . ?
C026 C030 C02Q 113.4(5) . . ?
C026 C030 H03A 108.9 . . ?
C026 C030 H03B 108.9 . . ?
C02Q C030 H03A 108.9 . . ?
C02Q C030 H03B 108.9 . . ?
H03A C030 H03B 107.7 . . ?
C01Z C031 C03I 121.9(5) . . ?
C01Z C031 C040 116.9(5) . . ?
C040 C031 C03I 120.8(5) . . ?
C035 C032 H032 118.9 . . ?
C035 C032 C03Q 122.3(5) . . ?
C03Q C032 H032 118.9 . . ?
C5 C10 H10 118.2 . . ?
C9 C10 C5 123.5(5) . . ?
C9 C10 H10 118.2 . . ?
C8 C9 C11 123.1(5) . . ?
C10 C9 C8 115.7(5) . . ?
C10 C9 C11 120.7(5) . . ?
C02M C035 C03D 118.7(5) . . ?
C032 C035 C02M 117.4(5) . . ?
C032 C035 C03D 123.8(5) . . ?
C02T C036 C021 121.9(4) . . ?
C02T C036 C03U 117.7(5) . . ?
C03U C036 C021 120.3(5) . . ?
C02M C037 C03I 122.1(5) . . ?
C03A C037 C02M 115.9(5) . . ?
C03A C037 C03I 121.4(5) . . ?
C37 O1 Ti7 161.9(5) . . ?
C01P C039 H039 119.3 . . ?
C04F C039 C01P 121.3(5) . . ?
C04F C039 H039 119.3 . . ?
C037 C03A H03C 118.2 . . ?
C03Q C03A C037 123.7(5) . . ?
C03Q C03A H03C 118.2 . . ?
C02O C03B C02A 120.0(5) . . ?
C02O C03B C02T 119.0(5) . . ?
C02T C03B C02A 120.9(4) . . ?
C02E C03D C035 114.9(5) . . ?
C02E C03D H03D 108.5 . . ?
C02E C03D H03E 108.5 . . ?
C035 C03D H03D 108.5 . . ?
C035 C03D H03E 108.5 . . ?
H03D C03D H03E 107.5 . . ?
C69 C79 C78 112.7(5) . . ?
C69 C79 H79A 109.0 . . ?
C69 C79 H79B 109.0 . . ?
C78 C79 H79A 109.0 . . ?
C78 C79 H79B 109.0 . . ?
H79A C79 H79B 107.8 . . ?
C02G C03F H03F 118.5 . . ?
C03Z C03F C02G 123.0(5) . . ?
C03Z C03F H03F 118.5 . . ?
C42 O03G Ti7 151.3(7) . . ?
C01S C03H C04J 119.6(6) . . ?
C02P C03H C01S 117.6(5) . . ?
C02P C03H C04J 122.8(5) . . ?
C031 C03I H03G 107.0 . . ?
C031 C03I H03H 107.0 . . ?
C037 C03I C031 121.2(5) . . ?
C037 C03I H03G 107.0 . . ?
C037 C03I H03H 107.0 . . ?
H03G C03I H03H 106.8 . . ?
C38 C33 H33 118.7 . . ?
C38 C33 C35 122.5(5) . . ?
C35 C33 H33 118.7 . . ?
C69 C68 H68 118.6 . . ?
C69 C68 C65 122.8(6) . . ?
C65 C68 H68 118.6 . . ?
C36 C37 C38 122.3(5) . . ?
O1 C37 C38 118.1(5) . . ?
O1 C37 C36 119.4(6) . . ?
C77 C72 C71 122.0(5) . . ?
C73 C72 C77 116.1(5) . . ?
C73 C72 C71 120.8(5) . . ?
C020 C03N H03N 119.0 . . ?
C03Z C03N C020 122.0(6) . . ?
C03Z C03N H03N 119.0 . . ?
C02O C03O C04E 122.0(6) . . ?
C03U C03O C02O 118.0(5) . . ?
C03U C03O C04E 119.9(6) . . ?
C023 C03P H03P 118.2 . . ?
C04N C03P C023 123.6(6) . . ?
C04N C03P H03P 118.2 . . ?
C032 C03Q C04L 119.8(6) . . ?
C03A C03Q C032 117.2(5) . . ?
C03A C03Q C04L 122.9(6) . . ?
O016 C110 Ti7 100.6(4) . . ?
O016 C110 C99 110.3(6) . . ?
O02K C110 Ti7 35.2(4) . . ?
O02K C110 O016 135.7(7) . . ?
O02K C110 C99 112.6(7) . . ?
C99 C110 Ti7 146.9(5) . . ?
C76 C75 H75 119.1 . . ?
C76 C75 C74 121.8(6) . . ?
C74 C75 H75 119.1 . . ?
C02B C03T C02S 117.9(5) . . ?
C02B C03T C052 120.9(5) . . ?
C02S C03T C052 121.2(5) . . ?
C036 C03U H03U 118.9 . . ?
C03O C03U C036 122.3(6) . . ?
C03O C03U H03U 118.9 . . ?
C34 C35 C33 117.6(5) . . ?
C34 C35 C29 119.5(5) . . ?
C33 C35 C29 122.9(5) . . ?
C21 C19 C18 124.3(6) . . ?
C20 C19 C21 116.3(6) . . ?
C20 C19 C18 119.4(6) . . ?
C02E C03X H03X 118.0 . . ?
C048 C03X C02E 124.0(5) . . ?
C048 C03X H03X 118.0 . . ?
C67 C65 C62 122.0(7) . . ?
C68 C65 C67 117.5(6) . . ?
C68 C65 C62 120.5(6) . . ?
C03F C03Z C106 120.9(6) . . ?
C03N C03Z C03F 118.3(5) . . ?
C03N C03Z C106 120.8(7) . . ?
C031 C040 H040 118.7 . . ?
C04F C040 C031 122.6(5) . . ?
C04F C040 H040 118.7 . . ?
C22 C23 H23 119.1 . . ?
C24 C23 C22 121.9(6) . . ?
C24 C23 H23 119.1 . . ?
C01M C82 H82 118.5 . . ?
C01M C82 C81 123.0(6) . . ?
C81 C82 H82 118.5 . . ?
O00S C043 H043 108.5 . . ?
O00S C043 C83 106.4(5) . . ?
O00S C043 C04O 107.7(6) . . ?
C83 C043 H043 108.5 . . ?
C04O C043 H043 108.5 . . ?
C04O C043 C83 117.1(6) . . ?
C5 C1 C2 108.0(6) . . ?
C3 C1 C5 111.7(5) . . ?
C3 C1 C2 109.6(6) . . ?
C3 C1 C4 111.8(7) . . ?
C4 C1 C5 109.0(5) . . ?
C4 C1 C2 106.5(6) . . ?
C78 C80 H80 118.6 . . ?
C81 C80 C78 122.8(6) . . ?
C81 C80 H80 118.6 . . ?
C19 C18 H18A 108.5 . . ?
C19 C18 H18B 108.5 . . ?
H18A C18 H18B 107.5 . . ?
C16 C18 C19 115.2(7) . . ?
C16 C18 H18A 108.5 . . ?
C16 C18 H18B 108.5 . . ?
C026 C047 H047 118.7 . . ?
C04N C047 C026 122.5(6) . . ?
C04N C047 H047 118.7 . . ?
C02R C048 C03X 116.8(5) . . ?
C02R C048 C051 122.6(5) . . ?
C03X C048 C051 120.6(5) . . ?
C043 C83 H83A 109.5 . . ?
C043 C83 H83B 109.5 . . ?
C043 C83 H83C 109.5 . . ?
H83A C83 H83B 109.5 . . ?
H83A C83 H83C 109.5 . . ?
H83B C83 H83C 109.5 . . ?
O011 C17 C16 116.2(6) . . ?
O011 C17 C12 120.4(6) . . ?
C12 C17 C16 123.4(6) . . ?
C9 C11 H11A 106.6 . . ?
C9 C11 H11B 106.6 . . ?
C9 C11 C12 122.9(7) . . ?
H11A C11 H11B 106.6 . . ?
C12 C11 H11A 106.6 . . ?
C12 C11 H11B 106.6 . . ?
C17 C16 C18 120.1(6) . . ?
C15 C16 C18 122.8(7) . . ?
C15 C16 C17 117.1(7) . . ?
C46 C53 C55 108.3(6) . . ?
C52 C53 C46 112.1(5) . . ?
C52 C53 C55 107.3(7) . . ?
C52 C53 C54 111.0(7) . . ?
C54 C53 C46 109.7(6) . . ?
C54 C53 C55 108.4(7) . . ?
C03O C04E C103 104.7(8) . . ?
C03O C04E C89 106.1(7) . . ?
C108 C04E C03O 110.8(7) . . ?
C108 C04E C103 109.1(13) . . ?
C92 C04E C03O 114.4(7) . . ?
C92 C04E C108 113.6(11) . . ?
C92 C04E C103 103.4(13) . . ?
C93 C04E C03O 110.6(7) . . ?
C93 C04E C89 93.5(12) . . ?
C90 C04E C03O 112.6(8) . . ?
C90 C04E C93 117.8(12) . . ?
C90 C04E C89 114.3(14) . . ?
C039 C04F C040 118.5(5) . . ?
C039 C04F C04K 120.7(5) . . ?
C040 C04F C04K 120.9(5) . . ?
H04A C04G H04B 109.5 . . ?
H04A C04G H04C 109.5 . . ?
H04B C04G H04C 109.5 . . ?
C056 C04G H04A 109.5 . . ?
C056 C04G H04B 109.5 . . ?
C056 C04G H04C 109.5 . . ?
C82 C81 C94 118.7(7) . . ?
C80 C81 C82 116.6(5) . . ?
C80 C81 C94 124.5(7) . . ?
C02J C04I H04D 109.5 . . ?
C02J C04I H04E 109.5 . . ?
C02J C04I H04F 109.5 . . ?
H04D C04I H04E 109.5 . . ?
H04D C04I H04F 109.5 . . ?
H04E C04I H04F 109.5 . . ?
C03H C04J C05C 107.9(5) . . ?
C03H C04J C05W 111.2(6) . . ?
C053 C04J C03H 110.9(6) . . ?
C053 C04J C05C 110.4(7) . . ?
C053 C04J C05W 109.9(7) . . ?
C05C C04J C05W 106.5(7) . . ?
C04V C04K C04F 108.4(5) . . ?
C04V C04K C04Y 109.9(6) . . ?
C04Y C04K C04F 104.8(6) . . ?
C05E C04K C04F 111.0(5) . . ?
C05E C04K C04V 107.9(7) . . ?
C05E C04K C04Y 114.7(6) . . ?
C05A C04L C03Q 108.1(5) . . ?
C05A C04L C05G 107.4(8) . . ?
C05G C04L C03Q 111.5(6) . . ?
C05U C04L C03Q 108.8(8) . . ?
C05U C04L C05A 112.2(8) . . ?
C05U C04L C05G 108.9(7) . . ?
H04G C04M H04H 109.5 . . ?
H04G C04M H04I 109.5 . . ?
H04H C04M H04I 109.5 . . ?
C051 C04M H04G 109.5 . . ?
C051 C04M H04H 109.5 . . ?
C051 C04M H04I 109.5 . . ?
C03P C04N C047 117.4(5) . . ?
C03P C04N C056 119.0(6) . . ?
C047 C04N C056 123.1(6) . . ?
C043 C04O H04J 109.5 . . ?
C043 C04O H04K 109.5 . . ?
C043 C04O H04L 109.5 . . ?
H04J C04O H04K 109.5 . . ?
H04J C04O H04L 109.5 . . ?
H04K C04O H04L 109.5 . . ?
H04M C04P H04N 109.5 . . ?
H04M C04P H04O 109.5 . . ?
H04N C04P H04O 109.5 . . ?
C051 C04P H04M 109.5 . . ?
C051 C04P H04N 109.5 . . ?
C051 C04P H04O 109.5 . . ?
C16 C15 H15 118.8 . . ?
C16 C15 C14 122.5(7) . . ?
C14 C15 H15 118.8 . . ?
C1 C2 H2A 109.5 . . ?
C1 C2 H2B 109.5 . . ?
C1 C2 H2C 109.5 . . ?
H2A C2 H2B 109.5 . . ?
H2A C2 H2C 109.5 . . ?
H2B C2 H2C 109.5 . . ?
C1 C3 H3A 109.5 . . ?
C1 C3 H3B 109.5 . . ?
C1 C3 H3C 109.5 . . ?
H3A C3 H3B 109.5 . . ?
H3A C3 H3C 109.5 . . ?
H3B C3 H3C 109.5 . . ?
H04P C04T H04Q 109.5 . . ?
H04P C04T H04R 109.5 . . ?
H04Q C04T H04R 109.5 . . ?
C04W C04T H04P 109.5 . . ?
C04W C04T H04Q 109.5 . . ?
C04W C04T H04R 109.5 . . ?
C19 C20 H20 117.7 . . ?
C19 C20 C24 124.6(7) . . ?
C24 C20 H20 117.7 . . ?
C04K C04V H04S 109.5 . . ?
C04K C04V H04T 109.5 . . ?
C04K C04V H04U 109.5 . . ?
H04S C04V H04T 109.5 . . ?
H04S C04V H04U 109.5 . . ?
H04T C04V H04U 109.5 . . ?
O01B C04W C04T 109.1(6) . . ?
O01B C04W H04W 108.6 . . ?
O01B C04W C059 107.3(6) . . ?
C04T C04W H04W 108.6 . . ?
C04T C04W C059 114.5(7) . . ?
C059 C04W H04W 108.6 . . ?
C1 C4 H4A 109.5 . . ?
C1 C4 H4B 109.5 . . ?
C1 C4 H4C 109.5 . . ?
H4A C4 H4B 109.5 . . ?
H4A C4 H4C 109.5 . . ?
H4B C4 H4C 109.5 . . ?
C04K C04Y H04V 109.5 . . ?
C04K C04Y H04X 109.5 . . ?
C04K C04Y H04Y 109.5 . . ?
H04V C04Y H04X 109.5 . . ?
H04V C04Y H04Y 109.5 . . ?
H04X C04Y H04Y 109.5 . . ?
C17 C12 C11 122.2(6) . . ?
C17 C12 C13 117.5(7) . . ?
C13 C12 C11 119.3(8) . . ?
C72 C73 H73 117.7 . . ?
C72 C73 C74 124.6(7) . . ?
C74 C73 H73 117.7 . . ?
C048 C051 C05L 108.5(6) . . ?
C04M C051 C048 112.6(6) . . ?
C04M C051 C04P 109.7(7) . . ?
C04M C051 C05L 107.9(7) . . ?
C04P C051 C048 109.4(6) . . ?
C04P C051 C05L 108.6(7) . . ?
C03T C052 C109 101.3(8) . . ?
C03T C052 C10A 106.5(9) . . ?
C05T C052 C03T 113.6(6) . . ?
C05T C052 C109 94.1(9) . . ?
C05T C052 C10A 87.1(11) . . ?
C95 C052 C03T 115.8(7) . . ?
C95 C052 C05T 127.5(9) . . ?
C95 C052 C109 92.6(11) . . ?
C109 C052 C10A 149.1(10) . . ?
C04J C053 H05A 109.5 . . ?
C04J C053 H05B 109.5 . . ?
C04J C053 H05C 109.5 . . ?
H05A C053 H05B 109.5 . . ?
H05A C053 H05C 109.5 . . ?
H05B C053 H05C 109.5 . . ?
H05D C054 H05E 109.5 . . ?
H05D C054 H05F 109.5 . . ?
H05E C054 H05F 109.5 . . ?
C056 C054 H05D 109.5 . . ?
C056 C054 H05E 109.5 . . ?
C056 C054 H05F 109.5 . . ?
H2 C055 H 109.5 . . ?
H2 C055 HA 109.5 . . ?
H C055 HA 109.5 . . ?
C05I C055 H2 109.5 . . ?
C05I C055 H 109.5 . . ?
C05I C055 HA 109.5 . . ?
C04N C056 C04G 108.6(6) . . ?
C054 C056 C04G 109.9(7) . . ?
C054 C056 C04N 113.2(7) . . ?
C054 C056 C05S 105.6(7) . . ?
C05S C056 C04G 109.0(7) . . ?
C05S C056 C04N 110.5(7) . . ?
C75 C74 C73 116.9(6) . . ?
C75 C74 C56 122.9(7) . . ?
C73 C74 C56 120.1(7) . . ?
C53 C55 H55A 109.5 . . ?
C53 C55 H55B 109.5 . . ?
C53 C55 H55C 109.5 . . ?
H55A C55 H55B 109.5 . . ?
H55A C55 H55C 109.5 . . ?
H55B C55 H55C 109.5 . . ?
C04W C059 H05G 109.5 . . ?
C04W C059 H05H 109.5 . . ?
C04W C059 H05I 109.5 . . ?
H05G C059 H05H 109.5 . . ?
H05G C059 H05I 109.5 . . ?
H05H C059 H05I 109.5 . . ?
C04L C05A H05J 109.5 . . ?
C04L C05A H05K 109.5 . . ?
C04L C05A H05L 109.5 . . ?
H05J C05A H05K 109.5 . . ?
H05J C05A H05L 109.5 . . ?
H05K C05A H05L 109.5 . . ?
C12 C13 H13 118.6 . . ?
C14 C13 C12 122.8(8) . . ?
C14 C13 H13 118.6 . . ?
C04J C05C H05M 109.5 . . ?
C04J C05C H05N 109.5 . . ?
C04J C05C H05O 109.5 . . ?
H05M C05C H05N 109.5 . . ?
H05M C05C H05O 109.5 . . ?
H05N C05C H05O 109.5 . . ?
C53 C52 H52A 109.5 . . ?
C53 C52 H52B 109.5 . . ?
C53 C52 H52C 109.5 . . ?
H52A C52 H52B 109.5 . . ?
H52A C52 H52C 109.5 . . ?
H52B C52 H52C 109.5 . . ?
C04K C05E H05P 109.5 . . ?
C04K C05E H05Q 109.5 . . ?
C04K C05E H05R 109.5 . . ?
H05P C05E H05Q 109.5 . . ?
H05P C05E H05R 109.5 . . ?
H05Q C05E H05R 109.5 . . ?
C23 C24 C20 116.6(6) . . ?
C23 C24 C27 120.4(8) . . ?
C20 C24 C27 122.8(8) . . ?
C04L C05G H05S 109.5 . . ?
C04L C05G H05T 109.5 . . ?
C04L C05G H05U 109.5 . . ?
H05S C05G H05T 109.5 . . ?
H05S C05G H05U 109.5 . . ?
H05T C05G H05U 109.5 . . ?
H30A C30 H30B 109.5 . . ?
H30A C30 H30C 109.5 . . ?
H30B C30 H30C 109.5 . . ?
C29 C30 H30A 109.5 . . ?
C29 C30 H30B 109.5 . . ?
C29 C30 H30C 109.5 . . ?
N05P C05I C055 176.1(11) . . ?
C03Z C106 C97 104.7(7) . . ?
C107 C106 C03Z 111.1(8) . . ?
C107 C106 C97 102.9(9) . . ?
C101 C106 C03Z 113.0(7) . . ?
C101 C106 C97 102.7(8) . . ?
C101 C106 C107 120.1(9) . . ?
C53 C54 H54A 109.5 . . ?
C53 C54 H54B 109.5 . . ?
C53 C54 H54C 109.5 . . ?
H54A C54 H54B 109.5 . . ?
H54A C54 H54C 109.5 . . ?
H54B C54 H54C 109.5 . . ?
C051 C05L H05V 109.5 . . ?
C051 C05L H05W 109.5 . . ?
C051 C05L H05X 109.5 . . ?
H05V C05L H05W 109.5 . . ?
H05V C05L H05X 109.5 . . ?
H05W C05L H05X 109.5 . . ?
C15 C14 C87 123.2(8) . . ?
C13 C14 C15 116.5(7) . . ?
C13 C14 C87 120.3(10) . . ?
C65 C62 C60 107.1(8) . . ?
C65 C62 C63 101.3(9) . . ?
C61 C62 C65 110.2(8) . . ?
C61 C62 C60 99.8(9) . . ?
C61 C62 C63 83.0(12) . . ?
C60 C62 C63 148.4(10) . . ?
C64 C62 C65 116.4(9) . . ?
C64 C62 C61 125.3(10) . . ?
C64 C62 C60 92.7(11) . . ?
C14 C87 C88 107.0(8) . . ?
C85 C87 C14 102.6(10) . . ?
C85 C87 C88 112.1(10) . . ?
C86 C87 C14 114.9(9) . . ?
C86 C87 C85 106.9(10) . . ?
C86 C87 C88 113.0(11) . . ?
H32A C32 H32B 109.5 . . ?
H32A C32 H32C 109.5 . . ?
H32B C32 H32C 109.5 . . ?
C29 C32 H32A 109.5 . . ?
C29 C32 H32B 109.5 . . ?
C29 C32 H32C 109.5 . . ?
C35 C29 C31 107.3(9) . . ?
C30 C29 C35 114.4(6) . . ?
C30 C29 C31 99.1(8) . . ?
C32 C29 C35 115.2(6) . . ?
C32 C29 C30 118.9(8) . . ?
C32 C29 C31 98.2(10) . . ?
C056 C05S H05Y 109.5 . . ?
C056 C05S HB 109.5 . . ?
C056 C05S HC 109.5 . . ?
H05Y C05S HB 109.5 . . ?
H05Y C05S HC 109.5 . . ?
HB C05S HC 109.5 . . ?
C052 C05T H05Z 109.5 . . ?
C052 C05T HD 109.5 . . ?
C052 C05T HE 109.5 . . ?
H05Z C05T HD 109.5 . . ?
H05Z C05T HE 109.5 . . ?
HD C05T HE 109.5 . . ?
C04L C05U H05 109.5 . . ?
C04L C05U HF 109.5 . . ?
C04L C05U HG 109.5 . . ?
H05 C05U HF 109.5 . . ?
H05 C05U HG 109.5 . . ?
HF C05U HG 109.5 . . ?
C81 C94 C102 108.1(9) . . ?
C81 C94 C91 96.4(8) . . ?
C104 C94 C81 118.7(11) . . ?
C104 C94 C102 113.3(14) . . ?
C104 C94 C105 115.7(14) . . ?
C105 C94 C81 109.3(10) . . ?
C105 C94 C102 87.1(8) . . ?
C96 C94 C81 113.4(12) . . ?
C96 C94 C91 97.0(15) . . ?
C96 C94 C98 129.1(14) . . ?
C98 C94 C81 113.3(9) . . ?
C98 C94 C91 96.8(13) . . ?
C04J C05W H1 109.5 . . ?
C04J C05W HH 109.5 . . ?
C04J C05W HI 109.5 . . ?
H1 C05W HH 109.5 . . ?
H1 C05W HI 109.5 . . ?
HH C05W HI 109.5 . . ?
H58A C58 H58B 109.5 . . ?
H58A C58 H58C 109.5 . . ?
H58B C58 H58C 109.5 . . ?
C56 C58 H58A 109.5 . . ?
C56 C58 H58B 109.5 . . ?
C56 C58 H58C 109.5 . . ?
C74 C56 C59 112.0(8) . . ?
C58 C56 C74 109.4(9) . . ?
C58 C56 C57 109.9(10) . . ?
C58 C56 C59 111.2(10) . . ?
C57 C56 C74 112.2(9) . . ?
C57 C56 C59 101.9(10) . . ?
H41A C41 H41B 109.5 . . ?
H41A C41 H41C 109.5 . . ?
H41B C41 H41C 109.5 . . ?
C42 C41 H41A 109.5 . . ?
C42 C41 H41B 109.5 . . ?
C42 C41 H41C 109.5 . . ?
C87 C85 H85A 109.5 . . ?
C87 C85 H85B 109.5 . . ?
C87 C85 H85C 109.5 . . ?
H85A C85 H85B 109.5 . . ?
H85A C85 H85C 109.5 . . ?
H85B C85 H85C 109.5 . . ?
C106 C97 H97A 109.5 . . ?
C106 C97 H97B 109.5 . . ?
C106 C97 H97C 109.5 . . ?
H97A C97 H97B 109.5 . . ?
H97A C97 H97C 109.5 . . ?
H97B C97 H97C 109.5 . . ?
C62 C61 H61A 109.5 . . ?
C62 C61 H61B 109.5 . . ?
C62 C61 H61C 109.5 . . ?
H61A C61 H61B 109.5 . . ?
H61A C61 H61C 109.5 . . ?
H61B C61 H61C 109.5 . . ?
C56 C57 H57A 109.5 . . ?
C56 C57 H57B 109.5 . . ?
C56 C57 H57C 109.5 . . ?
H57A C57 H57B 109.5 . . ?
H57A C57 H57C 109.5 . . ?
H57B C57 H57C 109.5 . . ?
H43A C43 H43B 109.5 . . ?
H43A C43 H43C 109.5 . . ?
H43B C43 H43C 109.5 . . ?
C44 C43 H43A 109.5 . . ?
C44 C43 H43B 109.5 . . ?
C44 C43 H43C 109.5 . . ?
H28A C28 H28B 109.5 . . ?
H28A C28 H28C 109.5 . . ?
H28B C28 H28C 109.5 . . ?
C27 C28 H28A 109.5 . . ?
C27 C28 H28B 109.5 . . ?
C27 C28 H28C 109.5 . . ?
O03G C42 C41 120.6(9) . . ?
O03G C42 C40 99.9(12) . . ?
C41 C42 C40 138.3(11) . . ?
C052 C95 H95A 109.5 . . ?
C052 C95 H95B 109.5 . . ?
C052 C95 H95C 109.5 . . ?
H95A C95 H95B 109.5 . . ?
H95A C95 H95C 109.5 . . ?
H95B C95 H95C 109.5 . . ?
C106 C107 H10A 109.5 . . ?
C106 C107 H10B 109.5 . . ?
C106 C107 H10C 109.5 . . ?
H10A C107 H10B 109.5 . . ?
H10A C107 H10C 109.5 . . ?
H10B C107 H10C 109.5 . . ?
C110 C99 H99A 109.5 . . ?
C110 C99 H99B 109.5 . . ?
C110 C99 H99C 109.5 . . ?
H99A C99 H99B 109.5 . . ?
H99A C99 H99C 109.5 . . ?
H99B C99 H99C 109.5 . . ?
C56 C59 H59A 109.5 . . ?
C56 C59 H59B 109.5 . . ?
C56 C59 H59C 109.5 . . ?
H59A C59 H59B 109.5 . . ?
H59A C59 H59C 109.5 . . ?
H59B C59 H59C 109.5 . . ?
C24 C27 C25 110.5(11) . . ?
C28 C27 C24 116.5(9) . . ?
C28 C27 C25 122.9(11) . . ?
C28 C27 C26 102.7(14) . . ?
C26 C27 C24 107.8(11) . . ?
C26 C27 C25 91.7(13) . . ?
C87 C86 H86A 109.5 . . ?
C87 C86 H86B 109.5 . . ?
C87 C86 H86C 109.5 . . ?
H86A C86 H86B 109.5 . . ?
H86A C86 H86C 109.5 . . ?
H86B C86 H86C 109.5 . . ?
C87 C88 H88A 109.5 . . ?
C87 C88 H88B 109.5 . . ?
C87 C88 H88C 109.5 . . ?
H88A C88 H88B 109.5 . . ?
H88A C88 H88C 109.5 . . ?
H88B C88 H88C 109.5 . . ?
C052 C109 H10D 109.5 . . ?
C052 C109 H10E 109.5 . . ?
C052 C109 H10F 109.5 . . ?
H10D C109 H10E 109.5 . . ?
H10D C109 H10F 109.5 . . ?
H10E C109 H10F 109.5 . . ?
C106 C101 H10G 113.9 . . ?
C106 C101 H10H 106.1 . . ?
C106 C101 H10I 108.4 . . ?
H10G C101 H10H 109.5 . . ?
H10G C101 H10I 109.5 . . ?
H10H C101 H10I 109.5 . . ?
C29 C31 H31A 109.5 . . ?
C29 C31 H31B 109.5 . . ?
C29 C31 H31C 109.5 . . ?
H31A C31 H31B 109.5 . . ?
H31A C31 H31C 109.5 . . ?
H31B C31 H31C 109.5 . . ?
C62 C60 H60A 109.5 . . ?
C62 C60 H60B 109.5 . . ?
C62 C60 H60C 109.5 . . ?
H60A C60 H60B 109.5 . . ?
H60A C60 H60C 109.5 . . ?
H60B C60 H60C 109.5 . . ?
C62 C64 H64A 109.5 . . ?
C62 C64 H64B 109.5 . . ?
C62 C64 H64C 109.5 . . ?
H64A C64 H64B 109.5 . . ?
H64A C64 H64C 109.5 . . ?
H64B C64 H64C 109.5 . . ?
O7 C44 C43 124.9(11) . . ?
O7 C44 C45 94.8(9) . . ?
O7 C44 C31A 119.2(11) . . ?
C43 C44 C45 116.1(11) . . ?
C31A C44 C43 108.0(10) . . ?
C42 C40 H40A 109.5 . . ?
C42 C40 H40B 109.5 . . ?
C42 C40 H40C 109.5 . . ?
H40A C40 H40B 109.5 . . ?
H40A C40 H40C 109.5 . . ?
H40B C40 H40C 109.5 . . ?
C27 C25 H25A 109.5 . . ?
C27 C25 H25B 109.5 . . ?
C27 C25 H25C 109.5 . . ?
H25A C25 H25B 109.5 . . ?
H25A C25 H25C 109.5 . . ?
H25B C25 H25C 109.5 . . ?
C27 C26 H26A 109.5 . . ?
C27 C26 H26B 109.5 . . ?
C27 C26 H26C 109.5 . . ?
H26A C26 H26B 109.5 . . ?
H26A C26 H26C 109.5 . . ?
H26B C26 H26C 109.5 . . ?
C04E C108 H10J 109.5 . . ?
C04E C108 H10K 109.5 . . ?
C04E C108 H10L 109.5 . . ?
H10J C108 H10K 109.5 . . ?
H10J C108 H10L 109.5 . . ?
H10K C108 H10L 109.5 . . ?
C04E C92 H92A 109.5 . . ?
C04E C92 H92B 109.5 . . ?
C04E C92 H92C 109.5 . . ?
H92A C92 H92B 109.5 . . ?
H92A C92 H92C 109.5 . . ?
H92B C92 H92C 109.5 . . ?
C04E C103 H10M 109.5 . . ?
C04E C103 H10N 109.5 . . ?
C04E C103 H10O 109.5 . . ?
H10M C103 H10N 109.5 . . ?
H10M C103 H10O 109.5 . . ?
H10N C103 H10O 109.5 . . ?
C04E C93 H93A 109.5 . . ?
C04E C93 H93B 109.5 . . ?
C04E C93 H93C 109.5 . . ?
H93A C93 H93B 109.5 . . ?
H93A C93 H93C 109.5 . . ?
H93B C93 H93C 109.5 . . ?
C04E C89 H89A 109.5 . . ?
C04E C89 H89B 109.5 . . ?
C04E C89 H89C 109.5 . . ?
H89A C89 H89B 109.5 . . ?
H89A C89 H89C 109.5 . . ?
H89B C89 H89C 109.5 . . ?
C04E C90 H90A 109.5 . . ?
C04E C90 H90B 109.5 . . ?
C04E C90 H90C 109.5 . . ?
H90A C90 H90B 109.5 . . ?
H90A C90 H90C 109.5 . . ?
H90B C90 H90C 109.5 . . ?
C62 C63 H63A 109.5 . . ?
C62 C63 H63B 109.5 . . ?
C62 C63 H63C 109.5 . . ?
H63A C63 H63B 109.5 . . ?
H63A C63 H63C 109.5 . . ?
H63B C63 H63C 109.5 . . ?
C22 C100 H10P 108.5 . . ?
C22 C100 H10Q 108.5 . . ?
C36 C100 C22 115.2(4) . . ?
C36 C100 H10P 108.5 . . ?
C36 C100 H10Q 108.5 . . ?
H10P C100 H10Q 107.5 . . ?
C44 C45 H45A 109.5 . . ?
C44 C45 H45B 109.5 . . ?
C44 C45 H45C 109.5 . . ?
H45A C45 H45B 109.5 . . ?
H45A C45 H45C 109.5 . . ?
H45B C45 H45C 109.5 . . ?
C052 C10A H10R 109.5 . . ?
C052 C10A H10S 109.5 . . ?
C052 C10A H10T 109.5 . . ?
H10R C10A H10S 109.5 . . ?
H10R C10A H10T 109.5 . . ?
H10S C10A H10T 109.5 . . ?
C94 C104 H10U 109.5 . . ?
C94 C104 H10V 109.5 . . ?
C94 C104 H10W 109.5 . . ?
H10U C104 H10V 109.5 . . ?
H10U C104 H10W 109.5 . . ?
H10V C104 H10W 109.5 . . ?
C94 C102 H10X 109.5 . . ?
C94 C102 H10Y 109.5 . . ?
C94 C102 HJ 109.5 . . ?
H10X C102 H10Y 109.5 . . ?
H10X C102 HJ 109.5 . . ?
H10Y C102 HJ 109.5 . . ?
C94 C105 H10Z 109.5 . . ?
C94 C105 HK 109.5 . . ?
C94 C105 HL 109.5 . . ?
H10Z C105 HK 109.5 . . ?
H10Z C105 HL 109.5 . . ?
HK C105 HL 109.5 . . ?
C94 C96 H96A 109.5 . . ?
C94 C96 H96B 109.5 . . ?
C94 C96 H96C 109.5 . . ?
H96A C96 H96B 109.5 . . ?
H96A C96 H96C 109.5 . . ?
H96B C96 H96C 109.5 . . ?
C94 C91 H91A 109.5 . . ?
C94 C91 H91B 109.5 . . ?
C94 C91 H91C 109.5 . . ?
H91A C91 H91B 109.5 . . ?
H91A C91 H91C 109.5 . . ?
H91B C91 H91C 109.5 . . ?
C94 C98 H98A 109.5 . . ?
C94 C98 H98B 109.5 . . ?
C94 C98 H98C 109.5 . . ?
H98A C98 H98B 109.5 . . ?
H98A C98 H98C 109.5 . . ?
H98B C98 H98C 109.5 . . ?
C44 C31A H31D 109.5 . . ?
C44 C31A H31E 109.5 . . ?
C44 C31A H31F 109.5 . . ?
H31D C31A H31E 109.5 . . ?
H31D C31A H31F 109.5 . . ?
H31E C31A H31F 109.5 . . ?

loop_
_geom_bond_atom_site_label_1
_geom_bond_atom_site_label_2
_geom_bond_distance
_geom_bond_site_symmetry_2
_geom_bond_publ_flag
Ti1 Ti2 3.2101(11) . ?
Ti1 O009 2.113(3) . ?
Ti1 O00A 1.872(3) . ?
Ti1 O00B 2.106(3) 2_656 ?
Ti1 O00C 2.113(3) . ?
Ti1 O00H 1.828(3) . ?
Ti1 O00W 1.798(3) . ?
Ti4 Ti3 3.1353(11) . ?
Ti4 O00D 2.108(3) . ?
Ti4 O00E 2.091(3) . ?
Ti4 O00F 2.114(3) . ?
Ti4 O00G 1.881(3) . ?
Ti4 O00K 1.824(3) . ?
Ti4 O00Z 1.782(3) . ?
Ti5 Ti6 3.2296(13) . ?
Ti5 O00I 2.106(3) . ?
Ti5 O00L 2.115(3) . ?
Ti5 O00M 1.865(4) . ?
Ti5 O3 2.115(3) . ?
Ti5 O00O 1.838(3) . ?
Ti5 O00P 1.804(3) . ?
Ti2 Ti3 3.0811(11) . ?
Ti2 O00A 2.116(3) . ?
Ti2 O00C 1.994(3) . ?
Ti2 O00G 1.961(3) . ?
Ti2 O00S 1.753(3) . ?
Ti2 O00T 1.848(3) . ?
Ti2 O4 2.176(4) . ?
Ti3 O00A 1.909(3) . ?
Ti3 O00D 2.011(3) . ?
Ti3 O00G 2.019(3) . ?
Ti3 O2 1.966(4) . ?
Ti3 O010 1.799(3) . ?
Ti3 O7 2.046(4) . ?
Ti8 Ti7 3.1377(14) . ?
Ti8 O00J 2.094(3) . ?
Ti8 O00Q 1.836(3) . ?
Ti8 O00R 2.112(4) . ?
Ti8 O00V 2.102(3) . ?
Ti8 O00Y 1.873(4) . ?
Ti8 O011 1.780(4) . ?
Ti6 Ti7 3.0681(13) . ?
Ti6 O00M 2.117(3) . ?
Ti6 O3 2.015(4) . ?
Ti6 O00Y 1.938(4) . ?
Ti6 O015 1.819(4) . ?
Ti6 O016 2.212(5) . ?
Ti6 O01B 1.811(4) . ?
Ti7 O00M 1.917(4) . ?
Ti7 O00V 1.997(4) . ?
Ti7 O00Y 2.021(3) . ?
Ti7 O02K 1.836(5) . ?
Ti7 O1 1.710(6) . ?
Ti7 O03G 2.214(6) . ?
Ti7 C110 2.671(7) . ?
O009 C014 1.260(4) . ?
O00B Ti1 2.107(3) 2_656 ?
O00B C012 1.263(4) . ?
O00C C84 1.401(5) . ?
O00D C01C 1.394(5) . ?
O00E C019 1.255(6) . ?
O00F C01A 1.253(6) . ?
O00H C77 1.349(6) . ?
O00I C019 1.259(6) . ?
O00J C01D 1.255(4) . ?
O00K C01Z 1.367(5) . ?
O00L C01A 1.254(6) . ?
O3 C01T 1.381(5) . ?
O00O C01Q 1.370(5) . ?
O00P C01O 1.364(6) . ?
O00Q C8 1.363(6) . ?
O00R C017 1.233(4) . ?
O00S C043 1.456(7) . ?
O00T C02T 1.387(5) . ?
O4 C02J 1.232(6) . ?
O00V C21 1.402(6) . ?
O00W C70 1.348(6) . ?
O2 C02J 1.278(6) . ?
O00Z C02M 1.356(6) . ?
O010 C49 1.340(6) . ?
O011 C17 1.376(7) . ?
C012 O00B 1.263(4) 2_656 ?
C012 C014 1.529(9) . ?
O7 C44 1.123(11) . ?
C014 O009 1.260(4) 2_656 ?
O015 C02Z 1.417(6) . ?
O016 C110 1.235(7) . ?
C017 O00R 1.233(4) 2_656 ?
C017 C01D 1.529(10) . ?
C018 H01A 0.9900 . ?
C018 H01B 0.9900 . ?
C018 C50 1.522(6) . ?
C018 C01J 1.522(7) . ?
C019 C01A 1.530(6) . ?
O01B C04W 1.446(7) . ?
C01C C01J 1.378(7) . ?
C01C C02E 1.415(7) . ?
C01D O00J 1.255(4) 2_656 ?
C50 C49 1.398(7) . ?
C50 C51 1.384(6) . ?
C01F H01C 0.9900 . ?
C01F H01D 0.9900 . ?
C01F C7 1.552(7) . ?
C01F C02G 1.476(8) . ?
C49 C48 1.386(7) . ?
C01H C01Q 1.388(7) . ?
C01H C39 1.526(7) . ?
C01H C02B 1.401(7) . ?
C51 H51 0.9500 . ?
C51 C46 1.401(7) . ?
C01J C02R 1.391(6) . ?
C7 C8 1.354(7) . ?
C7 C6 1.392(7) . ?
C84 C01M 1.417(7) . ?
C84 C78 1.374(8) . ?
C01M C02A 1.508(8) . ?
C01M C82 1.391(7) . ?
C8 C9 1.447(7) . ?
C01O C01R 1.390(8) . ?
C01O C02Q 1.374(7) . ?
C01P C01Z 1.397(7) . ?
C01P C021 1.506(7) . ?
C01P C039 1.405(7) . ?
C01Q C02L 1.397(7) . ?
C01R C01S 1.396(7) . ?
C01R C029 1.546(7) . ?
C01S H01S 0.9500 . ?
C01S C03H 1.406(8) . ?
C01T C023 1.409(7) . ?
C01T C026 1.396(7) . ?
C38 C39 1.508(8) . ?
C38 C33 1.387(7) . ?
C38 C37 1.400(8) . ?
C76 C77 1.411(7) . ?
C76 C02W 1.488(8) . ?
C76 C75 1.368(8) . ?
C66 C70 1.391(8) . ?
C66 C71 1.525(8) . ?
C66 C67 1.403(8) . ?
C77 C72 1.391(8) . ?
C22 C21 1.369(8) . ?
C22 C23 1.400(8) . ?
C22 C100 1.515(8) . ?
C01Z C031 1.395(7) . ?
C020 C024 1.495(7) . ?
C020 C02Z 1.400(8) . ?
C020 C03N 1.407(7) . ?
C021 H02A 0.9900 . ?
C021 H02B 0.9900 . ?
C021 C036 1.507(8) . ?
C48 C47 1.384(7) . ?
C48 C02W 1.526(7) . ?
C023 C024 1.515(7) . ?
C023 C03P 1.395(7) . ?
C024 H02C 0.9900 . ?
C024 H02D 0.9900 . ?
C47 H47 0.9500 . ?
C47 C46 1.384(8) . ?
C026 C030 1.508(8) . ?
C026 C047 1.410(7) . ?
C69 C70 1.403(7) . ?
C69 C79 1.510(8) . ?
C69 C68 1.378(8) . ?
C39 H39A 0.9900 . ?
C39 H39B 0.9900 . ?
C029 H02E 0.9900 . ?
C029 H02F 0.9900 . ?
C029 C02L 1.524(7) . ?
C02A H02G 0.9900 . ?
C02A H02H 0.9900 . ?
C02A C03B 1.503(8) . ?
C02B H02I 0.9500 . ?
C02B C03T 1.372(8) . ?
C46 C53 1.526(7) . ?
C36 C34 1.394(7) . ?
C36 C37 1.395(8) . ?
C36 C100 1.500(7) . ?
C02E C03D 1.522(7) . ?
C02E C03X 1.403(7) . ?
C02G C02Z 1.399(7) . ?
C02G C03F 1.404(7) . ?
C21 C19 1.401(9) . ?
C6 H6 0.9500 . ?
C6 C5 1.390(8) . ?
C02J C04I 1.523(8) . ?
O02K C110 1.183(8) . ?
C02L C02S 1.393(7) . ?
C02M C035 1.391(8) . ?
C02M C037 1.408(8) . ?
C71 H71A 0.9900 . ?
C71 H71B 0.9900 . ?
C71 C72 1.523(7) . ?
C02O H02O 0.9500 . ?
C02O C03B 1.377(7) . ?
C02O C03O 1.401(9) . ?
C02P H02P 0.9500 . ?
C02P C02Q 1.393(7) . ?
C02P C03H 1.386(9) . ?
C02Q C030 1.525(8) . ?
C02R H02R 0.9500 . ?
C02R C048 1.393(8) . ?
C02S H02S 0.9500 . ?
C02S C03T 1.402(8) . ?
C02T C036 1.411(8) . ?
C02T C03B 1.403(8) . ?
C78 C79 1.534(8) . ?
C78 C80 1.398(7) . ?
C34 H34 0.9500 . ?
C34 C35 1.386(8) . ?
C02W H02J 0.9900 . ?
C02W H02K 0.9900 . ?
C67 H67 0.9500 . ?
C67 C65 1.410(9) . ?
C5 C10 1.391(8) . ?
C5 C1 1.542(7) . ?
C030 H03A 0.9900 . ?
C030 H03B 0.9900 . ?
C031 C03I 1.525(8) . ?
C031 C040 1.411(7) . ?
C032 H032 0.9500 . ?
C032 C035 1.386(7) . ?
C032 C03Q 1.419(8) . ?
C10 H10 0.9500 . ?
C10 C9 1.384(7) . ?
C9 C11 1.505(8) . ?
C035 C03D 1.525(8) . ?
C036 C03U 1.413(7) . ?
C037 C03A 1.404(8) . ?
C037 C03I 1.495(8) . ?
O1 C37 1.314(7) . ?
C039 H039 0.9500 . ?
C039 C04F 1.385(8) . ?
C03A H03C 0.9500 . ?
C03A C03Q 1.376(8) . ?
C03D H03D 0.9900 . ?
C03D H03E 0.9900 . ?
C79 H79A 0.9900 . ?
C79 H79B 0.9900 . ?
C03F H03F 0.9500 . ?
C03F C03Z 1.391(9) . ?
O03G C42 1.334(12) . ?
C03H C04J 1.537(8) . ?
C03I H03G 0.9900 . ?
C03I H03H 0.9900 . ?
C33 H33 0.9500 . ?
C33 C35 1.393(8) . ?
C68 H68 0.9500 . ?
C68 C65 1.393(9) . ?
C72 C73 1.382(8) . ?
C03N H03N 0.9500 . ?
C03N C03Z 1.369(9) . ?
C03O C03U 1.375(9) . ?
C03O C04E 1.554(7) . ?
C03P H03P 0.9500 . ?
C03P C04N 1.377(9) . ?
C03Q C04L 1.543(8) . ?
C110 C99 1.622(11) . ?
C75 H75 0.9500 . ?
C75 C74 1.378(10) . ?
C03T C052 1.556(7) . ?
C03U H03U 0.9500 . ?
C35 C29 1.521(8) . ?
C19 C18 1.527(9) . ?
C19 C20 1.377(9) . ?
C03X H03X 0.9500 . ?
C03X C048 1.398(8) . ?
C65 C62 1.527(10) . ?
C03Z C106 1.545(9) . ?
C040 H040 0.9500 . ?
C040 C04F 1.385(8) . ?
C23 H23 0.9500 . ?
C23 C24 1.376(10) . ?
C82 H82 0.9500 . ?
C82 C81 1.404(10) . ?
C043 H043 1.0000 . ?
C043 C83 1.501(9) . ?
C043 C04O 1.470(11) . ?
C1 C2 1.555(10) . ?
C1 C3 1.500(10) . ?
C1 C4 1.501(10) . ?
C80 H80 0.9500 . ?
C80 C81 1.388(10) . ?
C18 H18A 0.9900 . ?
C18 H18B 0.9900 . ?
C18 C16 1.502(11) . ?
C047 H047 0.9500 . ?
C047 C04N 1.382(9) . ?
C048 C051 1.535(7) . ?
C83 H83A 0.9800 . ?
C83 H83B 0.9800 . ?
C83 H83C 0.9800 . ?
C17 C16 1.407(9) . ?
C17 C12 1.379(11) . ?
C11 H11A 0.9900 . ?
C11 H11B 0.9900 . ?
C11 C12 1.513(10) . ?
C16 C15 1.368(10) . ?
C53 C55 1.588(13) . ?
C53 C52 1.509(10) . ?
C53 C54 1.520(11) . ?
C04E C108 1.490(14) . ?
C04E C92 1.466(14) . ?
C04E C103 1.578(17) . ?
C04E C93 1.530(15) . ?
C04E C89 1.561(16) . ?
C04E C90 1.425(14) . ?
C04F C04K 1.581(8) . ?
C04G H04A 0.9800 . ?
C04G H04B 0.9800 . ?
C04G H04C 0.9800 . ?
C04G C056 1.547(11) . ?
C81 C94 1.552(9) . ?
C04I H04D 0.9800 . ?
C04I H04E 0.9800 . ?
C04I H04F 0.9800 . ?
C04J C053 1.450(11) . ?
C04J C05C 1.542(10) . ?
C04J C05W 1.545(10) . ?
C04K C04V 1.519(11) . ?
C04K C04Y 1.566(11) . ?
C04K C05E 1.515(10) . ?
C04L C05A 1.519(12) . ?
C04L C05G 1.542(11) . ?
C04L C05U 1.444(13) . ?
C04M H04G 0.9800 . ?
C04M H04H 0.9800 . ?
C04M H04I 0.9800 . ?
C04M C051 1.511(10) . ?
C04N C056 1.544(8) . ?
C04O H04J 0.9800 . ?
C04O H04K 0.9800 . ?
C04O H04L 0.9800 . ?
C04P H04M 0.9800 . ?
C04P H04N 0.9800 . ?
C04P H04O 0.9800 . ?
C04P C051 1.518(11) . ?
C15 H15 0.9500 . ?
C15 C14 1.456(14) . ?
C2 H2A 0.9800 . ?
C2 H2B 0.9800 . ?
C2 H2C 0.9800 . ?
C3 H3A 0.9800 . ?
C3 H3B 0.9800 . ?
C3 H3C 0.9800 . ?
C04T H04P 0.9800 . ?
C04T H04Q 0.9800 . ?
C04T H04R 0.9800 . ?
C04T C04W 1.467(12) . ?
C20 H20 0.9500 . ?
C20 C24 1.382(10) . ?
C04V H04S 0.9800 . ?
C04V H04T 0.9800 . ?
C04V H04U 0.9800 . ?
C04W H04W 1.0000 . ?
C04W C059 1.483(11) . ?
C4 H4A 0.9800 . ?
C4 H4B 0.9800 . ?
C4 H4C 0.9800 . ?
C04Y H04V 0.9800 . ?
C04Y H04X 0.9800 . ?
C04Y H04Y 0.9800 . ?
C12 C13 1.412(9) . ?
C73 H73 0.9500 . ?
C73 C74 1.390(10) . ?
C051 C05L 1.550(11) . ?
C052 C05T 1.455(11) . ?
C052 C95 1.345(13) . ?
C052 C109 1.689(17) . ?
C052 C10A 1.71(3) . ?
C053 H05A 0.9800 . ?
C053 H05B 0.9800 . ?
C053 H05C 0.9800 . ?
C054 H05D 0.9800 . ?
C054 H05E 0.9800 . ?
C054 H05F 0.9800 . ?
C054 C056 1.481(12) . ?
C055 H2 0.9800 . ?
C055 H 0.9800 . ?
C055 HA 0.9800 . ?
C055 C05I 1.438(11) . ?
C056 C05S 1.523(13) . ?
C74 C56 1.534(10) . ?
C55 H55A 0.9800 . ?
C55 H55B 0.9800 . ?
C55 H55C 0.9800 . ?
C059 H05G 0.9800 . ?
C059 H05H 0.9800 . ?
C059 H05I 0.9800 . ?
C05A H05J 0.9800 . ?
C05A H05K 0.9800 . ?
C05A H05L 0.9800 . ?
C13 H13 0.9500 . ?
C13 C14 1.373(12) . ?
C05C H05M 0.9800 . ?
C05C H05N 0.9800 . ?
C05C H05O 0.9800 . ?
C52 H52A 0.9800 . ?
C52 H52B 0.9800 . ?
C52 H52C 0.9800 . ?
C05E H05P 0.9800 . ?
C05E H05Q 0.9800 . ?
C05E H05R 0.9800 . ?
C24 C27 1.516(10) . ?
C05G H05S 0.9800 . ?
C05G H05T 0.9800 . ?
C05G H05U 0.9800 . ?
C30 H30A 0.9800 . ?
C30 H30B 0.9800 . ?
C30 H30C 0.9800 . ?
C30 C29 1.485(10) . ?
C05I N05P 1.155(10) . ?
C106 C97 1.649(15) . ?
C106 C107 1.465(12) . ?
C106 C101 1.507(13) . ?
C54 H54A 0.9800 . ?
C54 H54B 0.9800 . ?
C54 H54C 0.9800 . ?
C05L H05V 0.9800 . ?
C05L H05W 0.9800 . ?
C05L H05X 0.9800 . ?
C14 C87 1.564(12) . ?
C62 C61 1.471(14) . ?
C62 C60 1.602(15) . ?
C62 C64 1.469(16) . ?
C62 C63 1.82(2) . ?
C87 C85 1.512(16) . ?
C87 C86 1.477(16) . ?
C87 C88 1.585(14) . ?
C32 H32A 0.9800 . ?
C32 H32B 0.9800 . ?
C32 H32C 0.9800 . ?
C32 C29 1.386(11) . ?
C29 C31 1.632(17) . ?
C05S H05Y 0.9800 . ?
C05S HB 0.9800 . ?
C05S HC 0.9800 . ?
C05T H05Z 0.9800 . ?
C05T HD 0.9800 . ?
C05T HE 0.9800 . ?
C05U H05 0.9800 . ?
C05U HF 0.9800 . ?
C05U HG 0.9800 . ?
C94 C104 1.399(15) . ?
C94 C102 1.74(2) . ?
C94 C105 1.456(17) . ?
C94 C96 1.372(18) . ?
C94 C91 1.750(19) . ?
C94 C98 1.483(16) . ?
C05W H1 0.9800 . ?
C05W HH 0.9800 . ?
C05W HI 0.9800 . ?
C58 H58A 0.9800 . ?
C58 H58B 0.9800 . ?
C58 H58C 0.9800 . ?
C58 C56 1.419(14) . ?
C56 C57 1.520(16) . ?
C56 C59 1.566(12) . ?
C41 H41A 0.9800 . ?
C41 H41B 0.9800 . ?
C41 H41C 0.9800 . ?
C41 C42 1.475(16) . ?
C85 H85A 0.9800 . ?
C85 H85B 0.9800 . ?
C85 H85C 0.9800 . ?
C97 H97A 0.9800 . ?
C97 H97B 0.9800 . ?
C97 H97C 0.9800 . ?
C61 H61A 0.9800 . ?
C61 H61B 0.9800 . ?
C61 H61C 0.9800 . ?
C57 H57A 0.9800 . ?
C57 H57B 0.9800 . ?
C57 H57C 0.9800 . ?
C43 H43A 0.9800 . ?
C43 H43B 0.9800 . ?
C43 H43C 0.9800 . ?
C43 C44 1.509(14) . ?
C28 H28A 0.9800 . ?
C28 H28B 0.9800 . ?
C28 H28C 0.9800 . ?
C28 C27 1.449(16) . ?
C42 C40 1.67(2) . ?
C95 H95A 0.9800 . ?
C95 H95B 0.9800 . ?
C95 H95C 0.9800 . ?
C107 H10A 0.9800 . ?
C107 H10B 0.9800 . ?
C107 H10C 0.9800 . ?
C99 H99A 0.9800 . ?
C99 H99B 0.9800 . ?
C99 H99C 0.9800 . ?
C59 H59A 0.9800 . ?
C59 H59B 0.9800 . ?
C59 H59C 0.9800 . ?
C27 C25 1.520(19) . ?
C27 C26 1.49(2) . ?
C86 H86A 0.9800 . ?
C86 H86B 0.9800 . ?
C86 H86C 0.9800 . ?
C88 H88A 0.9800 . ?
C88 H88B 0.9800 . ?
C88 H88C 0.9800 . ?
C109 H10D 0.9800 . ?
C109 H10E 0.9800 . ?
C109 H10F 0.9800 . ?
C101 H10G 0.9801 . ?
C101 H10H 0.9799 . ?
C101 H10I 0.9800 . ?
C31 H31A 0.9800 . ?
C31 H31B 0.9800 . ?
C31 H31C 0.9800 . ?
C60 H60A 0.9800 . ?
C60 H60B 0.9800 . ?
C60 H60C 0.9800 . ?
C64 H64A 0.9800 . ?
C64 H64B 0.9800 . ?
C64 H64C 0.9800 . ?
C44 C45 1.903(19) . ?
C44 C31A 1.421(16) . ?
C40 H40A 0.9800 . ?
C40 H40B 0.9800 . ?
C40 H40C 0.9800 . ?
C25 H25A 0.9800 . ?
C25 H25B 0.9800 . ?
C25 H25C 0.9800 . ?
C26 H26A 0.9800 . ?
C26 H26B 0.9800 . ?
C26 H26C 0.9800 . ?
C108 H10J 0.9800 . ?
C108 H10K 0.9800 . ?
C108 H10L 0.9800 . ?
C92 H92A 0.9800 . ?
C92 H92B 0.9800 . ?
C92 H92C 0.9800 . ?
C103 H10M 0.9800 . ?
C103 H10N 0.9800 . ?
C103 H10O 0.9800 . ?
C93 H93A 0.9800 . ?
C93 H93B 0.9800 . ?
C93 H93C 0.9800 . ?
C89 H89A 0.9800 . ?
C89 H89B 0.9800 . ?
C89 H89C 0.9800 . ?
C90 H90A 0.9800 . ?
C90 H90B 0.9800 . ?
C90 H90C 0.9800 . ?
C63 H63A 0.9800 . ?
C63 H63B 0.9800 . ?
C63 H63C 0.9800 . ?
C100 H10P 0.9900 . ?
C100 H10Q 0.9900 . ?
C45 H45A 0.9800 . ?
C45 H45B 0.9800 . ?
C45 H45C 0.9800 . ?
C10A H10R 0.9800 . ?
C10A H10S 0.9800 . ?
C10A H10T 0.9800 . ?
C104 H10U 0.9800 . ?
C104 H10V 0.9800 . ?
C104 H10W 0.9800 . ?
C102 H10X 0.9800 . ?
C102 H10Y 0.9800 . ?
C102 HJ 0.9800 . ?
C105 H10Z 0.9800 . ?
C105 HK 0.9800 . ?
C105 HL 0.9800 . ?
C96 H96A 0.9800 . ?
C96 H96B 0.9800 . ?
C96 H96C 0.9800 . ?
C91 H91A 0.9800 . ?
C91 H91B 0.9800 . ?
C91 H91C 0.9800 . ?
C98 H98A 0.9800 . ?
C98 H98B 0.9800 . ?
C98 H98C 0.9800 . ?
C31A H31D 0.9800 . ?
C31A H31E 0.9800 . ?
C31A H31F 0.9800 . ?

loop_
_geom_torsion_atom_site_label_1
_geom_torsion_atom_site_label_2
_geom_torsion_atom_site_label_3
_geom_torsion_atom_site_label_4
_geom_torsion
_geom_torsion_site_symmetry_1
_geom_torsion_site_symmetry_2
_geom_torsion_site_symmetry_3
_geom_torsion_site_symmetry_4
_geom_torsion_publ_flag
Ti1 Ti2 O00S C043 -41.3(9) . . . . ?
Ti1 Ti2 O00T C02T -119.1(4) . . . . ?
Ti1 O009 C014 O009 177.4(2) . . . 2_656 ?
Ti1 O009 C014 C012 -2.6(2) . . . . ?
Ti1 O00B C012 O00B -178.9(2) 2_656 . . 2_656 ?
Ti1 O00B C012 C014 1.1(2) 2_656 . . . ?
Ti1 O00C C84 C01M 101.3(5) . . . . ?
Ti1 O00C C84 C78 -78.8(6) . . . . ?
Ti1 O00H C77 C76 121.7(5) . . . . ?
Ti1 O00H C77 C72 -60.3(7) . . . . ?
Ti1 O00W C70 C66 -77.5(6) . . . . ?
Ti1 O00W C70 C69 98.6(6) . . . . ?
Ti4 Ti3 O010 C49 49.7(8) . . . . ?
Ti4 O00D C01C C01J 111.9(5) . . . . ?
Ti4 O00D C01C C02E -66.5(6) . . . . ?
Ti4 O00E C019 O00I 178.3(3) . . . . ?
Ti4 O00E C019 C01A -0.2(4) . . . . ?
Ti4 O00F C01A O00L -178.9(3) . . . . ?
Ti4 O00F C01A C019 0.1(4) . . . . ?
Ti4 O00K C01Z C01P 110.4(5) . . . . ?
Ti4 O00K C01Z C031 -70.0(7) . . . . ?
Ti4 O00Z C02M C035 98.0(6) . . . . ?
Ti4 O00Z C02M C037 -79.2(6) . . . . ?
Ti5 Ti6 O015 C02Z -119.3(5) . . . . ?
Ti5 Ti6 O01B C04W -43.2(13) . . . . ?
Ti5 O00I C019 O00E 179.5(3) . . . . ?
Ti5 O00I C019 C01A -2.1(4) . . . . ?
Ti5 O00L C01A O00F -179.7(4) . . . . ?
Ti5 O00L C01A C019 1.3(4) . . . . ?
Ti5 O3 C01T C023 102.6(5) . . . . ?
Ti5 O3 C01T C026 -76.2(7) . . . . ?
Ti5 O00O C01Q C01H 117.8(5) . . . . ?
Ti5 O00O C01Q C02L -65.4(7) . . . . ?
Ti5 O00P C01O C01R -77.6(6) . . . . ?
Ti5 O00P C01O C02Q 98.6(6) . . . . ?
Ti2 Ti1 O00A Ti3 -149.6(4) . . . . ?
Ti2 Ti1 O00H C77 -89.1(5) . . . . ?
Ti2 Ti1 O00W C70 -121.7(5) . . . . ?
Ti2 Ti3 O010 C49 -115.2(7) . . . . ?
Ti2 O00C C84 C01M -82.0(5) . . . . ?
Ti2 O00C C84 C78 97.9(5) . . . . ?
Ti2 O00S C043 C83 132.2(7) . . . . ?
Ti2 O00S C043 C04O -101.5(9) . . . . ?
Ti2 O00T C02T C036 -98.6(6) . . . . ?
Ti2 O00T C02T C03B 83.7(6) . . . . ?
Ti2 O4 C02J O2 -15.5(9) . . . . ?
Ti2 O4 C02J C04I 163.0(4) . . . . ?
Ti3 Ti4 O00G Ti2 -149.7(4) . . . . ?
Ti3 Ti4 O00K C01Z -93.8(4) . . . . ?
Ti3 Ti4 O00Z C02M -123.2(5) . . . . ?
Ti3 Ti2 O00S C043 76.9(8) . . . . ?
Ti3 Ti2 O00T C02T 167.0(4) . . . . ?
Ti3 O00D C01C C01J -72.8(6) . . . . ?
Ti3 O00D C01C C02E 108.8(5) . . . . ?
Ti3 O2 C02J O4 3.8(8) . . . . ?
Ti3 O2 C02J C04I -174.8(4) . . . . ?
Ti3 O010 C49 C50 -59.2(10) . . . . ?
Ti3 O010 C49 C48 121.1(7) . . . . ?
Ti3 O7 C44 C43 137.6(17) . . . . ?
Ti3 O7 C44 C45 -96(2) . . . . ?
Ti3 O7 C44 C31A -8(3) . . . . ?
Ti8 Ti7 O02K C110 -61.6(7) . . . . ?
Ti8 Ti7 O1 C37 24.7(19) . . . . ?
Ti8 O00J C01D O00J 175.6(2) . . . 2_656 ?
Ti8 O00J C01D C017 -4.4(2) . . . . ?
Ti8 O00Q C8 C7 114.2(5) . . . . ?
Ti8 O00Q C8 C9 -68.8(7) . . . . ?
Ti8 O00R C017 O00R -176.4(2) . . . 2_656 ?
Ti8 O00R C017 C01D 3.6(2) . . . . ?
Ti8 O00V C21 C22 107.9(5) . . . . ?
Ti8 O00V C21 C19 -73.1(7) . . . . ?
Ti8 O011 C17 C16 99.6(8) . . . . ?
Ti8 O011 C17 C12 -77.5(8) . . . . ?
Ti6 Ti5 O00M Ti7 -151.2(5) . . . . ?
Ti6 Ti5 O00O C01Q -94.4(4) . . . . ?
Ti6 Ti5 O00P C01O -119.3(4) . . . . ?
Ti6 Ti7 O02K C110 9.1(7) . . . . ?
Ti6 Ti7 O1 C37 -105.0(17) . . . . ?
Ti6 O3 C01T C023 -80.2(6) . . . . ?
Ti6 O3 C01T C026 101.1(5) . . . . ?
Ti6 O015 C02Z C020 83.9(7) . . . . ?
Ti6 O015 C02Z C02G -103.2(6) . . . . ?
Ti6 O016 C110 Ti7 -9.3(6) . . . . ?
Ti6 O016 C110 O02K -6.1(14) . . . . ?
Ti6 O016 C110 C99 158.7(6) . . . . ?
Ti6 O01B C04W C04T -101.7(13) . . . . ?
Ti6 O01B C04W C059 133.7(11) . . . . ?
Ti7 Ti8 O00Q C8 -96.4(5) . . . . ?
Ti7 Ti8 O00Y Ti6 -147.7(5) . . . . ?
Ti7 Ti8 O011 C17 -123.4(6) . . . . ?
Ti7 Ti6 O015 C02Z 165.7(5) . . . . ?
Ti7 Ti6 O01B C04W 74.4(13) . . . . ?
Ti7 O00V C21 C22 -75.0(6) . . . . ?
Ti7 O00V C21 C19 104.0(6) . . . . ?
Ti7 O02K C110 O016 -5.4(14) . . . . ?
Ti7 O02K C110 C99 -170.0(7) . . . . ?
Ti7 O1 C37 C38 139.6(15) . . . . ?
Ti7 O1 C37 C36 -46(2) . . . . ?
Ti7 O03G C42 C41 -16(2) . . . . ?
Ti7 O03G C42 C40 174.0(11) . . . . ?
O009 Ti1 O00A Ti2 -91.23(14) . . . . ?
O009 Ti1 O00A Ti3 119.1(3) . . . . ?
O009 Ti1 O00H C77 -173.6(5) . . . . ?
O009 Ti1 O00W C70 -0.6(9) . . . . ?
O00A Ti1 O00H C77 -87.5(5) . . . . ?
O00A Ti1 O00W C70 -161.1(5) . . . . ?
O00A Ti2 O00S C043 7.7(11) . . . . ?
O00A Ti2 O00T C02T -153.9(4) . . . . ?
O00A Ti3 O010 C49 -113.7(8) . . . . ?
O00B Ti1 O00A Ti2 -41.2(4) 2_656 . . . ?
O00B Ti1 O00A Ti3 169.1(3) 2_656 . . . ?
O00B Ti1 O00H C77 109.4(5) 2_656 . . . ?
O00B Ti1 O00W C70 -1.5(5) 2_656 . . . ?
O00B C012 C014 O009 -179.0(2) 2_656 . . 2_656 ?
O00B C012 C014 O009 1.0(2) 2_656 . . . ?
O00B C012 C014 O009 1.0(2) . . . 2_656 ?
O00B C012 C014 O009 -179.0(2) . . . . ?
O00C Ti1 O00A Ti2 0.87(13) . . . . ?
O00C Ti1 O00A Ti3 -148.8(4) . . . . ?
O00C Ti1 O00W C70 -86.1(5) . . . . ?
O00C Ti2 O00S C043 -58.0(8) . . . . ?
O00C Ti2 O00T C02T -79.5(5) . . . . ?
O00C C84 C01M C02A 0.5(7) . . . . ?
O00C C84 C01M C82 -179.8(5) . . . . ?
O00C C84 C78 C79 -1.1(8) . . . . ?
O00C C84 C78 C80 179.3(5) . . . . ?
O00D Ti4 O00G Ti2 -137.4(4) . . . . ?
O00D Ti4 O00G Ti3 12.31(14) . . . . ?
O00D Ti4 O00Z C02M -86.1(5) . . . . ?
O00D Ti3 O010 C49 73.0(8) . . . . ?
O00D C01C C01J C018 1.6(7) . . . . ?
O00D C01C C01J C02R -178.8(5) . . . . ?
O00D C01C C02E C03D -4.5(8) . . . . ?
O00D C01C C02E C03X 179.2(5) . . . . ?
O00E Ti4 O00G Ti2 135.2(3) . . . . ?
O00E Ti4 O00G Ti3 -75.06(15) . . . . ?
O00E Ti4 O00K C01Z -166.8(4) . . . . ?
O00E Ti4 O00Z C02M 5.2(9) . . . . ?
O00E C019 C01A O00F 0.1(5) . . . . ?
O00E C019 C01A O00L 179.2(4) . . . . ?
O00F Ti4 O00G Ti2 -162.6(3) . . . . ?
O00F Ti4 O00G Ti3 -12.8(4) . . . . ?
O00F Ti4 O00K C01Z 116.3(4) . . . . ?
O00F Ti4 O00Z C02M -3.7(5) . . . . ?
O00G Ti4 O00K C01Z -75.8(4) . . . . ?
O00G Ti4 O00Z C02M -162.4(5) . . . . ?
O00G Ti2 O00S C043 110.9(8) . . . . ?
O00G Ti2 O00T C02T 129.8(5) . . . . ?
O00G Ti3 O010 C49 13.5(12) . . . . ?
O00H Ti1 O00A Ti2 -178.43(14) . . . . ?
O00H Ti1 O00A Ti3 31.9(4) . . . . ?
O00H Ti1 O00W C70 94.4(5) . . . . ?
O00H C77 C72 C71 -11.7(9) . . . . ?
O00H C77 C72 C73 -179.8(6) . . . . ?
O00I Ti5 O00M Ti6 -86.70(16) . . . . ?
O00I Ti5 O00M Ti7 122.1(4) . . . . ?
O00I Ti5 O00O C01Q -173.9(4) . . . . ?
O00I Ti5 O00P C01O 5.2(8) . . . . ?
O00I C019 C01A O00F -178.6(4) . . . . ?
O00I C019 C01A O00L 0.5(5) . . . . ?
O00J Ti8 O00Q C8 -169.7(5) . . . . ?
O00J Ti8 O00Y Ti6 133.4(3) . . . . ?
O00J Ti8 O00Y Ti7 -78.87(16) . . . . ?
O00J Ti8 O011 C17 6.6(10) . . . . ?
O00K Ti4 O00G Ti2 49.1(4) . . . . ?
O00K Ti4 O00G Ti3 -161.19(15) . . . . ?
O00K Ti4 O00Z C02M 91.6(5) . . . . ?
O00K C01Z C031 C03I -9.4(9) . . . . ?
O00K C01Z C031 C040 177.3(5) . . . . ?
O00L Ti5 O00M Ti6 -33.3(4) . . . . ?
O00L Ti5 O00M Ti7 175.5(3) . . . . ?
O00L Ti5 O00O C01Q 109.3(4) . . . . ?
O00L Ti5 O00P C01O -0.3(4) . . . . ?
O00M Ti5 O00O C01Q -87.1(4) . . . . ?
O00M Ti5 O00P C01O -158.9(4) . . . . ?
O00M Ti6 O015 C02Z -153.5(5) . . . . ?
O00M Ti6 O01B C04W 11.6(16) . . . . ?
O00M Ti7 O02K C110 52.0(7) . . . . ?
O00M Ti7 O1 C37 -121.9(17) . . . . ?
O3 Ti5 O00M Ti6 4.91(15) . . . . ?
O3 Ti5 O00M Ti7 -146.3(4) . . . . ?
O3 Ti5 O00P C01O -84.1(5) . . . . ?
O3 Ti6 O015 C02Z -79.7(5) . . . . ?
O3 Ti6 O01B C04W -58.1(12) . . . . ?
O3 C01T C023 C024 -1.5(7) . . . . ?
O3 C01T C023 C03P 176.7(5) . . . . ?
O3 C01T C026 C030 3.5(8) . . . . ?
O3 C01T C026 C047 -176.4(5) . . . . ?
O00O Ti5 O00M Ti6 -172.72(15) . . . . ?
O00O Ti5 O00M Ti7 36.1(4) . . . . ?
O00O Ti5 O00P C01O 95.6(5) . . . . ?
O00O C01Q C02L C029 -9.4(8) . . . . ?
O00O C01Q C02L C02S 178.6(5) . . . . ?
O00P Ti5 O00M Ti6 89.35(18) . . . . ?
O00P Ti5 O00M Ti7 -61.9(4) . . . . ?
O00P Ti5 O00O C01Q 20.7(4) . . . . ?
O00P C01O C01R C01S 179.1(4) . . . . ?
O00P C01O C01R C029 9.7(7) . . . . ?
O00P C01O C02Q C02P -179.2(5) . . . . ?
O00P C01O C02Q C030 -2.9(7) . . . . ?
O00Q Ti8 O00Y Ti6 48.9(4) . . . . ?
O00Q Ti8 O00Y Ti7 -163.32(16) . . . . ?
O00Q Ti8 O011 C17 91.0(6) . . . . ?
O00Q C8 C9 C10 -178.6(5) . . . . ?
O00Q C8 C9 C11 -5.8(9) . . . . ?
O00R Ti8 O00Q C8 113.4(5) . . . . ?
O00R Ti8 O00Y Ti6 -167.4(3) . . . . ?
O00R Ti8 O00Y Ti7 -19.7(5) . . . . ?
O00R Ti8 O011 C17 -3.1(6) . . . . ?
O00R C017 C01D O00J 0.5(2) 2_656 . . 2_656 ?
O00R C017 C01D O00J 0.5(2) . . . . ?
O00R C017 C01D O00J -179.5(2) 2_656 . . . ?
O00R C017 C01D O00J -179.5(2) . . . 2_656 ?
O00S Ti2 O00T C02T 19.4(5) . . . . ?
O00T Ti2 O00S C043 -153.0(8) . . . . ?
O00T C02T C036 C021 2.1(7) . . . . ?
O00T C02T C036 C03U -175.8(5) . . . . ?
O00T C02T C03B C02A -1.4(8) . . . . ?
O00T C02T C03B C02O 177.5(5) . . . . ?
O4 Ti2 O00S C043 28.0(8) . . . . ?
O00V Ti8 O00Y Ti6 -137.7(4) . . . . ?
O00V Ti8 O00Y Ti7 10.05(16) . . . . ?
O00V Ti8 O011 C17 -86.6(6) . . . . ?
O00V Ti7 O02K C110 -100.4(7) . . . . ?
O00V Ti7 O1 C37 54.9(18) . . . . ?
O00V C21 C19 C18 2.5(10) . . . . ?
O00V C21 C19 C20 -179.3(6) . . . . ?
O00W Ti1 O00A Ti2 84.14(16) . . . . ?
O00W Ti1 O00A Ti3 -65.5(4) . . . . ?
O00W Ti1 O00H C77 20.4(5) . . . . ?
O2 Ti3 O010 C49 158.8(8) . . . . ?
O00Y Ti8 O00Q C8 -80.3(5) . . . . ?
O00Y Ti8 O011 C17 -162.6(6) . . . . ?
O00Y Ti6 O015 C02Z 129.4(5) . . . . ?
O00Y Ti6 O01B C04W 109.0(12) . . . . ?
O00Y Ti7 O02K C110 -26.2(7) . . . . ?
O00Y Ti7 O1 C37 -17(2) . . . . ?
O00Z Ti4 O00G Ti2 -48.0(4) . . . . ?
O00Z Ti4 O00G Ti3 101.73(16) . . . . ?
O00Z Ti4 O00K C01Z 28.4(4) . . . . ?
O00Z C02M C035 C032 179.9(5) . . . . ?
O00Z C02M C035 C03D -3.0(7) . . . . ?
O00Z C02M C037 C03A -178.6(5) . . . . ?
O00Z C02M C037 C03I 10.7(8) . . . . ?
O010 C49 C48 C47 169.0(5) . . . . ?
O010 C49 C48 C02W -13.9(8) . . . . ?
O011 Ti8 O00Q C8 25.0(5) . . . . ?
O011 Ti8 O00Y Ti6 -49.3(4) . . . . ?
O011 Ti8 O00Y Ti7 98.40(18) . . . . ?
O011 C17 C16 C18 -4.9(10) . . . . ?
O011 C17 C16 C15 178.1(7) . . . . ?
O011 C17 C12 C11 12.0(11) . . . . ?
O011 C17 C12 C13 -179.6(7) . . . . ?
O7 Ti3 O010 C49 -25.9(8) . . . . ?
O015 Ti6 O01B C04W -154.3(12) . . . . ?
O016 Ti6 O015 C02Z 30.3(14) . . . . ?
O016 Ti6 O01B C04W 27.3(12) . . . . ?
C018 C50 C49 O010 14.4(8) . . . . ?
C018 C50 C49 C48 -165.8(5) . . . . ?
C018 C50 C51 C46 174.5(5) . . . . ?
C018 C01J C02R C048 180.0(5) . . . . ?
O01B Ti6 O015 C02Z 21.4(5) . . . . ?
C01C C01J C02R C048 0.3(8) . . . . ?
C01C C02E C03D C035 97.7(6) . . . . ?
C01C C02E C03X C048 -1.3(9) . . . . ?
C50 C018 C01J C01C 103.0(5) . . . . ?
C50 C018 C01J C02R -76.7(6) . . . . ?
C50 C49 C48 C47 -10.8(8) . . . . ?
C50 C49 C48 C02W 166.3(5) . . . . ?
C50 C51 C46 C47 -6.0(8) . . . . ?
C50 C51 C46 C53 177.3(6) . . . . ?
C01F C7 C8 O00Q 3.3(8) . . . . ?
C01F C7 C8 C9 -173.6(5) . . . . ?
C01F C7 C6 C5 173.7(5) . . . . ?
C01F C02G C02Z O015 5.1(8) . . . . ?
C01F C02G C02Z C020 177.7(5) . . . . ?
C01F C02G C03F C03Z -177.5(6) . . . . ?
C49 C50 C51 C46 -3.0(8) . . . . ?
C49 C48 C47 C46 1.2(9) . . . . ?
C49 C48 C02W C76 88.0(6) . . . . ?
C01H C01Q C02L C029 167.2(5) . . . . ?
C01H C01Q C02L C02S -4.7(9) . . . . ?
C01H C02B C03T C02S -0.9(11) . . . . ?
C01H C02B C03T C052 -178.1(7) . . . . ?
C51 C50 C49 O010 -168.1(5) . . . . ?
C51 C50 C49 C48 11.6(8) . . . . ?
C51 C46 C53 C55 115.4(7) . . . . ?
C51 C46 C53 C52 -2.7(11) . . . . ?
C51 C46 C53 C54 -126.4(7) . . . . ?
C01J C018 C50 C49 -77.5(6) . . . . ?
C01J C018 C50 C51 105.1(5) . . . . ?
C01J C01C C02E C03D 177.1(5) . . . . ?
C01J C01C C02E C03X 0.9(8) . . . . ?
C01J C02R C048 C03X -0.6(9) . . . . ?
C01J C02R C048 C051 -179.9(6) . . . . ?
C7 C01F C02G C02Z 101.9(6) . . . . ?
C7 C01F C02G C03F -80.6(6) . . . . ?
C7 C8 C9 C10 -1.7(9) . . . . ?
C7 C8 C9 C11 171.1(6) . . . . ?
C7 C6 C5 C10 1.4(8) . . . . ?
C7 C6 C5 C1 -177.6(5) . . . . ?
C84 C01M C02A C03B 96.0(6) . . . . ?
C84 C01M C82 C81 -0.8(9) . . . . ?
C84 C78 C79 C69 95.3(6) . . . . ?
C84 C78 C80 C81 1.8(10) . . . . ?
C01M C84 C78 C79 178.9(5) . . . . ?
C01M C84 C78 C80 -0.7(8) . . . . ?
C01M C02A C03B C02O 88.5(6) . . . . ?
C01M C02A C03B C02T -92.5(6) . . . . ?
C01M C82 C81 C80 1.7(11) . . . . ?
C01M C82 C81 C94 -173.8(8) . . . . ?
C8 C7 C6 C5 -1.8(8) . . . . ?
C8 C9 C11 C12 94.5(8) . . . . ?
C01O C01R C01S C03H -0.5(8) . . . . ?
C01O C01R C029 C02L -56.6(7) . . . . ?
C01O C02Q C030 C026 -88.8(6) . . . . ?
C01P C01Z C031 C03I 170.2(6) . . . . ?
C01P C01Z C031 C040 -3.0(9) . . . . ?
C01P C021 C036 C02T 102.1(6) . . . . ?
C01P C021 C036 C03U -80.1(6) . . . . ?
C01P C039 C04F C040 -3.3(11) . . . . ?
C01P C039 C04F C04K 176.6(6) . . . . ?
C01Q C01H C39 C38 -145.3(5) . . . . ?
C01Q C01H C02B C03T -2.7(10) . . . . ?
C01Q C02L C02S C03T 0.9(10) . . . . ?
C01R C01O C02Q C02P -3.1(8) . . . . ?
C01R C01O C02Q C030 173.2(5) . . . . ?
C01R C01S C03H C02P -1.7(8) . . . . ?
C01R C01S C03H C04J 178.9(5) . . . . ?
C01R C029 C02L C01Q 97.5(6) . . . . ?
C01R C029 C02L C02S -90.6(7) . . . . ?
C01S C01R C029 C02L 134.1(5) . . . . ?
C01S C03H C04J C053 52.5(8) . . . . ?
C01S C03H C04J C05C -68.5(8) . . . . ?
C01S C03H C04J C05W 175.1(7) . . . . ?
C01T C023 C024 C020 100.4(6) . . . . ?
C01T C023 C03P C04N 1.4(9) . . . . ?
C01T C026 C030 C02Q 90.0(7) . . . . ?
C01T C026 C047 C04N -2.3(9) . . . . ?
C38 C33 C35 C34 5.7(10) . . . . ?
C38 C33 C35 C29 -176.3(7) . . . . ?
C76 C77 C72 C71 166.3(6) . . . . ?
C76 C77 C72 C73 -1.8(10) . . . . ?
C76 C75 C74 C73 3.5(15) . . . . ?
C76 C75 C74 C56 -172.5(9) . . . . ?
C66 C71 C72 C77 98.8(7) . . . . ?
C66 C71 C72 C73 -93.6(8) . . . . ?
C66 C67 C65 C68 -0.8(9) . . . . ?
C66 C67 C65 C62 176.7(7) . . . . ?
C77 C76 C02W C48 -143.5(5) . . . . ?
C77 C76 C75 C74 -5.1(12) . . . . ?
C77 C72 C73 C74 0.3(14) . . . . ?
C22 C21 C19 C18 -178.6(6) . . . . ?
C22 C21 C19 C20 -0.3(10) . . . . ?
C22 C23 C24 C20 -0.2(13) . . . . ?
C22 C23 C24 C27 -175.8(10) . . . . ?
C01Z C01P C021 C036 -146.2(5) . . . . ?
C01Z C01P C039 C04F -0.3(10) . . . . ?
C01Z C031 C03I C037 97.9(7) . . . . ?
C01Z C031 C040 C04F -0.8(10) . . . . ?
C020 C03N C03Z C03F 0.4(10) . . . . ?
C020 C03N C03Z C106 179.8(7) . . . . ?
C021 C01P C01Z O00K 6.4(8) . . . . ?
C021 C01P C01Z C031 -173.2(6) . . . . ?
C021 C01P C039 C04F 176.4(6) . . . . ?
C021 C036 C03U C03O 178.8(5) . . . . ?
C48 C47 C46 C51 7.0(9) . . . . ?
C48 C47 C46 C53 -176.2(6) . . . . ?
C023 C01T C026 C030 -175.2(5) . . . . ?
C023 C01T C026 C047 4.9(8) . . . . ?
C023 C03P C04N C047 1.1(11) . . . . ?
C023 C03P C04N C056 -170.8(7) . . . . ?
C024 C020 C02Z O015 -5.1(8) . . . . ?
C024 C020 C02Z C02G -177.9(5) . . . . ?
C024 C020 C03N C03Z 177.6(6) . . . . ?
C024 C023 C03P C04N 179.7(6) . . . . ?
C47 C48 C02W C76 -95.0(6) . . . . ?
C47 C46 C53 C55 -61.2(8) . . . . ?
C47 C46 C53 C52 -179.3(7) . . . . ?
C47 C46 C53 C54 56.9(9) . . . . ?
C026 C01T C023 C024 177.2(5) . . . . ?
C026 C01T C023 C03P -4.5(8) . . . . ?
C026 C047 C04N C03P -0.7(10) . . . . ?
C026 C047 C04N C056 170.9(7) . . . . ?
C69 C68 C65 C67 0.6(10) . . . . ?
C69 C68 C65 C62 -176.9(7) . . . . ?
C39 C01H C01Q O00O 8.8(7) . . . . ?
C39 C01H C01Q C02L -168.0(5) . . . . ?
C39 C01H C02B C03T 170.8(6) . . . . ?
C39 C38 C33 C35 -173.7(6) . . . . ?
C39 C38 C37 C36 167.9(5) . . . . ?
C39 C38 C37 O1 -17.7(9) . . . . ?
C029 C01R C01S C03H 169.4(5) . . . . ?
C029 C02L C02S C03T -171.4(6) . . . . ?
C02A C01M C82 C81 179.0(6) . . . . ?
C02B C01H C01Q O00O -177.6(5) . . . . ?
C02B C01H C01Q C02L 5.6(8) . . . . ?
C02B C01H C39 C38 41.4(7) . . . . ?
C02B C03T C052 C05T -152.1(9) . . . . ?
C02B C03T C052 C95 9.7(15) . . . . ?
C02B C03T C052 C109 108.2(9) . . . . ?
C02B C03T C052 C10A -58.1(13) . . . . ?
C36 C34 C35 C33 -6.1(10) . . . . ?
C36 C34 C35 C29 175.8(7) . . . . ?
C02E C01C C01J C018 179.9(5) . . . . ?
C02E C01C C01J C02R -0.4(8) . . . . ?
C02E C03X C048 C02R 1.2(9) . . . . ?
C02E C03X C048 C051 -179.5(6) . . . . ?
C70 C66 C71 C72 -60.4(7) . . . . ?
C70 C66 C67 C65 -2.7(9) . . . . ?
C70 C69 C79 C78 -84.8(6) . . . . ?
C70 C69 C68 C65 3.0(9) . . . . ?
C02G C01F C7 C8 -142.5(5) . . . . ?
C02G C01F C7 C6 42.0(7) . . . . ?
C02G C03F C03Z C03N -0.4(11) . . . . ?
C02G C03F C03Z C106 -179.8(7) . . . . ?
C21 C22 C23 C24 0.8(11) . . . . ?
C21 C22 C100 C36 99.9(6) . . . . ?
C21 C19 C18 C16 93.8(9) . . . . ?
C21 C19 C20 C24 0.9(13) . . . . ?
C6 C7 C8 O00Q 178.9(5) . . . . ?
C6 C7 C8 C9 2.0(8) . . . . ?
C6 C5 C10 C9 -1.2(9) . . . . ?
C6 C5 C1 C2 120.8(7) . . . . ?
C6 C5 C1 C3 0.3(9) . . . . ?
C6 C5 C1 C4 -123.8(7) . . . . ?
O02K Ti7 O1 C37 143.1(17) . . . . ?
C02L C02S C03T C02B 1.8(11) . . . . ?
C02L C02S C03T C052 178.9(7) . . . . ?
C02M C035 C03D C02E -88.2(6) . . . . ?
C02M C037 C03A C03Q -1.9(9) . . . . ?
C02M C037 C03I C031 -57.4(7) . . . . ?
C71 C66 C70 O00W 10.6(7) . . . . ?
C71 C66 C70 C69 -165.4(5) . . . . ?
C71 C66 C67 C65 169.3(6) . . . . ?
C71 C72 C73 C74 -168.0(9) . . . . ?
C02O C03O C03U C036 2.8(9) . . . . ?
C02O C03O C04E C108 52.8(13) . . . . ?
C02O C03O C04E C92 -177.3(11) . . . . ?
C02O C03O C04E C103 -64.8(12) . . . . ?
C02O C03O C04E C93 11.2(13) . . . . ?
C02O C03O C04E C89 111.3(11) . . . . ?
C02O C03O C04E C90 -122.9(14) . . . . ?
C02P C02Q C030 C026 87.5(6) . . . . ?
C02P C03H C04J C053 -126.8(8) . . . . ?
C02P C03H C04J C05C 112.2(7) . . . . ?
C02P C03H C04J C05W -4.2(9) . . . . ?
C02Q C01O C01R C01S 3.0(8) . . . . ?
C02Q C01O C01R C029 -166.4(5) . . . . ?
C02Q C02P C03H C01S 1.7(8) . . . . ?
C02Q C02P C03H C04J -179.0(5) . . . . ?
C02R C048 C051 C04M 1.5(10) . . . . ?
C02R C048 C051 C04P 123.7(8) . . . . ?
C02R C048 C051 C05L -118.0(7) . . . . ?
C02S C03T C052 C05T 30.8(13) . . . . ?
C02S C03T C052 C95 -167.4(12) . . . . ?
C02S C03T C052 C109 -68.9(10) . . . . ?
C02S C03T C052 C10A 124.8(12) . . . . ?
C02T C036 C03U C03O -3.3(8) . . . . ?
C78 C84 C01M C02A -179.4(5) . . . . ?
C78 C84 C01M C82 0.3(8) . . . . ?
C78 C80 C81 C82 -2.2(11) . . . . ?
C78 C80 C81 C94 173.0(8) . . . . ?
C34 C36 C37 C38 5.7(9) . . . . ?
C34 C36 C37 O1 -168.5(6) . . . . ?
C34 C36 C100 C22 102.6(6) . . . . ?
C34 C35 C29 C30 -174.3(8) . . . . ?
C34 C35 C29 C32 42.7(13) . . . . ?
C34 C35 C29 C31 -65.4(10) . . . . ?
C02W C76 C77 O00H 7.3(8) . . . . ?
C02W C76 C77 C72 -170.8(5) . . . . ?
C02W C76 C75 C74 170.0(8) . . . . ?
C02W C48 C47 C46 -175.8(5) . . . . ?
C67 C66 C70 O00W -177.5(5) . . . . ?
C67 C66 C70 C69 6.6(8) . . . . ?
C67 C66 C71 C72 127.9(6) . . . . ?
C67 C65 C62 C61 33.3(12) . . . . ?
C67 C65 C62 C60 -74.3(10) . . . . ?
C67 C65 C62 C64 -176.3(11) . . . . ?
C67 C65 C62 C63 119.9(11) . . . . ?
C5 C10 C9 C8 1.3(10) . . . . ?
C5 C10 C9 C11 -171.6(6) . . . . ?
C02Z C020 C024 C023 -88.3(6) . . . . ?
C02Z C020 C03N C03Z -0.2(9) . . . . ?
C02Z C02G C03F C03Z 0.1(9) . . . . ?
C030 C026 C047 C04N 177.9(6) . . . . ?
C031 C040 C04F C039 3.9(11) . . . . ?
C031 C040 C04F C04K -176.1(7) . . . . ?
C032 C035 C03D C02E 88.6(7) . . . . ?
C032 C03Q C04L C05A -59.7(10) . . . . ?
C032 C03Q C04L C05G -177.5(7) . . . . ?
C032 C03Q C04L C05U 62.4(9) . . . . ?
C10 C5 C1 C2 -58.1(8) . . . . ?
C10 C5 C1 C3 -178.7(7) . . . . ?
C10 C5 C1 C4 57.2(8) . . . . ?
C10 C9 C11 C12 -93.1(8) . . . . ?
C9 C11 C12 C17 -58.6(9) . . . . ?
C9 C11 C12 C13 133.2(8) . . . . ?
C035 C02M C037 C03A 4.4(8) . . . . ?
C035 C02M C037 C03I -166.3(5) . . . . ?
C035 C032 C03Q C03A 3.2(10) . . . . ?
C035 C032 C03Q C04L -179.8(6) . . . . ?
C036 C02T C03B C02A -179.1(5) . . . . ?
C036 C02T C03B C02O -0.1(8) . . . . ?
C037 C02M C035 C032 -3.0(8) . . . . ?
C037 C02M C035 C03D 174.0(5) . . . . ?
C037 C03A C03Q C032 -1.7(10) . . . . ?
C037 C03A C03Q C04L -178.5(6) . . . . ?
O1 Ti7 O02K C110 163.5(7) . . . . ?
C039 C01P C01Z O00K -176.8(5) . . . . ?
C039 C01P C01Z C031 3.6(9) . . . . ?
C039 C01P C021 C036 37.2(8) . . . . ?
C039 C04F C04K C04V -117.6(7) . . . . ?
C039 C04F C04K C04Y 125.1(8) . . . . ?
C039 C04F C04K C05E 0.7(11) . . . . ?
C03A C037 C03I C031 132.4(6) . . . . ?
C03A C03Q C04L C05A 117.1(8) . . . . ?
C03A C03Q C04L C05G -0.8(11) . . . . ?
C03A C03Q C04L C05U -120.8(9) . . . . ?
C03B C02O C03O C03U -0.9(9) . . . . ?
C03B C02O C03O C04E -179.9(6) . . . . ?
C03B C02T C036 C021 179.8(5) . . . . ?
C03B C02T C036 C03U 1.9(8) . . . . ?
C03D C02E C03X C048 -177.8(6) . . . . ?
C79 C69 C70 O00W -4.3(7) . . . . ?
C79 C69 C70 C66 171.6(5) . . . . ?
C79 C69 C68 C65 -175.3(6) . . . . ?
C79 C78 C80 C81 -177.9(7) . . . . ?
C03F C02G C02Z O015 -172.5(5) . . . . ?
C03F C02G C02Z C020 0.1(8) . . . . ?
C03F C03Z C106 C97 -64.9(10) . . . . ?
C03F C03Z C106 C107 45.6(13) . . . . ?
C03F C03Z C106 C101 -175.9(9) . . . . ?
O03G Ti7 O1 C37 -41.9(17) . . . . ?
C03H C02P C02Q C01O 0.7(8) . . . . ?
C03H C02P C02Q C030 -175.6(5) . . . . ?
C03I C031 C040 C04F -174.1(7) . . . . ?
C03I C037 C03A C03Q 168.8(6) . . . . ?
C33 C38 C39 C01H -92.0(6) . . . . ?
C33 C38 C37 C36 -6.2(9) . . . . ?
C33 C38 C37 O1 168.2(6) . . . . ?
C33 C35 C29 C30 7.7(13) . . . . ?
C33 C35 C29 C32 -135.3(9) . . . . ?
C33 C35 C29 C31 116.6(9) . . . . ?
C68 C69 C70 O00W 177.3(5) . . . . ?
C68 C69 C70 C66 -6.7(8) . . . . ?
C68 C69 C79 C78 93.5(6) . . . . ?
C68 C65 C62 C61 -149.3(8) . . . . ?
C68 C65 C62 C60 103.1(9) . . . . ?
C68 C65 C62 C64 1.1(14) . . . . ?
C68 C65 C62 C63 -62.7(13) . . . . ?
C37 C38 C39 C01H 94.3(6) . . . . ?
C37 C38 C33 C35 0.2(9) . . . . ?
C37 C36 C34 C35 0.6(9) . . . . ?
C37 C36 C100 C22 -81.7(7) . . . . ?
C72 C73 C74 C75 -1.1(16) . . . . ?
C72 C73 C74 C56 175.0(10) . . . . ?
C03N C020 C024 C023 93.9(6) . . . . ?
C03N C020 C02Z O015 172.6(5) . . . . ?
C03N C020 C02Z C02G -0.1(8) . . . . ?
C03N C03Z C106 C97 115.7(9) . . . . ?
C03N C03Z C106 C107 -133.8(10) . . . . ?
C03N C03Z C106 C101 4.7(13) . . . . ?
C03O C02O C03B C02A 178.6(5) . . . . ?
C03O C02O C03B C02T -0.4(9) . . . . ?
C03P C023 C024 C020 -77.8(7) . . . . ?
C03P C04N C056 C04G -53.2(10) . . . . ?
C03P C04N C056 C054 -175.5(8) . . . . ?
C03P C04N C056 C05S 66.3(9) . . . . ?
C03Q C032 C035 C02M -1.0(9) . . . . ?
C03Q C032 C035 C03D -177.8(6) . . . . ?
C110 Ti7 O1 C37 150.7(17) . . . . ?
C75 C76 C77 O00H -177.7(6) . . . . ?
C75 C76 C77 C72 4.2(9) . . . . ?
C75 C76 C02W C48 41.5(8) . . . . ?
C75 C74 C56 C58 -127.0(12) . . . . ?
C75 C74 C56 C57 110.7(12) . . . . ?
C75 C74 C56 C59 -3.2(17) . . . . ?
C03U C03O C04E C108 -126.2(11) . . . . ?
C03U C03O C04E C92 3.7(13) . . . . ?
C03U C03O C04E C103 116.2(12) . . . . ?
C03U C03O C04E C93 -167.8(11) . . . . ?
C03U C03O C04E C89 -67.7(11) . . . . ?
C03U C03O C04E C90 58.1(15) . . . . ?
C19 C18 C16 C17 -88.0(9) . . . . ?
C19 C18 C16 C15 88.8(9) . . . . ?
C19 C20 C24 C23 -0.6(14) . . . . ?
C19 C20 C24 C27 174.9(10) . . . . ?
C03X C02E C03D C035 -86.1(6) . . . . ?
C03X C048 C051 C04M -177.8(7) . . . . ?
C03X C048 C051 C04P -55.6(9) . . . . ?
C03X C048 C051 C05L 62.7(9) . . . . ?
C040 C031 C03I C037 -89.1(7) . . . . ?
C040 C04F C04K C04V 62.3(9) . . . . ?
C040 C04F C04K C04Y -55.0(9) . . . . ?
C040 C04F C04K C05E -179.4(8) . . . . ?
C23 C22 C21 O00V 178.5(5) . . . . ?
C23 C22 C21 C19 -0.5(9) . . . . ?
C23 C22 C100 C36 -77.6(7) . . . . ?
C23 C24 C27 C28 -17.2(19) . . . . ?
C23 C24 C27 C25 129.3(13) . . . . ?
C23 C24 C27 C26 -131.9(14) . . . . ?
C82 C01M C02A C03B -83.7(6) . . . . ?
C82 C81 C94 C104 -47.8(19) . . . . ?
C82 C81 C94 C102 -178.6(9) . . . . ?
C82 C81 C94 C105 88.1(12) . . . . ?
C82 C81 C94 C96 152.0(16) . . . . ?
C82 C81 C94 C91 -107.5(10) . . . . ?
C82 C81 C94 C98 -7.2(16) . . . . ?
C1 C5 C10 C9 177.8(6) . . . . ?
C80 C78 C79 C69 -85.1(6) . . . . ?
C80 C81 C94 C104 137.1(16) . . . . ?
C80 C81 C94 C102 6.3(14) . . . . ?
C80 C81 C94 C105 -87.0(14) . . . . ?
C80 C81 C94 C96 -23(2) . . . . ?
C80 C81 C94 C91 77.4(11) . . . . ?
C80 C81 C94 C98 177.7(13) . . . . ?
C18 C19 C20 C24 179.3(8) . . . . ?
C18 C16 C15 C14 -171.3(9) . . . . ?
C047 C026 C030 C02Q -90.2(6) . . . . ?
C047 C04N C056 C04G 135.3(8) . . . . ?
C047 C04N C056 C054 13.0(11) . . . . ?
C047 C04N C056 C05S -105.2(9) . . . . ?
C17 C16 C15 C14 5.5(13) . . . . ?
C17 C12 C13 C14 -2.9(15) . . . . ?
C11 C12 C13 C14 165.9(9) . . . . ?
C16 C17 C12 C11 -164.8(7) . . . . ?
C16 C17 C12 C13 3.6(12) . . . . ?
C16 C15 C14 C13 -4.9(15) . . . . ?
C16 C15 C14 C87 175.0(9) . . . . ?
C04E C03O C03U C036 -178.1(6) . . . . ?
C15 C14 C87 C85 67.9(13) . . . . ?
C15 C14 C87 C86 -176.6(11) . . . . ?
C15 C14 C87 C88 -50.3(15) . . . . ?
C20 C19 C18 C16 -84.5(9) . . . . ?
C20 C24 C27 C28 167.4(12) . . . . ?
C20 C24 C27 C25 -46.0(18) . . . . ?
C20 C24 C27 C26 52.7(18) . . . . ?
C12 C17 C16 C18 172.0(7) . . . . ?
C12 C17 C16 C15 -4.9(12) . . . . ?
C12 C13 C14 C15 3.5(16) . . . . ?
C12 C13 C14 C87 -176.4(10) . . . . ?
C73 C74 C56 C58 57.2(15) . . . . ?
C73 C74 C56 C57 -65.1(14) . . . . ?
C73 C74 C56 C59 -179.1(11) . . . . ?
C13 C14 C87 C85 -112.3(12) . . . . ?
C13 C14 C87 C86 3.3(16) . . . . ?
C13 C14 C87 C88 129.6(12) . . . . ?
C100 C22 C21 O00V 1.0(8) . . . . ?
C100 C22 C21 C19 -178.0(6) . . . . ?
C100 C22 C23 C24 178.4(7) . . . . ?
C100 C36 C34 C35 176.4(6) . . . . ?
C100 C36 C37 C38 -170.0(5) . . . . ?
C100 C36 C37 O1 15.7(9) . . . . ?

loop_
_smtbx_masks_void_nr
_smtbx_masks_void_average_x
_smtbx_masks_void_average_y
_smtbx_masks_void_average_z
_smtbx_masks_void_volume
_smtbx_masks_void_count_electrons
_smtbx_masks_void_content
1 0.505 0.250 0.255 4569.5 403.1 ?
2 0.000 0.100 0.750 71.0 13.2 ?
3 0.000 0.247 0.250 362.6 47.7 ?
4 -0.252 0.750 -0.002 4569.5 403.1 ?
5 0.000 0.753 0.750 362.6 47.5 ?
6 0.000 0.900 0.250 71.0 13.2 ?
7 0.214 0.263 0.167 7.2 0.5 ?
8 0.214 0.738 0.667 7.2 0.5 ?
9 0.500 0.253 0.750 362.6 47.5 ?
10 0.286 0.238 0.833 7.2 0.5 ?
11 0.500 0.747 0.250 362.6 47.7 ?
12 0.286 0.763 0.333 7.2 0.5 ?
13 0.500 0.400 0.250 71.0 13.2 ?
14 0.500 0.600 0.750 71.0 13.2 ?
15 0.714 0.238 0.667 7.2 0.5 ?
16 0.714 0.763 0.167 7.2 0.5 ?
17 0.786 0.263 0.333 7.2 0.5 ?
18 0.786 0.738 0.833 7.2 0.5 ?
